data_7213405
loop_
_publ_author_name
'Kohmoto, Shigeo'
'Masu, Hyuma'
'Tatsuno, Chuya'
'Kishikawa, Keiki'
'Yamamoto, Makoto'
'Yamaguchi, Kentaro'

_publ_contact_author
;
    ENTER NAME
 ENTER ADDRESS
;
_publ_section_title
;
 Diastereoselective intramolecular [4&#x2005;+&#x2005;4]
 photocycloaddition reaction of
 N-(naphthylcarbonyl)anthracene-9-carboxamides: temperature effects and
 reversal of diastereoselectivity
;
_journal_issue 24
_journal_name_full 'Journal of the Chemical Society, Perkin Transactions 1'
_journal_page_first 4464
_journal_paper_doi 10.1039/b005142j
_journal_year 2000
_chemical_formula_moiety 'C34 H25 N O2 '
_chemical_formula_sum 'C34 H25 N O2'
_chemical_formula_weight 479.58
_space_group_IT_number 19
_symmetry_cell_setting orthorhombic
_symmetry_Int_Tables_number 19
_symmetry_space_group_name_Hall 'P 2ac 2ab'
_symmetry_space_group_name_H-M 'P 21 21 21'
_audit_creation_date 'Mon Sep  5 18:08:19 2000'
_audit_creation_method 'from TEXRAY.INF file'
_cell_angle_alpha 90
_cell_angle_beta 90
_cell_angle_gamma 90
_cell_formula_units_Z 4
_cell_length_a 13.9906(9)
_cell_length_b 22.060(1)
_cell_length_c 8.082(1)
_cell_measurement_reflns_used 20
_cell_measurement_temperature 296.2
_cell_measurement_theta_max 23.3
_cell_measurement_theta_min 21.8
_cell_volume 2494.4(4)
_computing_cell_refinement 'Rigaku/AFC Diffractometer Control'
_computing_data_collection 'Rigaku/AFC Diffractometer Control'
_computing_data_reduction teXsan
_computing_publication_material teXsan
_computing_structure_refinement teXsan
_diffrn_ambient_temperature 296.2
_diffrn_measurement_device 'Rigaku AFC7S'
_diffrn_measurement_method \w-2\q
_diffrn_orient_matrix_UB_11 -0.01636
_diffrn_orient_matrix_UB_12 0.04389
_diffrn_orient_matrix_UB_13 0.01249
_diffrn_orient_matrix_UB_21 0.06907
_diffrn_orient_matrix_UB_22 0.01081
_diffrn_orient_matrix_UB_23 -0.01197
_diffrn_orient_matrix_UB_31 -0.00842
_diffrn_orient_matrix_UB_32 0.00342
_diffrn_orient_matrix_UB_33 -0.12252
_diffrn_radiation_detector 'scintillation counter'
_diffrn_radiation_monochromator graphite
_diffrn_radiation_source 'Rigaku sealed tube'
_diffrn_radiation_type 'Cu K\a'
_diffrn_radiation_wavelength 1.5418
_diffrn_reflns_av_R_equivalents 0.00
_diffrn_reflns_av_sigmaI/netI 0.083
_diffrn_reflns_limit_h_max 16
_diffrn_reflns_limit_h_min 0
_diffrn_reflns_limit_k_max 26
_diffrn_reflns_limit_k_min 0
_diffrn_reflns_limit_l_max 9
_diffrn_reflns_limit_l_min 0
_diffrn_reflns_number 2542
_diffrn_reflns_reduction_process 'Lp corrections applied'
_diffrn_reflns_theta_max 67.51
_diffrn_reflns_theta_min 2.00
_diffrn_standards_decay_% -0.03
_diffrn_standards_interval_count 150
_diffrn_standards_number 3
_exptl_absorpt_coefficient_mu 0.619
_exptl_absorpt_correction_type none
_exptl_crystal_colour yellow
_exptl_crystal_density_diffrn 1.277
_exptl_crystal_density_meas ?
_exptl_crystal_description prismatic
_exptl_crystal_F_000 1008.00
_exptl_crystal_size_max 0.400
_exptl_crystal_size_mid 0.300
_exptl_crystal_size_min 0.200
_refine_diff_density_max 0.11
_refine_diff_density_min -0.11
_refine_ls_extinction_coef 0.044(2)
_refine_ls_extinction_method 'Zachariasen(1967) type 2 Gaussian isotropic'
_refine_ls_goodness_of_fit_obs 1.647
_refine_ls_hydrogen_treatment noref
_refine_ls_matrix_type full
_refine_ls_number_constraints 0
_refine_ls_number_parameters 335
_refine_ls_number_reflns 1864
_refine_ls_number_restraints 0
_refine_ls_R_factor_obs 0.0399
_refine_ls_shift/esd_max 0.0090
_refine_ls_shift/esd_mean 0.0020
_refine_ls_structure_factor_coef F
_refine_ls_weighting_details 'w = 1/[\s^2^(Fo) + 0.00001|Fo|^2^]'
_refine_ls_weighting_scheme calc
_refine_ls_wR_factor_obs 0.0384
_reflns_number_observed 1864
_reflns_number_total 2542
_reflns_observed_criterion >2.0sigma(I)
_cod_data_source_file b005142jsup1.cif
_cod_data_source_block compound_1a
_cod_depositor_comments
;
The following automatic conversions were performed:

'_exptl_crystal_density_meas' value 'not measured' was changed to '?'
- the value is perceived as not measured.

Automatic conversion script
Id: cif_fix_values 3008 2015-01-20 13:52:24Z robertas 

The following automatic conversions were performed:

'_refine_ls_weighting_scheme' value 'w = 1/[\s^2^(Fo) +
0.00001|Fo|^2^]' was changed to 'calc'. New tag
'_refine_ls_weighting_details' was created. The value of the new tag
was set to 'w = 1/[\s^2^(Fo) + 0.00001|Fo|^2^]'.

Automatic conversion script
Id: cif_fix_values 3143 2015-03-26 13:38:13Z robertas 
;
_cod_original_cell_volume 2494.2(4)
_cod_original_sg_symbol_H-M 'P 21 21 21 '
_cod_original_formula_sum 'C34 H25 N O2 '
_cod_database_code 7213405

loop_
_symmetry_equiv_pos_as_xyz
'   +x,   +y,   +z'
'1/2-x,   -y,1/2+z'
'1/2+x,1/2-y,   -z'
'   -x,1/2+y,1/2-z'

loop_
_atom_site_aniso_label
_atom_site_aniso_U_11
_atom_site_aniso_U_22
_atom_site_aniso_U_33
_atom_site_aniso_U_12
_atom_site_aniso_U_13
_atom_site_aniso_U_23
O(1) 0.057(2) 0.062(2) 0.104(3) 0.006(1) 0.026(2) 0.022(2)
O(2) 0.097(2) 0.045(1) 0.071(2) 0.017(2) 0.015(2) 0.009(1)
N(1) 0.045(2) 0.044(1) 0.052(2) 0.006(1) 0.007(2) 0.004(1)
C(1) 0.047(2) 0.057(2) 0.062(2) 0.008(2) 0.011(2) 0.000(2)
C(2) 0.051(2) 0.083(3) 0.085(3) 0.018(2) -0.002(2) -0.019(3)
C(3) 0.045(2) 0.054(2) 0.052(2) 0.008(2) 0.004(2) -0.002(2)
C(4) 0.067(3) 0.071(3) 0.069(3) 0.006(2) -0.009(3) 0.008(3)
C(5) 0.084(3) 0.098(3) 0.068(3) -0.004(3) -0.024(3) 0.001(3)
C(6) 0.099(4) 0.080(3) 0.084(4) -0.011(3) -0.010(3) -0.016(3)
C(7) 0.101(4) 0.054(2) 0.090(4) 0.005(3) -0.016(3) -0.003(3)
C(8) 0.076(3) 0.060(2) 0.068(3) 0.016(2) -0.011(2) -0.002(2)
C(9) 0.049(2) 0.048(2) 0.057(2) 0.002(2) 0.001(2) 0.004(2)
C(10) 0.045(2) 0.047(2) 0.050(2) 0.005(2) 0.000(2) 0.006(2)
C(11) 0.048(2) 0.049(2) 0.050(2) 0.005(2) -0.001(2) 0.007(2)
C(12) 0.054(2) 0.057(2) 0.067(3) -0.001(2) -0.004(2) 0.010(2)
C(13) 0.078(3) 0.057(2) 0.084(3) -0.007(2) -0.007(3) 0.002(2)
C(14) 0.092(3) 0.053(2) 0.091(4) 0.006(2) 0.009(3) -0.006(3)
C(15) 0.069(3) 0.065(3) 0.085(3) 0.026(2) 0.006(3) 0.008(3)
C(16) 0.053(2) 0.057(2) 0.056(2) 0.011(2) 0.004(2) 0.008(2)
C(17) 0.048(2) 0.076(3) 0.074(3) 0.017(2) -0.005(2) 0.004(3)
C(18) 0.043(2) 0.078(3) 0.066(3) -0.004(2) -0.006(2) 0.000(2)
C(19) 0.051(2) 0.051(2) 0.057(2) 0.000(2) -0.003(2) 0.002(2)
C(20) 0.050(2) 0.050(2) 0.060(2) 0.004(2) 0.002(2) -0.002(2)
C(21) 0.057(2) 0.045(2) 0.050(2) 0.013(2) 0.005(2) 0.005(2)
C(22) 0.068(3) 0.044(2) 0.055(2) 0.012(2) -0.014(2) 0.006(2)
C(23) 0.061(3) 0.066(3) 0.072(3) 0.006(2) -0.013(2) -0.001(2)
C(24) 0.078(3) 0.075(3) 0.094(4) -0.002(2) -0.033(3) 0.006(3)
C(25) 0.119(4) 0.062(3) 0.080(4) -0.004(3) -0.037(4) -0.007(3)
C(26) 0.126(4) 0.056(2) 0.060(3) 0.021(3) -0.022(3) -0.005(2)
C(27) 0.087(3) 0.050(2) 0.051(2) 0.018(2) -0.005(2) 0.001(2)
C(28) 0.100(4) 0.069(3) 0.054(3) 0.034(3) 0.001(3) 0.002(2)
C(29) 0.069(3) 0.073(3) 0.053(3) 0.022(2) 0.012(2) 0.016(2)
C(30) 0.077(3) 0.108(4) 0.075(4) 0.029(3) 0.022(3) 0.019(3)
C(31) 0.066(3) 0.125(4) 0.104(5) 0.015(3) 0.028(3) 0.036(4)
C(32) 0.066(3) 0.087(3) 0.101(4) -0.009(3) 0.008(3) 0.025(3)
C(33) 0.068(3) 0.068(3) 0.070(3) -0.003(2) 0.006(2) 0.009(2)
C(34) 0.055(2) 0.052(2) 0.051(2) 0.009(2) 0.008(2) 0.013(2)

loop_
_atom_site_label
_atom_site_fract_x
_atom_site_fract_y
_atom_site_fract_z
_atom_site_U_iso_or_equiv
_atom_site_thermal_displace_type
_atom_site_calc_flag
_atom_site_occupancy
O1 -0.3812(2) -0.3377(1) -0.5503(4) 0.0743(10) Uani d 1.00
O2 -0.4462(2) -0.5035(1) -0.2476(4) 0.0709(9) Uani d 1.00
N1 -0.4262(2) -0.4259(1) -0.4276(4) 0.0472(8) Uani d 1.00
C1 -0.3594(2) -0.4616(2) -0.5352(5) 0.055(1) Uani d 1.00
C2 -0.2668(3) -0.4778(2) -0.4450(6) 0.073(1) Uani d 1.00
C3 -0.4111(2) -0.5139(2) -0.6166(5) 0.050(1) Uani d 1.00
C4 -0.4689(3) -0.5022(2) -0.7532(6) 0.069(1) Uani d 1.00
C5 -0.5158(3) -0.5483(2) -0.8333(6) 0.083(2) Uani d 1.00
C6 -0.5065(4) -0.6074(2) -0.7778(6) 0.088(2) Uani d 1.00
C7 -0.4501(4) -0.6193(2) -0.6450(7) 0.082(2) Uani d 1.00
C8 -0.4021(3) -0.5732(2) -0.5649(6) 0.068(1) Uani d 1.00
C9 -0.4428(3) -0.3650(2) -0.4756(5) 0.051(1) Uani d 1.00
C10 -0.5399(2) -0.3394(1) -0.4499(5) 0.0472(10) Uani d 1.00
C11 -0.5501(2) -0.2770(1) -0.4062(5) 0.049(1) Uani d 1.00
C12 -0.4741(3) -0.2397(2) -0.3528(5) 0.059(1) Uani d 1.00
C13 -0.4892(3) -0.1806(2) -0.3128(6) 0.073(1) Uani d 1.00
C14 -0.5797(3) -0.1547(2) -0.3252(6) 0.079(2) Uani d 1.00
C15 -0.6554(3) -0.1902(2) -0.3686(6) 0.073(1) Uani d 1.00
C16 -0.6433(3) -0.2521(2) -0.4082(5) 0.055(1) Uani d 1.00
C17 -0.7213(3) -0.2888(2) -0.4523(6) 0.066(1) Uani d 1.00
C18 -0.7097(3) -0.3480(2) -0.4918(6) 0.062(1) Uani d 1.00
C19 -0.6174(3) -0.3735(2) -0.4915(5) 0.053(1) Uani d 1.00
C20 -0.4574(3) -0.4502(2) -0.2789(5) 0.053(1) Uani d 1.00
C21 -0.5014(3) -0.4081(1) -0.1532(5) 0.051(1) Uani d 1.00
C22 -0.4445(3) -0.3623(2) -0.0804(5) 0.056(1) Uani d 1.00
C23 -0.3458(3) -0.3541(2) -0.1162(6) 0.066(1) Uani d 1.00
C24 -0.2960(3) -0.3079(2) -0.0439(7) 0.082(2) Uani d 1.00
C25 -0.3405(4) -0.2678(2) 0.0677(7) 0.087(2) Uani d 1.00
C26 -0.4322(4) -0.2756(2) 0.1090(6) 0.081(2) Uani d 1.00
C27 -0.4886(3) -0.3230(2) 0.0379(5) 0.063(1) Uani d 1.00
C28 -0.5832(4) -0.3303(2) 0.0791(6) 0.075(1) Uani d 1.00
C29 -0.6388(3) -0.3766(2) 0.0113(5) 0.065(1) Uani d 1.00
C30 -0.7376(3) -0.3838(2) 0.0504(6) 0.087(2) Uani d 1.00
C31 -0.7906(3) -0.4276(2) -0.0207(7) 0.098(2) Uani d 1.00
C32 -0.7493(3) -0.4685(2) -0.1345(7) 0.085(2) Uani d 1.00
C33 -0.6555(3) -0.4636(2) -0.1763(5) 0.069(1) Uani d 1.00
C34 -0.5972(3) -0.4170(2) -0.1063(5) 0.053(1) Uani d 1.00
H1 -0.3340 -0.4351 -0.6315 0.0592 Uiso calc 1.00
H2 -0.2332 -0.4440 -0.4042 0.0723 Uiso calc 1.00
H3 -0.2273 -0.4982 -0.5200 0.0759 Uiso calc 1.00
H4 -0.2782 -0.5064 -0.3496 0.0609 Uiso calc 1.00
H5 -0.4759 -0.4592 -0.7910 0.0853 Uiso calc 1.00
H6 -0.5541 -0.5396 -0.9312 0.0862 Uiso calc 1.00
H7 -0.5436 -0.6411 -0.8299 0.1075 Uiso calc 1.00
H8 -0.4387 -0.6592 -0.6141 0.0945 Uiso calc 1.00
H9 -0.3594 -0.5832 -0.4661 0.0824 Uiso calc 1.00
H10 -0.4089 -0.2571 -0.3406 0.0558 Uiso calc 1.00
H11 -0.4336 -0.1540 -0.2817 0.0920 Uiso calc 1.00
H12 -0.5934 -0.1105 -0.3033 0.0893 Uiso calc 1.00
H13 -0.7191 -0.1724 -0.3684 0.0685 Uiso calc 1.00
H14 -0.7843 -0.2721 -0.4457 0.0739 Uiso calc 1.00
H15 -0.7644 -0.3729 -0.5158 0.0772 Uiso calc 1.00
H16 -0.6113 -0.4150 -0.5301 0.0475 Uiso calc 1.00
H17 -0.3093 -0.3792 -0.2020 0.0606 Uiso calc 1.00
H18 -0.2273 -0.3026 -0.0825 0.1034 Uiso calc 1.00
H19 -0.2967 -0.2343 0.1361 0.1073 Uiso calc 1.00
H20 -0.4577 -0.2479 0.1872 0.0897 Uiso calc 1.00
H21 -0.6157 -0.3045 0.1608 0.0914 Uiso calc 1.00
H22 -0.7670 -0.3585 0.1381 0.0967 Uiso calc 1.00
H23 -0.8570 -0.4323 0.0099 0.1078 Uiso calc 1.00
H24 -0.7854 -0.5023 -0.1870 0.0942 Uiso calc 1.00
H25 -0.6327 -0.4944 -0.2585 0.0653 Uiso calc 1.00

loop_
_atom_type_symbol
_atom_type_oxidation_number
_atom_type_number_in_cell
_atom_type_scat_dispersion_real
_atom_type_scat_dispersion_imag
_atom_type_scat_source
C 0 136 0.018 0.009
;International Tables for Crystallography
(1992, Vol. C, Tables 4.2.6.8 and 6.1.1.1)
;
H 0 100 0.000 0.000
;International Tables for Crystallography
(1992, Vol. C, Table 6.1.1.2)
;
N 0 4 0.031 0.018
;International Tables for Crystallography
(1992, Vol. C, Tables 4.2.6.8 and 6.1.1.1)
;
O 0 8 0.049 0.032
;International Tables for Crystallography
(1992, Vol. C, Tables 4.2.6.8 and 6.1.1.1)
;

loop_
_geom_angle_atom_site_label_1
_geom_angle_atom_site_label_2
_geom_angle_atom_site_label_3
_geom_angle
_geom_angle_site_symmetry_1
_geom_angle_site_symmetry_2
_geom_angle_site_symmetry_3
_geom_angle_publ_flag
N(1) O(1) C(1) 33.0(1) 1_555 1_555 1_555 yes
N(1) O(1) C(9) 33.0(2) 1_555 1_555 1_555 yes
N(1) O(1) C(10) 64.9(1) 1_555 1_555 1_555 yes
N(1) O(1) C(11) 89.7(1) 1_555 1_555 1_555 yes
N(1) O(1) C(12) 105.4(1) 1_555 1_555 1_555 yes
N(1) O(1) C(15) 120.9(1) 1_555 1_555 3_544 yes
N(1) O(1) C(19) 58.4(1) 1_555 1_555 1_555 yes
N(1) O(1) C(20) 13.95(10) 1_555 1_555 1_555 yes
N(1) O(1) C(25) 143.9(2) 1_555 1_555 1_554 yes
N(1) O(1) C(26) 133.6(2) 1_555 1_555 1_554 yes
N(1) O(1) H(1) 54.18(9) 1_555 1_555 1_555 no
N(1) O(1) H(2) 54.35(8) 1_555 1_555 1_555 no
N(1) O(1) H(10) 105.8(1) 1_555 1_555 1_555 no
N(1) O(1) H(13) 117.8(1) 1_555 1_555 3_544 no
N(1) O(1) H(14) 152.6(2) 1_555 1_555 3_544 no
N(1) O(1) H(17) 56.33(10) 1_555 1_555 1_555 no
N(1) O(1) H(20) 138.7(1) 1_555 1_555 1_554 no
C(1) O(1) C(9) 64.2(2) 1_555 1_555 1_555 yes
C(1) O(1) C(10) 94.2(1) 1_555 1_555 1_555 yes
C(1) O(1) C(11) 121.4(1) 1_555 1_555 1_555 yes
C(1) O(1) C(12) 138.0(2) 1_555 1_555 1_555 yes
C(1) O(1) C(15) 95.1(1) 1_555 1_555 3_544 yes
C(1) O(1) C(19) 82.6(1) 1_555 1_555 1_555 yes
C(1) O(1) C(20) 45.4(1) 1_555 1_555 1_555 yes
C(1) O(1) C(25) 117.3(2) 1_555 1_555 1_554 yes
C(1) O(1) C(26) 119.6(2) 1_555 1_555 1_554 yes
C(1) O(1) H(1) 21.58(8) 1_555 1_555 1_555 no
C(1) O(1) H(2) 38.70(8) 1_555 1_555 1_555 no
C(1) O(1) H(10) 134.2(2) 1_555 1_555 1_555 no
C(1) O(1) H(13) 90.0(1) 1_555 1_555 3_544 no
C(1) O(1) H(14) 144.4(1) 1_555 1_555 3_544 no
C(1) O(1) H(17) 68.5(1) 1_555 1_555 1_555 no
C(1) O(1) H(20) 134.8(2) 1_555 1_555 1_554 no
C(9) O(1) C(10) 32.1(2) 1_555 1_555 1_555 yes
C(9) O(1) C(11) 57.3(2) 1_555 1_555 1_555 yes
C(9) O(1) C(12) 77.5(2) 1_555 1_555 1_555 yes
C(9) O(1) C(15) 151.2(3) 1_555 1_555 3_544 yes
C(9) O(1) C(19) 29.7(2) 1_555 1_555 1_555 yes
C(9) O(1) C(20) 27.7(2) 1_555 1_555 1_555 yes
C(9) O(1) C(25) 140.7(3) 1_555 1_555 1_554 yes
C(9) O(1) C(26) 119.2(3) 1_555 1_555 1_554 yes
C(9) O(1) H(1) 83.4(2) 1_555 1_555 1_555 no
C(9) O(1) H(2) 85.2(2) 1_555 1_555 1_555 no
C(9) O(1) H(10) 84.5(2) 1_555 1_555 1_555 no
C(9) O(1) H(13) 149.9(3) 1_555 1_555 3_544 no
C(9) O(1) H(14) 141.8(3) 1_555 1_555 3_544 no
C(9) O(1) H(17) 68.6(2) 1_555 1_555 1_555 no
C(9) O(1) H(20) 114.4(2) 1_555 1_555 1_554 no
C(10) O(1) C(11) 28.5(1) 1_555 1_555 1_555 yes
C(10) O(1) C(12) 54.5(1) 1_555 1_555 1_555 yes
C(10) O(1) C(15) 167.1(2) 1_555 1_555 3_544 yes
C(10) O(1) C(19) 17.1(1) 1_555 1_555 1_555 yes
C(10) O(1) C(20) 58.9(1) 1_555 1_555 1_555 yes
C(10) O(1) C(25) 117.6(2) 1_555 1_555 1_554 yes
C(10) O(1) C(26) 95.4(2) 1_555 1_555 1_554 yes
C(10) O(1) H(1) 110.2(1) 1_555 1_555 1_555 no
C(10) O(1) H(2) 116.7(1) 1_555 1_555 1_555 no
C(10) O(1) H(10) 68.4(1) 1_555 1_555 1_555 no
C(10) O(1) H(13) 174.1(2) 1_555 1_555 3_544 no
C(10) O(1) H(14) 118.5(1) 1_555 1_555 3_544 no
C(10) O(1) H(17) 89.3(1) 1_555 1_555 1_555 no
C(10) O(1) H(20) 85.4(1) 1_555 1_555 1_554 no
C(11) O(1) C(12) 27.50(9) 1_555 1_555 1_555 yes
C(11) O(1) C(15) 139.7(1) 1_555 1_555 3_544 yes
C(11) O(1) C(19) 43.90(10) 1_555 1_555 1_555 yes
C(11) O(1) C(20) 80.2(1) 1_555 1_555 1_555 yes
C(11) O(1) C(25) 106.2(1) 1_555 1_555 1_554 yes
C(11) O(1) C(26) 88.1(1) 1_555 1_555 1_554 yes
C(11) O(1) H(1) 138.7(1) 1_555 1_555 1_555 no
C(11) O(1) H(2) 132.4(1) 1_555 1_555 1_555 no
C(11) O(1) H(10) 44.18(8) 1_555 1_555 1_555 no
C(11) O(1) H(13) 146.2(1) 1_555 1_555 3_544 no
C(11) O(1) H(14) 89.97(10) 1_555 1_555 3_544 no
C(11) O(1) H(17) 92.0(1) 1_555 1_555 1_555 no
C(11) O(1) H(20) 72.74(9) 1_555 1_555 1_554 no
C(12) O(1) C(15) 112.9(1) 1_555 1_555 3_544 yes
C(12) O(1) C(19) 70.9(1) 1_555 1_555 1_555 yes
C(12) O(1) C(20) 92.6(1) 1_555 1_555 1_555 yes
C(12) O(1) C(25) 102.9(1) 1_555 1_555 1_554 yes
C(12) O(1) C(26) 93.1(1) 1_555 1_555 1_554 yes
C(12) O(1) H(1) 159.6(1) 1_555 1_555 1_555 no
C(12) O(1) H(2) 126.1(1) 1_555 1_555 1_555 no
C(12) O(1) H(10) 18.18(8) 1_555 1_555 1_555 no
C(12) O(1) H(13) 119.8(1) 1_555 1_555 3_544 no
C(12) O(1) H(14) 65.59(9) 1_555 1_555 3_544 no
C(12) O(1) H(17) 82.6(1) 1_555 1_555 1_555 no
C(12) O(1) H(20) 75.63(10) 1_555 1_555 1_554 no
C(15) O(1) C(19) 175.7(2) 3_544 1_555 1_555 yes
C(15) O(1) C(20) 123.7(1) 3_544 1_555 1_555 yes
C(15) O(1) C(25) 65.5(1) 3_544 1_555 1_554 yes
C(15) O(1) C(26) 87.8(2) 3_544 1_555 1_554 yes
C(15) O(1) H(1) 81.1(1) 3_544 1_555 1_555 no
C(15) O(1) H(2) 66.82(9) 3_544 1_555 1_555 no
C(15) O(1) H(10) 98.7(1) 3_544 1_555 1_555 no
C(15) O(1) H(13) 6.97(8) 3_544 1_555 3_544 no
C(15) O(1) H(14) 50.55(8) 3_544 1_555 3_544 no
C(15) O(1) H(17) 85.7(1) 3_544 1_555 1_555 no
C(15) O(1) H(20) 94.4(1) 3_544 1_555 1_554 no
C(19) O(1) C(20) 56.85(9) 1_555 1_555 1_555 yes
C(19) O(1) C(25) 112.4(1) 1_555 1_555 1_554 yes
C(19) O(1) C(26) 90.2(1) 1_555 1_555 1_554 yes
C(19) O(1) H(1) 95.7(1) 1_555 1_555 1_555 no
C(19) O(1) H(2) 112.72(9) 1_555 1_555 1_555 no
C(19) O(1) H(10) 85.41(9) 1_555 1_555 1_555 no
C(19) O(1) H(13) 168.9(1) 1_555 1_555 3_544 no
C(19) O(1) H(14) 132.3(1) 1_555 1_555 3_544 no
C(19) O(1) H(17) 96.75(10) 1_555 1_555 1_555 no
C(19) O(1) H(20) 84.78(9) 1_555 1_555 1_554 no
C(20) O(1) C(25) 157.0(1) 1_555 1_555 1_554 yes
C(20) O(1) C(26) 142.2(2) 1_555 1_555 1_554 yes
C(20) O(1) H(1) 66.96(8) 1_555 1_555 1_555 no
C(20) O(1) H(2) 57.80(7) 1_555 1_555 1_555 no
C(20) O(1) H(10) 91.9(1) 1_555 1_555 1_555 no
C(20) O(1) H(13) 122.3(1) 1_555 1_555 3_544 no
C(20) O(1) H(14) 141.2(1) 1_555 1_555 3_544 no
C(20) O(1) H(17) 47.32(8) 1_555 1_555 1_555 no
C(20) O(1) H(20) 141.5(1) 1_555 1_555 1_554 no
C(25) O(1) C(26) 22.4(1) 1_554 1_555 1_554 yes
C(25) O(1) H(1) 96.4(1) 1_554 1_555 1_555 no
C(25) O(1) H(2) 121.3(1) 1_554 1_555 1_555 no
C(25) O(1) H(10) 108.2(1) 1_554 1_555 1_555 no
C(25) O(1) H(13) 63.8(1) 1_554 1_555 3_544 no
C(25) O(1) H(14) 61.66(9) 1_554 1_555 3_544 no
C(25) O(1) H(17) 150.6(1) 1_554 1_555 1_555 no
C(25) O(1) H(20) 33.78(9) 1_554 1_555 1_554 no
C(26) O(1) H(1) 102.6(1) 1_554 1_555 1_555 no
C(26) O(1) H(2) 138.8(1) 1_554 1_555 1_555 no
C(26) O(1) H(10) 104.4(1) 1_554 1_555 1_555 no
C(26) O(1) H(13) 86.2(1) 1_554 1_555 3_544 no
C(26) O(1) H(14) 73.8(1) 1_554 1_555 3_544 no
C(26) O(1) H(17) 170.1(1) 1_554 1_555 1_555 no
C(26) O(1) H(20) 17.42(8) 1_554 1_555 1_554 no
H(1) O(1) H(2) 44.02(5) 1_555 1_555 1_555 no
H(1) O(1) H(10) 153.0(1) 1_555 1_555 1_555 no
H(1) O(1) H(13) 74.89(7) 1_555 1_555 3_544 no
H(1) O(1) H(14) 131.3(1) 1_555 1_555 3_544 no
H(1) O(1) H(17) 83.86(8) 1_555 1_555 1_555 no
H(1) O(1) H(20) 119.6(1) 1_555 1_555 1_554 no
H(2) O(1) H(10) 110.9(1) 1_555 1_555 1_555 no
H(2) O(1) H(13) 64.64(6) 1_555 1_555 3_544 no
H(2) O(1) H(14) 108.30(9) 1_555 1_555 3_544 no
H(2) O(1) H(17) 43.75(4) 1_555 1_555 1_555 no
H(2) O(1) H(20) 154.90(10) 1_555 1_555 1_554 no
H(10) O(1) H(13) 105.7(1) 1_555 1_555 3_544 no
H(10) O(1) H(14) 57.33(6) 1_555 1_555 3_544 no
H(10) O(1) H(17) 69.24(8) 1_555 1_555 1_555 no
H(10) O(1) H(20) 87.44(7) 1_555 1_555 1_554 no
H(13) O(1) H(14) 56.49(5) 3_544 1_555 3_544 no
H(13) O(1) H(17) 88.26(9) 3_544 1_555 1_555 no
H(13) O(1) H(20) 94.62(9) 3_544 1_555 1_554 no
H(14) O(1) H(17) 96.27(9) 3_544 1_555 1_555 no
H(14) O(1) H(20) 66.53(6) 3_544 1_555 1_554 no
H(17) O(1) H(20) 156.4(1) 1_555 1_555 1_554 no
N(1) O(2) C(1) 32.62(10) 1_555 1_555 1_555 yes
N(1) O(2) C(2) 54.4(1) 1_555 1_555 1_555 yes
N(1) O(2) C(3) 53.5(1) 1_555 1_555 1_555 yes
N(1) O(2) C(8) 79.4(1) 1_555 1_555 1_555 yes
N(1) O(2) C(14) 147.0(2) 1_555 1_555 4_444 yes
N(1) O(2) C(20) 31.7(2) 1_555 1_555 1_555 yes
N(1) O(2) C(21) 64.9(1) 1_555 1_555 1_555 yes
N(1) O(2) C(22) 64.0(1) 1_555 1_555 1_555 yes
N(1) O(2) C(33) 91.2(1) 1_555 1_555 1_555 yes
N(1) O(2) C(34) 81.6(1) 1_555 1_555 1_555 yes
N(1) O(2) H(2) 51.53(9) 1_555 1_555 1_555 no
N(1) O(2) H(3) 106.3(1) 1_555 1_555 2_445 no
N(1) O(2) H(4) 72.0(1) 1_555 1_555 1_555 no
N(1) O(2) H(6) 142.3(1) 1_555 1_555 1_556 no
N(1) O(2) H(9) 90.9(1) 1_555 1_555 1_555 no
N(1) O(2) H(12) 143.7(1) 1_555 1_555 4_444 no
N(1) O(2) H(17) 51.99(9) 1_555 1_555 1_555 no
N(1) O(2) H(25) 92.5(1) 1_555 1_555 1_555 no
C(1) O(2) C(2) 30.1(1) 1_555 1_555 1_555 yes
C(1) O(2) C(3) 29.76(10) 1_555 1_555 1_555 yes
C(1) O(2) C(8) 51.5(1) 1_555 1_555 1_555 yes
C(1) O(2) C(14) 115.0(1) 1_555 1_555 4_444 yes
C(1) O(2) C(20) 63.9(2) 1_555 1_555 1_555 yes
C(1) O(2) C(21) 96.7(1) 1_555 1_555 1_555 yes
C(1) O(2) C(22) 91.5(1) 1_555 1_555 1_555 yes
C(1) O(2) C(33) 118.2(1) 1_555 1_555 1_555 yes
C(1) O(2) C(34) 114.0(1) 1_555 1_555 1_555 yes
C(1) O(2) H(2) 36.86(8) 1_555 1_555 1_555 no
C(1) O(2) H(3) 98.8(1) 1_555 1_555 2_445 no
C(1) O(2) H(4) 47.16(9) 1_555 1_555 1_555 no
C(1) O(2) H(6) 174.8(1) 1_555 1_555 1_556 no
C(1) O(2) H(9) 59.11(9) 1_555 1_555 1_555 no
C(1) O(2) H(12) 111.1(1) 1_555 1_555 4_444 no
C(1) O(2) H(17) 64.71(9) 1_555 1_555 1_555 no
C(1) O(2) H(25) 112.4(1) 1_555 1_555 1_555 no
C(2) O(2) C(3) 50.3(1) 1_555 1_555 1_555 yes
C(2) O(2) C(8) 59.0(1) 1_555 1_555 1_555 yes
C(2) O(2) C(14) 100.7(1) 1_555 1_555 4_444 yes
C(2) O(2) C(20) 79.4(2) 1_555 1_555 1_555 yes
C(2) O(2) C(21) 105.9(1) 1_555 1_555 1_555 yes
C(2) O(2) C(22) 91.9(1) 1_555 1_555 1_555 yes
C(2) O(2) C(33) 145.6(1) 1_555 1_555 1_555 yes
C(2) O(2) C(34) 130.6(1) 1_555 1_555 1_555 yes
C(2) O(2) H(2) 14.43(8) 1_555 1_555 1_555 no
C(2) O(2) H(3) 69.9(1) 1_555 1_555 2_445 no
C(2) O(2) H(4) 17.92(8) 1_555 1_555 1_555 no
C(2) O(2) H(6) 153.4(1) 1_555 1_555 1_556 no
C(2) O(2) H(9) 54.55(9) 1_555 1_555 1_555 no
C(2) O(2) H(12) 94.7(1) 1_555 1_555 4_444 no
C(2) O(2) H(17) 55.49(9) 1_555 1_555 1_555 no
C(2) O(2) H(25) 142.6(1) 1_555 1_555 1_555 no
C(3) O(2) C(8) 26.20(10) 1_555 1_555 1_555 yes
C(3) O(2) C(14) 94.5(1) 1_555 1_555 4_444 yes
C(3) O(2) C(20) 83.7(3) 1_555 1_555 1_555 yes
C(3) O(2) C(21) 115.9(1) 1_555 1_555 1_555 yes
C(3) O(2) C(22) 117.4(1) 1_555 1_555 1_555 yes
C(3) O(2) C(33) 110.9(1) 1_555 1_555 1_555 yes
C(3) O(2) C(34) 121.7(1) 1_555 1_555 1_555 yes
C(3) O(2) H(2) 62.23(9) 1_555 1_555 1_555 no
C(3) O(2) H(3) 117.8(1) 1_555 1_555 2_445 no
C(3) O(2) H(4) 61.30(9) 1_555 1_555 1_555 no
C(3) O(2) H(6) 151.4(1) 1_555 1_555 1_556 no
C(3) O(2) H(9) 41.77(8) 1_555 1_555 1_555 no
C(3) O(2) H(12) 93.1(1) 1_555 1_555 4_444 no
C(3) O(2) H(17) 94.5(1) 1_555 1_555 1_555 no
C(3) O(2) H(25) 97.7(1) 1_555 1_555 1_555 no
C(8) O(2) C(14) 68.3(1) 1_555 1_555 4_444 yes
C(8) O(2) C(20) 109.8(3) 1_555 1_555 1_555 yes
C(8) O(2) C(21) 141.7(2) 1_555 1_555 1_555 yes
C(8) O(2) C(22) 142.7(1) 1_555 1_555 1_555 yes
C(8) O(2) C(33) 119.2(1) 1_555 1_555 1_555 yes
C(8) O(2) C(34) 139.9(1) 1_555 1_555 1_555 yes
C(8) O(2) H(2) 73.30(10) 1_555 1_555 1_555 no
C(8) O(2) H(3) 110.6(1) 1_555 1_555 2_445 no
C(8) O(2) H(4) 61.21(10) 1_555 1_555 1_555 no
C(8) O(2) H(6) 131.8(1) 1_555 1_555 1_556 no
C(8) O(2) H(9) 19.42(7) 1_555 1_555 1_555 no
C(8) O(2) H(12) 67.11(9) 1_555 1_555 4_444 no
C(8) O(2) H(17) 112.8(1) 1_555 1_555 1_555 no
C(8) O(2) H(25) 102.2(1) 1_555 1_555 1_555 no
C(14) O(2) C(20) 177.5(3) 4_444 1_555 1_555 yes
C(14) O(2) C(21) 148.1(2) 4_444 1_555 1_555 yes
C(14) O(2) C(22) 146.0(1) 4_444 1_555 1_555 yes
C(14) O(2) C(33) 110.2(1) 4_444 1_555 1_555 yes
C(14) O(2) C(34) 128.1(1) 4_444 1_555 1_555 yes
C(14) O(2) H(2) 109.9(1) 4_444 1_555 1_555 no
C(14) O(2) H(3) 79.8(1) 4_444 1_555 2_445 no
C(14) O(2) H(4) 86.1(1) 4_444 1_555 1_555 no
C(14) O(2) H(6) 69.80(10) 4_444 1_555 1_556 no
C(14) O(2) H(9) 56.10(10) 4_444 1_555 1_555 no
C(14) O(2) H(12) 6.90(8) 4_444 1_555 4_444 no
C(14) O(2) H(17) 135.9(1) 4_444 1_555 1_555 no
C(14) O(2) H(25) 100.7(1) 4_444 1_555 1_555 no
C(20) O(2) C(21) 33.2(2) 1_555 1_555 1_555 yes
C(20) O(2) C(22) 36.4(2) 1_555 1_555 1_555 yes
C(20) O(2) C(33) 69.0(2) 1_555 1_555 1_555 yes
C(20) O(2) C(34) 52.1(2) 1_555 1_555 1_555 yes
C(20) O(2) H(2) 70.8(2) 1_555 1_555 1_555 no
C(20) O(2) H(3) 102.6(3) 1_555 1_555 2_445 no
C(20) O(2) H(4) 94.5(2) 1_555 1_555 1_555 no
C(20) O(2) H(6) 111.2(3) 1_555 1_555 1_556 no
C(20) O(2) H(9) 122.6(3) 1_555 1_555 1_555 no
C(20) O(2) H(12) 174.0(3) 1_555 1_555 4_444 no
C(20) O(2) H(17) 46.1(2) 1_555 1_555 1_555 no
C(20) O(2) H(25) 77.9(2) 1_555 1_555 1_555 no
C(21) O(2) C(22) 19.7(1) 1_555 1_555 1_555 yes
C(21) O(2) C(33) 51.8(1) 1_555 1_555 1_555 yes
C(21) O(2) C(34) 26.2(1) 1_555 1_555 1_555 yes
C(21) O(2) H(2) 93.5(1) 1_555 1_555 1_555 no
C(21) O(2) H(3) 93.1(1) 1_555 1_555 2_445 no
C(21) O(2) H(4) 116.0(1) 1_555 1_555 1_555 no
C(21) O(2) H(6) 78.6(1) 1_555 1_555 1_556 no
C(21) O(2) H(9) 155.8(1) 1_555 1_555 1_555 no
C(21) O(2) H(12) 150.8(2) 1_555 1_555 4_444 no
C(21) O(2) H(17) 55.0(1) 1_555 1_555 1_555 no
C(21) O(2) H(25) 67.5(1) 1_555 1_555 1_555 no
C(22) O(2) C(33) 70.9(1) 1_555 1_555 1_555 yes
C(22) O(2) C(34) 44.5(1) 1_555 1_555 1_555 yes
C(22) O(2) H(2) 78.11(9) 1_555 1_555 1_555 no
C(22) O(2) H(3) 75.12(9) 1_555 1_555 2_445 no
C(22) O(2) H(4) 98.6(1) 1_555 1_555 1_555 no
C(22) O(2) H(6) 84.84(10) 1_555 1_555 1_556 no
C(22) O(2) H(9) 146.4(1) 1_555 1_555 1_555 no
C(22) O(2) H(12) 144.4(1) 1_555 1_555 4_444 no
C(22) O(2) H(17) 37.34(8) 1_555 1_555 1_555 no
C(22) O(2) H(25) 87.15(9) 1_555 1_555 1_555 no
C(33) O(2) C(34) 26.71(9) 1_555 1_555 1_555 yes
C(33) O(2) H(2) 139.8(1) 1_555 1_555 1_555 no
C(33) O(2) H(3) 129.4(1) 1_555 1_555 2_445 no
C(33) O(2) H(4) 163.0(1) 1_555 1_555 1_555 no
C(33) O(2) H(6) 57.12(9) 1_555 1_555 1_556 no
C(33) O(2) H(9) 135.2(1) 1_555 1_555 1_555 no
C(33) O(2) H(12) 116.9(1) 1_555 1_555 4_444 no
C(33) O(2) H(17) 106.55(10) 1_555 1_555 1_555 no
C(33) O(2) H(25) 17.60(8) 1_555 1_555 1_555 no
C(34) O(2) H(2) 119.3(1) 1_555 1_555 1_555 no
C(34) O(2) H(3) 108.5(1) 1_555 1_555 2_445 no
C(34) O(2) H(4) 142.1(1) 1_555 1_555 1_555 no
C(34) O(2) H(6) 60.86(8) 1_555 1_555 1_556 no
C(34) O(2) H(9) 159.0(1) 1_555 1_555 1_555 no
C(34) O(2) H(12) 133.6(1) 1_555 1_555 4_444 no
C(34) O(2) H(17) 81.07(9) 1_555 1_555 1_555 no
C(34) O(2) H(25) 43.82(8) 1_555 1_555 1_555 no
H(2) O(2) H(3) 62.26(5) 1_555 1_555 2_445 no
H(2) O(2) H(4) 23.82(3) 1_555 1_555 1_555 no
H(2) O(2) H(6) 144.8(1) 1_555 1_555 1_556 no
H(2) O(2) H(9) 68.52(6) 1_555 1_555 1_555 no
H(2) O(2) H(12) 103.26(9) 1_555 1_555 4_444 no
H(2) O(2) H(17) 41.26(3) 1_555 1_555 1_555 no
H(2) O(2) H(25) 144.03(9) 1_555 1_555 1_555 no
H(3) O(2) H(4) 56.53(6) 2_445 1_555 1_555 no
H(3) O(2) H(6) 83.81(7) 2_445 1_555 1_556 no
H(3) O(2) H(9) 92.49(8) 2_445 1_555 1_555 no
H(3) O(2) H(12) 74.43(7) 2_445 1_555 4_444 no
H(3) O(2) H(17) 58.02(5) 2_445 1_555 1_555 no
H(3) O(2) H(25) 144.4(1) 2_445 1_555 1_555 no
H(4) O(2) H(6) 137.0(1) 1_555 1_555 1_556 no
H(4) O(2) H(9) 50.17(5) 1_555 1_555 1_555 no
H(4) O(2) H(12) 79.53(8) 1_555 1_555 4_444 no
H(4) O(2) H(17) 61.36(6) 1_555 1_555 1_555 no
H(4) O(2) H(25) 158.6(1) 1_555 1_555 1_555 no
H(6) O(2) H(9) 125.48(8) 1_556 1_555 1_555 no
H(6) O(2) H(12) 73.89(7) 1_556 1_555 4_444 no
H(6) O(2) H(17) 113.55(8) 1_556 1_555 1_555 no
H(6) O(2) H(25) 63.79(6) 1_556 1_555 1_555 no
H(9) O(2) H(12) 53.05(5) 1_555 1_555 4_444 no
H(9) O(2) H(17) 109.73(9) 1_555 1_555 1_555 no
H(9) O(2) H(25) 117.6(1) 1_555 1_555 1_555 no
H(12) O(2) H(17) 129.5(1) 4_444 1_555 1_555 no
H(12) O(2) H(25) 107.6(1) 4_444 1_555 1_555 no
H(17) O(2) H(25) 120.58(8) 1_555 1_555 1_555 no
O(1) N(1) O(2) 164.1(2) 1_555 1_555 1_555 yes
O(1) N(1) C(1) 91.4(2) 1_555 1_555 1_555 yes
O(1) N(1) C(2) 96.9(1) 1_555 1_555 1_555 yes
O(1) N(1) C(3) 112.2(2) 1_555 1_555 1_555 yes
O(1) N(1) C(4) 98.3(1) 1_555 1_555 1_555 yes
O(1) N(1) C(8) 129.7(1) 1_555 1_555 1_555 yes
O(1) N(1) C(9) 27.8(2) 1_555 1_555 1_555 yes
O(1) N(1) C(10) 59.3(1) 1_555 1_555 1_555 yes
O(1) N(1) C(19) 80.8(1) 1_555 1_555 1_555 yes
O(1) N(1) C(20) 142.8(2) 1_555 1_555 1_555 yes
O(1) N(1) C(21) 111.8(2) 1_555 1_555 1_555 yes
O(1) N(1) C(22) 91.7(1) 1_555 1_555 1_555 yes
O(1) N(1) C(23) 79.7(1) 1_555 1_555 1_555 yes
O(1) N(1) C(34) 117.4(1) 1_555 1_555 1_555 yes
O(1) N(1) H(1) 64.6(1) 1_555 1_555 1_555 no
O(1) N(1) H(2) 83.2(1) 1_555 1_555 1_555 no
O(1) N(1) H(3) 94.7(1) 1_555 1_555 1_555 no
O(1) N(1) H(4) 115.9(1) 1_555 1_555 1_555 no
O(1) N(1) H(5) 81.5(1) 1_555 1_555 1_555 no
O(1) N(1) H(16) 93.2(1) 1_555 1_555 1_555 no
O(1) N(1) H(17) 78.3(1) 1_555 1_555 1_555 no
O(1) N(1) H(25) 139.6(1) 1_555 1_555 1_555 no
O(2) N(1) C(1) 93.0(2) 1_555 1_555 1_555 yes
O(2) N(1) C(2) 78.5(1) 1_555 1_555 1_555 yes
O(2) N(1) C(3) 79.3(1) 1_555 1_555 1_555 yes
O(2) N(1) C(4) 96.2(1) 1_555 1_555 1_555 yes
O(2) N(1) C(8) 60.4(1) 1_555 1_555 1_555 yes
O(2) N(1) C(9) 150.7(3) 1_555 1_555 1_555 yes
O(2) N(1) C(10) 123.1(2) 1_555 1_555 1_555 yes
O(2) N(1) C(19) 107.2(1) 1_555 1_555 1_555 yes
O(2) N(1) C(20) 27.3(2) 1_555 1_555 1_555 yes
O(2) N(1) C(21) 59.6(1) 1_555 1_555 1_555 yes
O(2) N(1) C(22) 75.8(1) 1_555 1_555 1_555 yes
O(2) N(1) C(23) 84.9(1) 1_555 1_555 1_555 yes
O(2) N(1) C(34) 59.1(1) 1_555 1_555 1_555 yes
O(2) N(1) H(1) 120.4(1) 1_555 1_555 1_555 no
O(2) N(1) H(2) 88.1(1) 1_555 1_555 1_555 no
O(2) N(1) H(3) 83.32(10) 1_555 1_555 1_555 no
O(2) N(1) H(4) 57.78(9) 1_555 1_555 1_555 no
O(2) N(1) H(5) 113.6(1) 1_555 1_555 1_555 no
O(2) N(1) H(16) 98.3(1) 1_555 1_555 1_555 no
O(2) N(1) H(17) 85.9(1) 1_555 1_555 1_555 no
O(2) N(1) H(25) 47.73(9) 1_555 1_555 1_555 no
C(1) N(1) C(2) 34.4(2) 1_555 1_555 1_555 yes
C(1) N(1) C(3) 34.8(2) 1_555 1_555 1_555 yes
C(1) N(1) C(4) 50.2(2) 1_555 1_555 1_555 yes
C(1) N(1) C(8) 42.1(2) 1_555 1_555 1_555 yes
C(1) N(1) C(9) 116.3(3) 1_555 1_555 1_555 yes
C(1) N(1) C(10) 139.4(2) 1_555 1_555 1_555 yes
C(1) N(1) C(19) 131.9(2) 1_555 1_555 1_555 yes
C(1) N(1) C(20) 119.7(3) 1_555 1_555 1_555 yes
C(1) N(1) C(21) 149.7(2) 1_555 1_555 1_555 yes
C(1) N(1) C(22) 143.3(2) 1_555 1_555 1_555 yes
C(1) N(1) C(23) 120.0(2) 1_555 1_555 1_555 yes
C(1) N(1) C(34) 151.2(2) 1_555 1_555 1_555 yes
C(1) N(1) H(1) 27.5(1) 1_555 1_555 1_555 no
C(1) N(1) H(2) 49.4(2) 1_555 1_555 1_555 no
C(1) N(1) H(3) 24.2(2) 1_555 1_555 1_555 no
C(1) N(1) H(4) 48.4(2) 1_555 1_555 1_555 no
C(1) N(1) H(5) 57.8(2) 1_555 1_555 1_555 no
C(1) N(1) H(16) 117.5(2) 1_555 1_555 1_555 no
C(1) N(1) H(17) 102.6(2) 1_555 1_555 1_555 no
C(1) N(1) H(25) 120.5(2) 1_555 1_555 1_555 no
C(2) N(1) C(3) 62.2(1) 1_555 1_555 1_555 yes
C(2) N(1) C(4) 83.1(1) 1_555 1_555 1_555 yes
C(2) N(1) C(8) 57.7(1) 1_555 1_555 1_555 yes
C(2) N(1) C(9) 124.3(2) 1_555 1_555 1_555 yes
C(2) N(1) C(10) 155.9(2) 1_555 1_555 1_555 yes
C(2) N(1) C(19) 166.2(2) 1_555 1_555 1_555 yes
C(2) N(1) C(20) 98.7(2) 1_555 1_555 1_555 yes
C(2) N(1) C(21) 119.9(2) 1_555 1_555 1_555 yes
C(2) N(1) C(22) 109.0(2) 1_555 1_555 1_555 yes
C(2) N(1) C(23) 87.5(1) 1_555 1_555 1_555 yes
C(2) N(1) C(34) 131.9(2) 1_555 1_555 1_555 yes
C(2) N(1) H(1) 50.7(1) 1_555 1_555 1_555 no
C(2) N(1) H(2) 20.06(9) 1_555 1_555 1_555 no
C(2) N(1) H(3) 10.2(1) 1_555 1_555 1_555 no
C(2) N(1) H(4) 21.0(1) 1_555 1_555 1_555 no
C(2) N(1) H(5) 92.2(1) 1_555 1_555 1_555 no
C(2) N(1) H(16) 150.0(1) 1_555 1_555 1_555 no
C(2) N(1) H(17) 70.6(1) 1_555 1_555 1_555 no
C(2) N(1) H(25) 123.5(1) 1_555 1_555 1_555 no
C(3) N(1) C(4) 24.8(1) 1_555 1_555 1_555 yes
C(3) N(1) C(8) 19.3(1) 1_555 1_555 1_555 yes
C(3) N(1) C(9) 126.0(3) 1_555 1_555 1_555 yes
C(3) N(1) C(10) 127.6(2) 1_555 1_555 1_555 yes
C(3) N(1) C(19) 106.0(1) 1_555 1_555 1_555 yes
C(3) N(1) C(20) 104.9(2) 1_555 1_555 1_555 yes
C(3) N(1) C(21) 135.2(2) 1_555 1_555 1_555 yes
C(3) N(1) C(22) 154.8(2) 1_555 1_555 1_555 yes
C(3) N(1) C(23) 147.9(2) 1_555 1_555 1_555 yes
C(3) N(1) C(34) 123.6(1) 1_555 1_555 1_555 yes
C(3) N(1) H(1) 52.4(1) 1_555 1_555 1_555 no
C(3) N(1) H(2) 81.0(1) 1_555 1_555 1_555 no
C(3) N(1) H(3) 53.78(9) 1_555 1_555 1_555 no
C(3) N(1) H(4) 65.1(1) 1_555 1_555 1_555 no
C(3) N(1) H(5) 41.5(1) 1_555 1_555 1_555 no
C(3) N(1) H(16) 87.9(1) 1_555 1_555 1_555 no
C(3) N(1) H(17) 132.4(1) 1_555 1_555 1_555 no
C(3) N(1) H(25) 88.4(1) 1_555 1_555 1_555 no
C(4) N(1) C(8) 41.8(1) 1_555 1_555 1_555 yes
C(4) N(1) C(9) 104.2(2) 1_555 1_555 1_555 yes
C(4) N(1) C(10) 103.0(1) 1_555 1_555 1_555 yes
C(4) N(1) C(19) 83.8(1) 1_555 1_555 1_555 yes
C(4) N(1) C(20) 117.0(2) 1_555 1_555 1_555 yes
C(4) N(1) C(21) 137.9(2) 1_555 1_555 1_555 yes
C(4) N(1) C(22) 163.4(1) 1_555 1_555 1_555 yes
C(4) N(1) C(23) 170.1(1) 1_555 1_555 1_555 yes
C(4) N(1) C(34) 120.6(1) 1_555 1_555 1_555 yes
C(4) N(1) H(1) 54.2(1) 1_555 1_555 1_555 no
C(4) N(1) H(2) 99.5(1) 1_555 1_555 1_555 no
C(4) N(1) H(3) 73.43(9) 1_555 1_555 1_555 no
C(4) N(1) H(4) 89.40(10) 1_555 1_555 1_555 no
C(4) N(1) H(5) 18.26(8) 1_555 1_555 1_555 no
C(4) N(1) H(16) 67.51(10) 1_555 1_555 1_555 no
C(4) N(1) H(17) 152.7(1) 1_555 1_555 1_555 no
C(4) N(1) H(25) 86.56(10) 1_555 1_555 1_555 no
C(8) N(1) C(9) 145.2(3) 1_555 1_555 1_555 yes
C(8) N(1) C(10) 139.5(1) 1_555 1_555 1_555 yes
C(8) N(1) C(19) 113.6(1) 1_555 1_555 1_555 yes
C(8) N(1) C(20) 86.9(2) 1_555 1_555 1_555 yes
C(8) N(1) C(21) 118.5(1) 1_555 1_555 1_555 yes
C(8) N(1) C(22) 135.6(1) 1_555 1_555 1_555 yes
C(8) N(1) C(23) 133.5(1) 1_555 1_555 1_555 yes
C(8) N(1) C(34) 110.7(1) 1_555 1_555 1_555 yes
C(8) N(1) H(1) 66.22(10) 1_555 1_555 1_555 no
C(8) N(1) H(2) 77.76(9) 1_555 1_555 1_555 no
C(8) N(1) H(3) 52.28(8) 1_555 1_555 1_555 no
C(8) N(1) H(4) 53.31(8) 1_555 1_555 1_555 no
C(8) N(1) H(5) 59.67(9) 1_555 1_555 1_555 no
C(8) N(1) H(16) 94.50(10) 1_555 1_555 1_555 no
C(8) N(1) H(17) 121.7(1) 1_555 1_555 1_555 no
C(8) N(1) H(25) 78.55(9) 1_555 1_555 1_555 no
C(9) N(1) C(10) 31.7(2) 1_555 1_555 1_555 yes
C(9) N(1) C(19) 55.5(2) 1_555 1_555 1_555 yes
C(9) N(1) C(20) 123.5(3) 1_555 1_555 1_555 yes
C(9) N(1) C(21) 91.4(2) 1_555 1_555 1_555 yes
C(9) N(1) C(22) 78.9(2) 1_555 1_555 1_555 yes
C(9) N(1) C(23) 78.6(2) 1_555 1_555 1_555 yes
C(9) N(1) C(34) 92.1(2) 1_555 1_555 1_555 yes
C(9) N(1) H(1) 88.8(2) 1_555 1_555 1_555 no
C(9) N(1) H(2) 108.6(2) 1_555 1_555 1_555 no
C(9) N(1) H(3) 122.4(2) 1_555 1_555 1_555 no
C(9) N(1) H(4) 141.7(2) 1_555 1_555 1_555 no
C(9) N(1) H(5) 85.9(2) 1_555 1_555 1_555 no
C(9) N(1) H(16) 71.2(2) 1_555 1_555 1_555 no
C(9) N(1) H(17) 85.5(2) 1_555 1_555 1_555 no
C(9) N(1) H(25) 112.1(2) 1_555 1_555 1_555 no
C(10) N(1) C(19) 27.2(1) 1_555 1_555 1_555 yes
C(10) N(1) C(20) 99.0(2) 1_555 1_555 1_555 yes
C(10) N(1) C(21) 70.9(1) 1_555 1_555 1_555 yes
C(10) N(1) C(22) 70.8(1) 1_555 1_555 1_555 yes
C(10) N(1) C(23) 84.4(1) 1_555 1_555 1_555 yes
C(10) N(1) C(34) 65.1(1) 1_555 1_555 1_555 yes
C(10) N(1) H(1) 114.2(1) 1_555 1_555 1_555 no
C(10) N(1) H(2) 138.4(1) 1_555 1_555 1_555 no
C(10) N(1) H(3) 153.4(1) 1_555 1_555 1_555 no
C(10) N(1) H(4) 167.1(1) 1_555 1_555 1_555 no
C(10) N(1) H(5) 88.3(1) 1_555 1_555 1_555 no
C(10) N(1) H(16) 45.93(9) 1_555 1_555 1_555 no
C(10) N(1) H(17) 98.4(1) 1_555 1_555 1_555 no
C(10) N(1) H(25) 80.4(1) 1_555 1_555 1_555 no
C(19) N(1) C(20) 91.0(2) 1_555 1_555 1_555 yes
C(19) N(1) C(21) 73.2(1) 1_555 1_555 1_555 yes
C(19) N(1) C(22) 84.7(1) 1_555 1_555 1_555 yes
C(19) N(1) C(23) 105.3(1) 1_555 1_555 1_555 yes
C(19) N(1) C(34) 59.7(1) 1_555 1_555 1_555 yes
C(19) N(1) H(1) 117.1(1) 1_555 1_555 1_555 no
C(19) N(1) H(2) 164.0(1) 1_555 1_555 1_555 no
C(19) N(1) H(3) 156.0(1) 1_555 1_555 1_555 no
C(19) N(1) H(4) 162.8(1) 1_555 1_555 1_555 no
C(19) N(1) H(5) 74.0(1) 1_555 1_555 1_555 no
C(19) N(1) H(16) 19.09(7) 1_555 1_555 1_555 no
C(19) N(1) H(17) 121.6(1) 1_555 1_555 1_555 no
C(19) N(1) H(25) 59.71(8) 1_555 1_555 1_555 no
C(20) N(1) C(21) 32.3(2) 1_555 1_555 1_555 yes
C(20) N(1) C(22) 51.3(2) 1_555 1_555 1_555 yes
C(20) N(1) C(23) 67.5(2) 1_555 1_555 1_555 yes
C(20) N(1) C(34) 34.1(2) 1_555 1_555 1_555 yes
C(20) N(1) H(1) 146.6(2) 1_555 1_555 1_555 no
C(20) N(1) H(2) 101.2(2) 1_555 1_555 1_555 no
C(20) N(1) H(3) 106.0(2) 1_555 1_555 1_555 no
C(20) N(1) H(4) 78.0(2) 1_555 1_555 1_555 no
C(20) N(1) H(5) 131.1(2) 1_555 1_555 1_555 no
C(20) N(1) H(16) 89.9(2) 1_555 1_555 1_555 no
C(20) N(1) H(17) 75.5(2) 1_555 1_555 1_555 no
C(20) N(1) H(25) 40.7(2) 1_555 1_555 1_555 no
C(21) N(1) C(22) 25.8(1) 1_555 1_555 1_555 yes
C(21) N(1) C(23) 50.6(1) 1_555 1_555 1_555 yes
C(21) N(1) C(34) 18.2(1) 1_555 1_555 1_555 yes
C(21) N(1) H(1) 166.9(2) 1_555 1_555 1_555 no
C(21) N(1) H(2) 112.3(1) 1_555 1_555 1_555 no
C(21) N(1) H(3) 129.5(1) 1_555 1_555 1_555 no
C(21) N(1) H(4) 102.3(1) 1_555 1_555 1_555 no
C(21) N(1) H(5) 141.8(1) 1_555 1_555 1_555 no
C(21) N(1) H(16) 81.7(1) 1_555 1_555 1_555 no
C(21) N(1) H(17) 65.6(1) 1_555 1_555 1_555 no
C(21) N(1) H(25) 51.46(10) 1_555 1_555 1_555 no
C(22) N(1) C(23) 25.99(10) 1_555 1_555 1_555 yes
C(22) N(1) C(34) 42.8(1) 1_555 1_555 1_555 yes
C(22) N(1) H(1) 142.4(1) 1_555 1_555 1_555 no
C(22) N(1) H(2) 94.8(1) 1_555 1_555 1_555 no
C(22) N(1) H(3) 119.1(1) 1_555 1_555 1_555 no
C(22) N(1) H(4) 98.2(1) 1_555 1_555 1_555 no
C(22) N(1) H(5) 158.4(1) 1_555 1_555 1_555 no
C(22) N(1) H(16) 98.8(1) 1_555 1_555 1_555 no
C(22) N(1) H(17) 42.73(8) 1_555 1_555 1_555 no
C(22) N(1) H(25) 77.26(10) 1_555 1_555 1_555 no
C(23) N(1) C(34) 68.3(1) 1_555 1_555 1_555 yes
C(23) N(1) H(1) 116.8(1) 1_555 1_555 1_555 no
C(23) N(1) H(2) 70.65(10) 1_555 1_555 1_555 no
C(23) N(1) H(3) 97.0(1) 1_555 1_555 1_555 no
C(23) N(1) H(4) 82.9(1) 1_555 1_555 1_555 no
C(23) N(1) H(5) 161.0(1) 1_555 1_555 1_555 no
C(23) N(1) H(16) 122.1(1) 1_555 1_555 1_555 no
C(23) N(1) H(17) 17.41(8) 1_555 1_555 1_555 no
C(23) N(1) H(25) 101.3(1) 1_555 1_555 1_555 no
C(34) N(1) H(1) 174.8(1) 1_555 1_555 1_555 no
C(34) N(1) H(2) 128.7(1) 1_555 1_555 1_555 no
C(34) N(1) H(3) 139.9(1) 1_555 1_555 1_555 no
C(34) N(1) H(4) 111.7(1) 1_555 1_555 1_555 no
C(34) N(1) H(5) 123.8(1) 1_555 1_555 1_555 no
C(34) N(1) H(16) 64.90(8) 1_555 1_555 1_555 no
C(34) N(1) H(17) 83.74(10) 1_555 1_555 1_555 no
C(34) N(1) H(25) 35.60(7) 1_555 1_555 1_555 no
H(1) N(1) H(2) 55.57(6) 1_555 1_555 1_555 no
H(1) N(1) H(3) 42.01(5) 1_555 1_555 1_555 no
H(1) N(1) H(4) 70.21(7) 1_555 1_555 1_555 no
H(1) N(1) H(5) 51.21(6) 1_555 1_555 1_555 no
H(1) N(1) H(16) 110.7(1) 1_555 1_555 1_555 no
H(1) N(1) H(17) 101.42(10) 1_555 1_555 1_555 no
H(1) N(1) H(25) 139.7(1) 1_555 1_555 1_555 no
H(2) N(1) H(3) 27.26(2) 1_555 1_555 1_555 no
H(2) N(1) H(4) 33.07(3) 1_555 1_555 1_555 no
H(2) N(1) H(5) 104.59(8) 1_555 1_555 1_555 no
H(2) N(1) H(16) 166.0(1) 1_555 1_555 1_555 no
H(2) N(1) H(17) 53.27(5) 1_555 1_555 1_555 no
H(2) N(1) H(25) 135.82(9) 1_555 1_555 1_555 no
H(3) N(1) H(4) 28.23(2) 1_555 1_555 1_555 no
H(3) N(1) H(5) 81.97(6) 1_555 1_555 1_555 no
H(3) N(1) H(16) 140.9(1) 1_555 1_555 1_555 no
H(3) N(1) H(17) 79.83(7) 1_555 1_555 1_555 no
H(3) N(1) H(25) 124.81(7) 1_555 1_555 1_555 no
H(4) N(1) H(5) 103.20(8) 1_555 1_555 1_555 no
H(4) N(1) H(16) 145.7(1) 1_555 1_555 1_555 no
H(4) N(1) H(17) 68.67(6) 1_555 1_555 1_555 no
H(4) N(1) H(25) 104.23(8) 1_555 1_555 1_555 no
H(5) N(1) H(16) 61.42(6) 1_555 1_555 1_555 no
H(5) N(1) H(17) 151.5(1) 1_555 1_555 1_555 no
H(5) N(1) H(25) 94.65(7) 1_555 1_555 1_555 no
H(16) N(1) H(17) 139.3(1) 1_555 1_555 1_555 no
H(16) N(1) H(25) 51.65(4) 1_555 1_555 1_555 no
H(17) N(1) H(25) 113.77(9) 1_555 1_555 1_555 no
O(1) C(1) O(2) 108.5(1) 1_555 1_555 1_555 yes
O(1) C(1) N(1) 55.6(2) 1_555 1_555 1_555 yes
O(1) C(1) C(2) 110.2(2) 1_555 1_555 1_555 yes
O(1) C(1) C(3) 133.2(3) 1_555 1_555 1_555 yes
O(1) C(1) C(4) 104.8(2) 1_555 1_555 1_555 yes
O(1) C(1) C(8) 158.5(2) 1_555 1_555 1_555 yes
O(1) C(1) C(9) 26.13(10) 1_555 1_555 1_555 yes
O(1) C(1) C(20) 82.8(1) 1_555 1_555 1_555 yes
O(1) C(1) H(1) 56.2(2) 1_555 1_555 1_555 no
O(1) C(1) H(2) 86.1(1) 1_555 1_555 1_555 no
O(1) C(1) H(3) 120.0(2) 1_555 1_555 1_555 no
O(1) C(1) H(4) 123.5(2) 1_555 1_555 1_555 no
O(1) C(1) H(4) 104.2(1) 1_555 1_555 2_444 no
O(1) C(1) H(5) 82.9(1) 1_555 1_555 1_555 no
O(1) C(1) H(9) 168.8(2) 1_555 1_555 1_555 no
O(1) C(1) H(17) 61.1(1) 1_555 1_555 1_555 no
O(2) C(1) N(1) 54.4(2) 1_555 1_555 1_555 yes
O(2) C(1) C(2) 83.9(2) 1_555 1_555 1_555 yes
O(2) C(1) C(3) 84.4(2) 1_555 1_555 1_555 yes
O(2) C(1) C(4) 101.7(2) 1_555 1_555 1_555 yes
O(2) C(1) C(8) 69.8(1) 1_555 1_555 1_555 yes
O(2) C(1) C(9) 85.2(1) 1_555 1_555 1_555 yes
O(2) C(1) C(20) 25.86(9) 1_555 1_555 1_555 yes
O(2) C(1) H(1) 164.8(3) 1_555 1_555 1_555 no
O(2) C(1) H(2) 90.4(2) 1_555 1_555 1_555 no
O(2) C(1) H(3) 102.5(2) 1_555 1_555 1_555 no
O(2) C(1) H(4) 59.3(1) 1_555 1_555 1_555 no
O(2) C(1) H(4) 146.8(1) 1_555 1_555 2_444 no
O(2) C(1) H(5) 113.1(1) 1_555 1_555 1_555 no
O(2) C(1) H(9) 60.30(9) 1_555 1_555 1_555 no
O(2) C(1) H(17) 66.2(1) 1_555 1_555 1_555 no
N(1) C(1) C(2) 111.9(3) 1_555 1_555 1_555 yes
N(1) C(1) C(3) 110.8(3) 1_555 1_555 1_555 yes
N(1) C(1) C(4) 102.4(2) 1_555 1_555 1_555 yes
N(1) C(1) C(8) 114.6(2) 1_555 1_555 1_555 yes
N(1) C(1) C(9) 30.9(2) 1_555 1_555 1_555 yes
N(1) C(1) C(20) 28.8(2) 1_555 1_555 1_555 yes
N(1) C(1) H(1) 110.6(3) 1_555 1_555 1_555 no
N(1) C(1) H(2) 97.7(2) 1_555 1_555 1_555 no
N(1) C(1) H(3) 138.1(3) 1_555 1_555 1_555 no
N(1) C(1) H(4) 99.7(2) 1_555 1_555 1_555 no
N(1) C(1) H(4) 158.7(2) 1_555 1_555 2_444 no
N(1) C(1) H(5) 93.4(2) 1_555 1_555 1_555 no
N(1) C(1) H(9) 113.4(2) 1_555 1_555 1_555 no
N(1) C(1) H(17) 51.3(2) 1_555 1_555 1_555 no
C(2) C(1) C(3) 115.8(3) 1_555 1_555 1_555 yes
C(2) C(1) C(4) 140.6(3) 1_555 1_555 1_555 yes
C(2) C(1) C(8) 91.1(2) 1_555 1_555 1_555 yes
C(2) C(1) C(9) 120.4(3) 1_555 1_555 1_555 yes
C(2) C(1) C(20) 95.3(3) 1_555 1_555 1_555 yes
C(2) C(1) H(1) 101.5(3) 1_555 1_555 1_555 no
C(2) C(1) H(2) 24.2(2) 1_555 1_555 1_555 no
C(2) C(1) H(3) 26.2(2) 1_555 1_555 1_555 no
C(2) C(1) H(4) 26.1(2) 1_555 1_555 1_555 no
C(2) C(1) H(4) 79.7(2) 1_555 1_555 2_444 no
C(2) C(1) H(5) 154.7(3) 1_555 1_555 1_555 no
C(2) C(1) H(9) 71.0(2) 1_555 1_555 1_555 no
C(2) C(1) H(17) 64.0(2) 1_555 1_555 1_555 no
C(3) C(1) C(4) 29.2(2) 1_555 1_555 1_555 yes
C(3) C(1) C(8) 27.0(2) 1_555 1_555 1_555 yes
C(3) C(1) C(9) 121.0(2) 1_555 1_555 1_555 yes
C(3) C(1) C(20) 100.1(2) 1_555 1_555 1_555 yes
C(3) C(1) H(1) 105.6(3) 1_555 1_555 1_555 no
C(3) C(1) H(2) 139.9(2) 1_555 1_555 1_555 no
C(3) C(1) H(3) 99.2(2) 1_555 1_555 1_555 no
C(3) C(1) H(4) 102.0(2) 1_555 1_555 1_555 no
C(3) C(1) H(4) 77.2(2) 1_555 1_555 2_444 no
C(3) C(1) H(5) 51.5(2) 1_555 1_555 1_555 no
C(3) C(1) H(9) 48.9(2) 1_555 1_555 1_555 no
C(3) C(1) H(17) 150.5(2) 1_555 1_555 1_555 no
C(4) C(1) C(8) 56.2(2) 1_555 1_555 1_555 yes
C(4) C(1) C(9) 99.0(2) 1_555 1_555 1_555 yes
C(4) C(1) C(20) 106.5(2) 1_555 1_555 1_555 yes
C(4) C(1) H(1) 83.3(2) 1_555 1_555 1_555 no
C(4) C(1) H(2) 159.9(2) 1_555 1_555 1_555 no
C(4) C(1) H(3) 117.4(2) 1_555 1_555 1_555 no
C(4) C(1) H(4) 131.2(2) 1_555 1_555 1_555 no
C(4) C(1) H(4) 74.7(1) 1_555 1_555 2_444 no
C(4) C(1) H(5) 22.28(10) 1_555 1_555 1_555 no
C(4) C(1) H(9) 78.1(1) 1_555 1_555 1_555 no
C(4) C(1) H(17) 153.6(2) 1_555 1_555 1_555 no
C(8) C(1) C(9) 137.7(2) 1_555 1_555 1_555 yes
C(8) C(1) C(20) 92.7(2) 1_555 1_555 1_555 yes
C(8) C(1) H(1) 123.8(3) 1_555 1_555 1_555 no
C(8) C(1) H(2) 115.1(2) 1_555 1_555 1_555 no
C(8) C(1) H(3) 80.4(1) 1_555 1_555 1_555 no
C(8) C(1) H(4) 75.1(1) 1_555 1_555 1_555 no
C(8) C(1) H(4) 81.7(1) 1_555 1_555 2_444 no
C(8) C(1) H(5) 78.5(1) 1_555 1_555 1_555 no
C(8) C(1) H(9) 21.88(10) 1_555 1_555 1_555 no
C(8) C(1) H(17) 130.9(2) 1_555 1_555 1_555 no
C(9) C(1) C(20) 59.5(1) 1_555 1_555 1_555 yes
C(9) C(1) H(1) 79.7(2) 1_555 1_555 1_555 no
C(9) C(1) H(2) 98.0(2) 1_555 1_555 1_555 no
C(9) C(1) H(3) 139.7(2) 1_555 1_555 1_555 no
C(9) C(1) H(4) 120.9(2) 1_555 1_555 1_555 no
C(9) C(1) H(4) 128.0(2) 1_555 1_555 2_444 no
C(9) C(1) H(5) 81.0(1) 1_555 1_555 1_555 no
C(9) C(1) H(9) 143.4(2) 1_555 1_555 1_555 no
C(9) C(1) H(17) 58.1(1) 1_555 1_555 1_555 no
C(20) C(1) H(1) 138.9(3) 1_555 1_555 1_555 no
C(20) C(1) H(2) 91.4(2) 1_555 1_555 1_555 no
C(20) C(1) H(3) 119.5(2) 1_555 1_555 1_555 no
C(20) C(1) H(4) 75.8(1) 1_555 1_555 1_555 no
C(20) C(1) H(4) 172.4(2) 1_555 1_555 2_444 no
C(20) C(1) H(5) 108.0(1) 1_555 1_555 1_555 no
C(20) C(1) H(9) 86.0(1) 1_555 1_555 1_555 no
C(20) C(1) H(17) 52.3(1) 1_555 1_555 1_555 no
H(1) C(1) H(2) 89.2(2) 1_555 1_555 1_555 no
H(1) C(1) H(3) 87.6(2) 1_555 1_555 1_555 no
H(1) C(1) H(4) 127.5(3) 1_555 1_555 1_555 no
H(1) C(1) H(4) 48.4(2) 1_555 1_555 2_444 no
H(1) C(1) H(5) 67.1(2) 1_555 1_555 1_555 no
H(1) C(1) H(9) 134.9(3) 1_555 1_555 1_555 no
H(1) C(1) H(17) 103.1(2) 1_555 1_555 1_555 no
H(2) C(1) H(3) 43.32(7) 1_555 1_555 1_555 no
H(2) C(1) H(4) 43.87(8) 1_555 1_555 1_555 no
H(2) C(1) H(4) 86.4(1) 1_555 1_555 2_444 no
H(2) C(1) H(5) 156.2(2) 1_555 1_555 1_555 no
H(2) C(1) H(9) 94.5(1) 1_555 1_555 1_555 no
H(2) C(1) H(17) 46.48(8) 1_555 1_555 1_555 no
H(3) C(1) H(4) 44.16(7) 1_555 1_555 1_555 no
H(3) C(1) H(4) 54.66(8) 1_555 1_555 2_444 no
H(3) C(1) H(5) 128.5(2) 1_555 1_555 1_555 no
H(3) C(1) H(9) 66.21(9) 1_555 1_555 1_555 no
H(3) C(1) H(17) 88.6(1) 1_555 1_555 1_555 no
H(4) C(1) H(4) 97.7(1) 1_555 1_555 2_444 no
H(4) C(1) H(5) 153.4(2) 1_555 1_555 1_555 no
H(4) C(1) H(9) 53.20(8) 1_555 1_555 1_555 no
H(4) C(1) H(17) 64.51(10) 1_555 1_555 1_555 no
H(4) C(1) H(5) 76.03(10) 2_444 1_555 1_555 no
H(4) C(1) H(9) 86.98(9) 2_444 1_555 1_555 no
H(4) C(1) H(17) 128.6(1) 2_444 1_555 1_555 no
H(5) C(1) H(9) 100.4(1) 1_555 1_555 1_555 no
H(5) C(1) H(17) 139.1(1) 1_555 1_555 1_555 no
H(9) C(1) H(17) 111.7(1) 1_555 1_555 1_555 no
O(2) C(2) N(1) 47.1(1) 1_555 1_555 1_555 yes
O(2) C(2) C(1) 66.0(2) 1_555 1_555 1_555 yes
O(2) C(2) C(3) 64.9(1) 1_555 1_555 1_555 yes
O(2) C(2) C(8) 61.0(1) 1_555 1_555 1_555 yes
O(2) C(2) C(9) 65.7(1) 1_555 1_555 1_555 yes
O(2) C(2) C(20) 23.03(8) 1_555 1_555 1_555 yes
O(2) C(2) H(1) 95.5(1) 1_555 1_555 1_555 no
O(2) C(2) H(1) 81.3(1) 1_555 1_555 2_445 no
O(2) C(2) H(2) 112.2(3) 1_555 1_555 1_555 no
O(2) C(2) H(3) 137.8(3) 1_555 1_555 1_555 no
O(2) C(2) H(3) 55.32(10) 1_555 1_555 2_445 no
O(2) C(2) H(4) 49.4(2) 1_555 1_555 1_555 no
O(2) C(2) H(4) 130.6(1) 1_555 1_555 2_444 no
O(2) C(2) H(9) 57.86(9) 1_555 1_555 1_555 no
O(2) C(2) H(17) 68.0(1) 1_555 1_555 1_555 no
N(1) C(2) C(1) 33.7(2) 1_555 1_555 1_555 yes
N(1) C(2) C(3) 58.3(1) 1_555 1_555 1_555 yes
N(1) C(2) C(8) 77.1(1) 1_555 1_555 1_555 yes
N(1) C(2) C(9) 19.50(9) 1_555 1_555 1_555 yes
N(1) C(2) C(20) 26.7(1) 1_555 1_555 1_555 yes
N(1) C(2) H(1) 54.1(1) 1_555 1_555 1_555 no
N(1) C(2) H(1) 124.9(2) 1_555 1_555 2_445 no
N(1) C(2) H(2) 93.7(2) 1_555 1_555 1_555 no
N(1) C(2) H(3) 141.3(4) 1_555 1_555 1_555 no
N(1) C(2) H(3) 89.6(1) 1_555 1_555 2_445 no
N(1) C(2) H(4) 95.9(2) 1_555 1_555 1_555 no
N(1) C(2) H(4) 105.6(2) 1_555 1_555 2_444 no
N(1) C(2) H(9) 88.3(1) 1_555 1_555 1_555 no
N(1) C(2) H(17) 56.98(10) 1_555 1_555 1_555 no
C(1) C(2) C(3) 31.9(2) 1_555 1_555 1_555 yes
C(1) C(2) C(8) 58.2(2) 1_555 1_555 1_555 yes
C(1) C(2) C(9) 37.5(2) 1_555 1_555 1_555 yes
C(1) C(2) C(20) 54.7(2) 1_555 1_555 1_555 yes
C(1) C(2) H(1) 30.3(2) 1_555 1_555 1_555 no
C(1) C(2) H(1) 145.1(3) 1_555 1_555 2_445 no
C(1) C(2) H(2) 114.0(3) 1_555 1_555 1_555 no
C(1) C(2) H(3) 107.7(4) 1_555 1_555 1_555 no
C(1) C(2) H(3) 119.1(2) 1_555 1_555 2_445 no
C(1) C(2) H(4) 112.1(3) 1_555 1_555 1_555 no
C(1) C(2) H(4) 73.6(2) 1_555 1_555 2_444 no
C(1) C(2) H(9) 76.2(2) 1_555 1_555 1_555 no
C(1) C(2) H(17) 88.6(2) 1_555 1_555 1_555 no
C(3) C(2) C(8) 27.4(1) 1_555 1_555 1_555 yes
C(3) C(2) C(9) 68.4(1) 1_555 1_555 1_555 yes
C(3) C(2) C(20) 67.2(1) 1_555 1_555 1_555 yes
C(3) C(2) H(1) 51.3(1) 1_555 1_555 1_555 no
C(3) C(2) H(1) 122.6(2) 1_555 1_555 2_445 no
C(3) C(2) H(2) 145.7(3) 1_555 1_555 1_555 no
C(3) C(2) H(3) 88.0(3) 1_555 1_555 1_555 no
C(3) C(2) H(3) 117.8(2) 1_555 1_555 2_445 no
C(3) C(2) H(4) 95.4(3) 1_555 1_555 1_555 no
C(3) C(2) H(4) 65.8(1) 1_555 1_555 2_444 no
C(3) C(2) H(9) 46.8(1) 1_555 1_555 1_555 no
C(3) C(2) H(17) 115.0(1) 1_555 1_555 1_555 no
C(8) C(2) C(9) 91.9(1) 1_555 1_555 1_555 yes
C(8) C(2) C(20) 74.3(1) 1_555 1_555 1_555 yes
C(8) C(2) H(1) 77.9(1) 1_555 1_555 1_555 no
C(8) C(2) H(1) 95.9(1) 1_555 1_555 2_445 no
C(8) C(2) H(2) 170.8(3) 1_555 1_555 1_555 no
C(8) C(2) H(3) 79.9(3) 1_555 1_555 1_555 no
C(8) C(2) H(3) 101.4(2) 1_555 1_555 2_445 no
C(8) C(2) H(4) 73.0(2) 1_555 1_555 1_555 no
C(8) C(2) H(4) 74.3(1) 1_555 1_555 2_444 no
C(8) C(2) H(9) 19.73(8) 1_555 1_555 1_555 no
C(8) C(2) H(17) 126.8(2) 1_555 1_555 1_555 no
C(9) C(2) C(20) 43.5(1) 1_555 1_555 1_555 yes
C(9) C(2) H(1) 44.53(10) 1_555 1_555 1_555 no
C(9) C(2) H(1) 136.7(1) 1_555 1_555 2_445 no
C(9) C(2) H(2) 79.3(2) 1_555 1_555 1_555 no
C(9) C(2) H(3) 135.3(3) 1_555 1_555 1_555 no
C(9) C(2) H(3) 99.3(1) 1_555 1_555 2_445 no
C(9) C(2) H(4) 112.8(2) 1_555 1_555 1_555 no
C(9) C(2) H(4) 97.9(1) 1_555 1_555 2_444 no
C(9) C(2) H(9) 105.8(1) 1_555 1_555 1_555 no
C(9) C(2) H(17) 52.49(9) 1_555 1_555 1_555 no
C(20) C(2) H(1) 80.1(1) 1_555 1_555 1_555 no
C(20) C(2) H(1) 98.3(1) 1_555 1_555 2_445 no
C(20) C(2) H(2) 97.2(3) 1_555 1_555 1_555 no
C(20) C(2) H(3) 154.0(3) 1_555 1_555 1_555 no
C(20) C(2) H(3) 64.8(1) 1_555 1_555 2_445 no
C(20) C(2) H(4) 69.5(2) 1_555 1_555 1_555 no
C(20) C(2) H(4) 128.0(1) 1_555 1_555 2_444 no
C(20) C(2) H(9) 77.1(1) 1_555 1_555 1_555 no
C(20) C(2) H(17) 52.51(9) 1_555 1_555 1_555 no
H(1) C(2) H(1) 173.9(2) 1_555 1_555 2_445 no
H(1) C(2) H(2) 97.2(3) 1_555 1_555 1_555 no
H(1) C(2) H(3) 90.9(3) 1_555 1_555 1_555 no
H(1) C(2) H(3) 143.2(2) 1_555 1_555 2_445 no
H(1) C(2) H(4) 142.4(3) 1_555 1_555 1_555 no
H(1) C(2) H(4) 53.5(1) 1_555 1_555 2_444 no
H(1) C(2) H(9) 97.7(2) 1_555 1_555 1_555 no
H(1) C(2) H(17) 93.4(1) 1_555 1_555 1_555 no
H(1) C(2) H(2) 88.8(3) 2_445 1_555 1_555 no
H(1) C(2) H(3) 88.0(2) 2_445 1_555 1_555 no
H(1) C(2) H(3) 37.43(5) 2_445 1_555 2_445 no
H(1) C(2) H(4) 33.1(2) 2_445 1_555 1_555 no
H(1) C(2) H(4) 125.3(1) 2_445 1_555 2_444 no
H(1) C(2) H(9) 76.22(10) 2_445 1_555 1_555 no
H(1) C(2) H(17) 90.2(1) 2_445 1_555 1_555 no
H(2) C(2) H(3) 108.2(4) 1_555 1_555 1_555 no
H(2) C(2) H(3) 77.7(3) 1_555 1_555 2_445 no
H(2) C(2) H(4) 107.9(4) 1_555 1_555 1_555 no
H(2) C(2) H(4) 109.3(3) 1_555 1_555 2_444 no
H(2) C(2) H(9) 162.9(4) 1_555 1_555 1_555 no
H(2) C(2) H(17) 45.1(2) 1_555 1_555 1_555 no
H(3) C(2) H(3) 125.5(3) 1_555 1_555 2_445 no
H(3) C(2) H(4) 106.6(3) 1_555 1_555 1_555 no
H(3) C(2) H(4) 37.5(2) 1_555 1_555 2_444 no
H(3) C(2) H(9) 80.0(2) 1_555 1_555 1_555 no
H(3) C(2) H(17) 153.2(3) 1_555 1_555 1_555 no
H(3) C(2) H(4) 31.4(2) 2_445 1_555 1_555 no
H(3) C(2) H(4) 162.4(1) 2_445 1_555 2_444 no
H(3) C(2) H(9) 85.3(1) 2_445 1_555 1_555 no
H(3) C(2) H(17) 57.12(8) 2_445 1_555 1_555 no
H(4) C(2) H(4) 135.3(3) 1_555 1_555 2_444 no
H(4) C(2) H(9) 55.0(2) 1_555 1_555 1_555 no
H(4) C(2) H(17) 85.5(2) 1_555 1_555 1_555 no
H(4) C(2) H(9) 86.4(1) 2_444 1_555 1_555 no
H(4) C(2) H(17) 139.0(1) 2_444 1_555 1_555 no
H(9) C(2) H(17) 125.4(2) 1_555 1_555 1_555 no
O(2) C(3) N(1) 47.2(1) 1_555 1_555 1_555 yes
O(2) C(3) C(1) 65.9(2) 1_555 1_555 1_555 yes
O(2) C(3) C(2) 64.7(1) 1_555 1_555 1_555 yes
O(2) C(3) C(4) 132.2(3) 1_555 1_555 1_555 yes
O(2) C(3) C(5) 129.9(2) 1_555 1_555 1_555 yes
O(2) C(3) C(6) 116.1(2) 1_555 1_555 1_555 yes
O(2) C(3) C(7) 97.5(2) 1_555 1_555 1_555 yes
O(2) C(3) C(8) 77.8(3) 1_555 1_555 1_555 yes
O(2) C(3) C(9) 65.7(1) 1_555 1_555 1_555 yes
O(2) C(3) C(20) 22.59(8) 1_555 1_555 1_555 yes
O(2) C(3) H(1) 94.5(1) 1_555 1_555 1_555 no
O(2) C(3) H(2) 65.58(10) 1_555 1_555 1_555 no
O(2) C(3) H(2) 146.6(1) 1_555 1_555 2_444 no
O(2) C(3) H(3) 82.0(1) 1_555 1_555 1_555 no
O(2) C(3) H(4) 49.98(9) 1_555 1_555 1_555 no
O(2) C(3) H(4) 133.2(1) 1_555 1_555 2_444 no
O(2) C(3) H(5) 123.8(1) 1_555 1_555 1_555 no
O(2) C(3) H(6) 132.6(1) 1_555 1_555 1_555 no
O(2) C(3) H(8) 92.9(1) 1_555 1_555 1_555 no
O(2) C(3) H(9) 62.5(1) 1_555 1_555 1_555 no
N(1) C(3) C(1) 34.5(2) 1_555 1_555 1_555 yes
N(1) C(3) C(2) 59.5(1) 1_555 1_555 1_555 yes
N(1) C(3) C(4) 107.1(3) 1_555 1_555 1_555 yes
N(1) C(3) C(5) 130.0(2) 1_555 1_555 1_555 yes
N(1) C(3) C(6) 146.0(2) 1_555 1_555 1_555 yes
N(1) C(3) C(7) 143.0(2) 1_555 1_555 1_555 yes
N(1) C(3) C(8) 124.3(3) 1_555 1_555 1_555 yes
N(1) C(3) C(9) 19.09(10) 1_555 1_555 1_555 yes
N(1) C(3) C(20) 25.28(9) 1_555 1_555 1_555 yes
N(1) C(3) H(1) 54.3(1) 1_555 1_555 1_555 no
N(1) C(3) H(2) 52.78(9) 1_555 1_555 1_555 no
N(1) C(3) H(2) 136.4(1) 1_555 1_555 2_444 no
N(1) C(3) H(3) 78.7(1) 1_555 1_555 1_555 no
N(1) C(3) H(4) 62.9(1) 1_555 1_555 1_555 no
N(1) C(3) H(4) 108.4(1) 1_555 1_555 2_444 no
N(1) C(3) H(5) 85.7(1) 1_555 1_555 1_555 no
N(1) C(3) H(6) 124.1(1) 1_555 1_555 1_555 no
N(1) C(3) H(8) 139.8(2) 1_555 1_555 1_555 no
N(1) C(3) H(9) 104.2(2) 1_555 1_555 1_555 no
C(1) C(3) C(2) 32.3(2) 1_555 1_555 1_555 yes
C(1) C(3) C(4) 118.8(4) 1_555 1_555 1_555 yes
C(1) C(3) C(5) 148.0(3) 1_555 1_555 1_555 yes
C(1) C(3) C(6) 177.7(3) 1_555 1_555 1_555 yes
C(1) C(3) C(7) 152.8(3) 1_555 1_555 1_555 yes
C(1) C(3) C(8) 123.2(4) 1_555 1_555 1_555 yes
C(1) C(3) C(9) 37.3(2) 1_555 1_555 1_555 yes
C(1) C(3) C(20) 51.6(2) 1_555 1_555 1_555 yes
C(1) C(3) H(1) 29.1(2) 1_555 1_555 1_555 no
C(1) C(3) H(2) 23.4(2) 1_555 1_555 1_555 no
C(1) C(3) H(2) 103.5(2) 1_555 1_555 2_444 no
C(1) C(3) H(3) 47.4(2) 1_555 1_555 1_555 no
C(1) C(3) H(4) 46.8(2) 1_555 1_555 1_555 no
C(1) C(3) H(4) 76.1(2) 1_555 1_555 2_444 no
C(1) C(3) H(5) 93.5(2) 1_555 1_555 1_555 no
C(1) C(3) H(6) 139.4(2) 1_555 1_555 1_555 no
C(1) C(3) H(8) 144.3(2) 1_555 1_555 1_555 no
C(1) C(3) H(9) 98.0(2) 1_555 1_555 1_555 no
C(2) C(3) C(4) 145.5(3) 1_555 1_555 1_555 yes
C(2) C(3) C(5) 165.2(2) 1_555 1_555 1_555 yes
C(2) C(3) C(6) 149.1(2) 1_555 1_555 1_555 yes
C(2) C(3) C(7) 122.0(2) 1_555 1_555 1_555 yes
C(2) C(3) C(8) 93.4(3) 1_555 1_555 1_555 yes
C(2) C(3) C(9) 68.5(1) 1_555 1_555 1_555 yes
C(2) C(3) C(20) 63.6(1) 1_555 1_555 1_555 yes
C(2) C(3) H(1) 49.9(1) 1_555 1_555 1_555 no
C(2) C(3) H(2) 8.99(8) 1_555 1_555 1_555 no
C(2) C(3) H(2) 89.2(1) 1_555 1_555 2_444 no
C(2) C(3) H(3) 20.21(9) 1_555 1_555 1_555 no
C(2) C(3) H(4) 20.6(1) 1_555 1_555 1_555 no
C(2) C(3) H(4) 68.5(1) 1_555 1_555 2_444 no
C(2) C(3) H(5) 122.1(2) 1_555 1_555 1_555 no
C(2) C(3) H(6) 161.4(2) 1_555 1_555 1_555 no
C(2) C(3) H(8) 113.4(1) 1_555 1_555 1_555 no
C(2) C(3) H(9) 68.9(1) 1_555 1_555 1_555 no
C(4) C(3) C(5) 29.3(2) 1_555 1_555 1_555 yes
C(4) C(3) C(6) 59.2(2) 1_555 1_555 1_555 yes
C(4) C(3) C(7) 88.4(3) 1_555 1_555 1_555 yes
C(4) C(3) C(8) 118.0(4) 1_555 1_555 1_555 yes
C(4) C(3) C(9) 90.6(2) 1_555 1_555 1_555 yes
C(4) C(3) C(20) 119.1(3) 1_555 1_555 1_555 yes
C(4) C(3) H(1) 95.8(3) 1_555 1_555 1_555 no
C(4) C(3) H(2) 137.9(3) 1_555 1_555 1_555 no
C(4) C(3) H(2) 81.1(2) 1_555 1_555 2_444 no
C(4) C(3) H(3) 139.1(3) 1_555 1_555 1_555 no
C(4) C(3) H(4) 165.3(3) 1_555 1_555 1_555 no
C(4) C(3) H(4) 89.3(2) 1_555 1_555 2_444 no
C(4) C(3) H(5) 25.2(2) 1_555 1_555 1_555 no
C(4) C(3) H(6) 20.7(2) 1_555 1_555 1_555 no
C(4) C(3) H(8) 96.9(3) 1_555 1_555 1_555 no
C(4) C(3) H(9) 143.2(3) 1_555 1_555 1_555 no
C(5) C(3) C(6) 29.9(1) 1_555 1_555 1_555 yes
C(5) C(3) C(7) 59.1(2) 1_555 1_555 1_555 yes
C(5) C(3) C(8) 88.7(3) 1_555 1_555 1_555 yes
C(5) C(3) C(9) 117.1(2) 1_555 1_555 1_555 yes
C(5) C(3) C(20) 130.4(2) 1_555 1_555 1_555 yes
C(5) C(3) H(1) 123.0(2) 1_555 1_555 1_555 no
C(5) C(3) H(2) 163.3(2) 1_555 1_555 1_555 no
C(5) C(3) H(2) 76.4(2) 1_555 1_555 2_444 no
C(5) C(3) H(3) 145.9(2) 1_555 1_555 1_555 no
C(5) C(3) H(4) 164.9(2) 1_555 1_555 1_555 no
C(5) C(3) H(4) 96.7(2) 1_555 1_555 2_444 no
C(5) C(3) H(5) 54.5(2) 1_555 1_555 1_555 no
C(5) C(3) H(6) 8.6(1) 1_555 1_555 1_555 no
C(5) C(3) H(8) 67.6(1) 1_555 1_555 1_555 no
C(5) C(3) H(9) 113.9(2) 1_555 1_555 1_555 no
C(6) C(3) C(7) 29.2(1) 1_555 1_555 1_555 yes
C(6) C(3) C(8) 58.9(2) 1_555 1_555 1_555 yes
C(6) C(3) C(9) 141.9(2) 1_555 1_555 1_555 yes
C(6) C(3) C(20) 129.9(2) 1_555 1_555 1_555 yes
C(6) C(3) H(1) 148.7(2) 1_555 1_555 1_555 no
C(6) C(3) H(2) 157.8(2) 1_555 1_555 1_555 no
C(6) C(3) H(2) 75.4(1) 1_555 1_555 2_444 no
C(6) C(3) H(3) 133.3(2) 1_555 1_555 1_555 no
C(6) C(3) H(4) 135.3(2) 1_555 1_555 1_555 no
C(6) C(3) H(4) 102.7(2) 1_555 1_555 2_444 no
C(6) C(3) H(5) 84.4(2) 1_555 1_555 1_555 no
C(6) C(3) H(6) 38.5(1) 1_555 1_555 1_555 no
C(6) C(3) H(8) 37.7(1) 1_555 1_555 1_555 no
C(6) C(3) H(9) 84.1(2) 1_555 1_555 1_555 no
C(7) C(3) C(8) 29.6(2) 1_555 1_555 1_555 yes
C(7) C(3) C(9) 155.6(2) 1_555 1_555 1_555 yes
C(7) C(3) C(20) 118.1(2) 1_555 1_555 1_555 yes
C(7) C(3) H(1) 159.4(2) 1_555 1_555 1_555 no
C(7) C(3) H(2) 131.0(2) 1_555 1_555 1_555 no
C(7) C(3) H(2) 78.1(2) 1_555 1_555 2_444 no
C(7) C(3) H(3) 111.5(2) 1_555 1_555 1_555 no
C(7) C(3) H(4) 106.1(2) 1_555 1_555 1_555 no
C(7) C(3) H(4) 105.1(2) 1_555 1_555 2_444 no
C(7) C(3) H(5) 113.6(2) 1_555 1_555 1_555 no
C(7) C(3) H(6) 67.7(1) 1_555 1_555 1_555 no
C(7) C(3) H(8) 8.6(1) 1_555 1_555 1_555 no
C(7) C(3) H(9) 54.8(2) 1_555 1_555 1_555 no
C(8) C(3) C(9) 143.3(3) 1_555 1_555 1_555 yes
C(8) C(3) C(20) 100.4(3) 1_555 1_555 1_555 yes
C(8) C(3) H(1) 140.7(3) 1_555 1_555 1_555 no
C(8) C(3) H(2) 102.1(3) 1_555 1_555 1_555 no
C(8) C(3) H(2) 83.6(2) 1_555 1_555 2_444 no
C(8) C(3) H(3) 87.0(2) 1_555 1_555 1_555 no
C(8) C(3) H(4) 76.5(2) 1_555 1_555 1_555 no
C(8) C(3) H(4) 103.3(2) 1_555 1_555 2_444 no
C(8) C(3) H(5) 143.3(3) 1_555 1_555 1_555 no
C(8) C(3) H(6) 97.3(2) 1_555 1_555 1_555 no
C(8) C(3) H(8) 21.2(2) 1_555 1_555 1_555 no
C(8) C(3) H(9) 25.2(2) 1_555 1_555 1_555 no
C(9) C(3) C(20) 43.2(1) 1_555 1_555 1_555 yes
C(9) C(3) H(1) 44.83(9) 1_555 1_555 1_555 no
C(9) C(3) H(2) 60.18(9) 1_555 1_555 1_555 no
C(9) C(3) H(2) 125.8(1) 1_555 1_555 2_444 no
C(9) C(3) H(3) 84.7(1) 1_555 1_555 1_555 no
C(9) C(3) H(4) 77.4(1) 1_555 1_555 1_555 no
C(9) C(3) H(4) 99.3(1) 1_555 1_555 2_444 no
C(9) C(3) H(5) 67.6(1) 1_555 1_555 1_555 no
C(9) C(3) H(6) 109.6(1) 1_555 1_555 1_555 no
C(9) C(3) H(8) 156.0(1) 1_555 1_555 1_555 no
C(9) C(3) H(9) 122.8(2) 1_555 1_555 1_555 no
C(20) C(3) H(1) 77.3(1) 1_555 1_555 1_555 no
C(20) C(3) H(2) 60.53(9) 1_555 1_555 1_555 no
C(20) C(3) H(2) 152.6(1) 1_555 1_555 2_444 no
C(20) C(3) H(3) 83.6(1) 1_555 1_555 1_555 no
C(20) C(3) H(4) 56.68(10) 1_555 1_555 1_555 no
C(20) C(3) H(4) 127.2(1) 1_555 1_555 2_444 no
C(20) C(3) H(5) 103.9(1) 1_555 1_555 1_555 no
C(20) C(3) H(6) 128.7(1) 1_555 1_555 1_555 no
C(20) C(3) H(8) 114.5(1) 1_555 1_555 1_555 no
C(20) C(3) H(9) 83.8(1) 1_555 1_555 1_555 no
H(1) C(3) H(2) 42.12(7) 1_555 1_555 1_555 no
H(1) C(3) H(2) 82.6(1) 1_555 1_555 2_444 no
H(1) C(3) H(3) 53.77(8) 1_555 1_555 1_555 no
H(1) C(3) H(4) 69.6(1) 1_555 1_555 1_555 no
H(1) C(3) H(4) 54.94(8) 1_555 1_555 2_444 no
H(1) C(3) H(5) 72.3(1) 1_555 1_555 1_555 no
H(1) C(3) H(6) 114.9(2) 1_555 1_555 1_555 no
H(1) C(3) H(8) 154.9(1) 1_555 1_555 1_555 no
H(1) C(3) H(9) 118.3(2) 1_555 1_555 1_555 no
H(2) C(3) H(2) 92.08(8) 1_555 1_555 2_444 no
H(2) C(3) H(3) 25.88(4) 1_555 1_555 1_555 no
H(2) C(3) H(4) 27.53(3) 1_555 1_555 1_555 no
H(2) C(3) H(4) 68.66(7) 1_555 1_555 2_444 no
H(2) C(3) H(5) 113.7(1) 1_555 1_555 1_555 no
H(2) C(3) H(6) 156.4(1) 1_555 1_555 1_555 no
H(2) C(3) H(8) 122.4(1) 1_555 1_555 1_555 no
H(2) C(3) H(9) 77.5(1) 1_555 1_555 1_555 no
H(2) C(3) H(3) 69.46(7) 2_444 1_555 1_555 no
H(2) C(3) H(4) 98.88(10) 2_444 1_555 1_555 no
H(2) C(3) H(4) 28.07(3) 2_444 1_555 2_444 no
H(2) C(3) H(5) 87.2(1) 2_444 1_555 1_555 no
H(2) C(3) H(6) 76.88(9) 2_444 1_555 1_555 no
H(2) C(3) H(8) 78.06(8) 2_444 1_555 1_555 no
H(2) C(3) H(9) 89.6(1) 2_444 1_555 1_555 no
H(3) C(3) H(4) 32.47(4) 1_555 1_555 1_555 no
H(3) C(3) H(4) 51.80(6) 1_555 1_555 2_444 no
H(3) C(3) H(5) 122.6(2) 1_555 1_555 1_555 no
H(3) C(3) H(6) 145.4(1) 1_555 1_555 1_555 no
H(3) C(3) H(8) 103.8(1) 1_555 1_555 1_555 no
H(3) C(3) H(9) 66.16(10) 1_555 1_555 1_555 no
H(4) C(3) H(4) 84.26(9) 1_555 1_555 2_444 no
H(4) C(3) H(5) 140.2(2) 1_555 1_555 1_555 no
H(4) C(3) H(6) 172.9(1) 1_555 1_555 1_555 no
H(4) C(3) H(8) 97.5(1) 1_555 1_555 1_555 no
H(4) C(3) H(9) 51.28(8) 1_555 1_555 1_555 no
H(4) C(3) H(5) 83.3(1) 2_444 1_555 1_555 no
H(4) C(3) H(6) 94.1(1) 2_444 1_555 1_555 no
H(4) C(3) H(8) 103.64(9) 2_444 1_555 1_555 no
H(4) C(3) H(9) 98.9(1) 2_444 1_555 1_555 no
H(5) C(3) H(6) 45.96(8) 1_555 1_555 1_555 no
H(5) C(3) H(8) 122.1(1) 1_555 1_555 1_555 no
H(5) C(3) H(9) 168.5(2) 1_555 1_555 1_555 no
H(6) C(3) H(8) 76.15(8) 1_555 1_555 1_555 no
H(6) C(3) H(9) 122.5(1) 1_555 1_555 1_555 no
H(8) C(3) H(9) 46.35(7) 1_555 1_555 1_555 no
N(1) C(4) C(1) 27.44(10) 1_555 1_555 1_555 yes
N(1) C(4) C(3) 48.2(2) 1_555 1_555 1_555 yes
N(1) C(4) C(5) 150.7(3) 1_555 1_555 1_555 yes
N(1) C(4) C(6) 128.7(2) 1_555 1_555 1_555 yes
N(1) C(4) C(7) 102.5(2) 1_555 1_555 1_555 yes
N(1) C(4) C(8) 75.2(2) 1_555 1_555 1_555 yes
N(1) C(4) H(1) 41.14(8) 1_555 1_555 1_555 no
N(1) C(4) H(2) 109.6(1) 1_555 1_555 2_444 no
N(1) C(4) H(3) 111.2(1) 1_555 1_555 2_444 no
N(1) C(4) H(4) 88.3(1) 1_555 1_555 2_444 no
N(1) C(4) H(5) 76.7(3) 1_555 1_555 1_555 no
N(1) C(4) H(6) 155.0(2) 1_555 1_555 1_555 no
N(1) C(4) H(7) 135.0(1) 1_555 1_555 1_555 no
N(1) C(4) H(9) 67.55(10) 1_555 1_555 1_555 no
N(1) C(4) H(16) 49.74(8) 1_555 1_555 1_555 no
N(1) C(4) H(23) 81.3(1) 1_555 1_555 2_344 no
N(1) C(4) H(24) 92.5(1) 1_555 1_555 2_344 no
C(1) C(4) C(3) 32.0(2) 1_555 1_555 1_555 yes
C(1) C(4) C(5) 152.9(3) 1_555 1_555 1_555 yes
C(1) C(4) C(6) 122.8(2) 1_555 1_555 1_555 yes
C(1) C(4) C(7) 93.1(2) 1_555 1_555 1_555 yes
C(1) C(4) C(8) 62.8(2) 1_555 1_555 1_555 yes
C(1) C(4) H(1) 23.38(9) 1_555 1_555 1_555 no
C(1) C(4) H(2) 82.2(1) 1_555 1_555 2_444 no
C(1) C(4) H(3) 87.3(1) 1_555 1_555 2_444 no
C(1) C(4) H(4) 62.5(1) 1_555 1_555 2_444 no
C(1) C(4) H(5) 86.3(3) 1_555 1_555 1_555 no
C(1) C(4) H(6) 176.9(2) 1_555 1_555 1_555 no
C(1) C(4) H(7) 131.2(2) 1_555 1_555 1_555 no
C(1) C(4) H(9) 54.2(1) 1_555 1_555 1_555 no
C(1) C(4) H(16) 77.1(1) 1_555 1_555 1_555 no
C(1) C(4) H(23) 98.3(2) 1_555 1_555 2_344 no
C(1) C(4) H(24) 119.1(2) 1_555 1_555 2_344 no
C(3) C(4) C(5) 120.9(4) 1_555 1_555 1_555 yes
C(3) C(4) C(6) 90.8(3) 1_555 1_555 1_555 yes
C(3) C(4) C(7) 61.1(2) 1_555 1_555 1_555 yes
C(3) C(4) C(8) 30.8(2) 1_555 1_555 1_555 yes
C(3) C(4) H(1) 51.9(2) 1_555 1_555 1_555 no
C(3) C(4) H(2) 74.3(2) 1_555 1_555 2_444 no
C(3) C(4) H(3) 91.9(2) 1_555 1_555 2_444 no
C(3) C(4) H(4) 67.6(2) 1_555 1_555 2_444 no
C(3) C(4) H(5) 118.3(4) 1_555 1_555 1_555 no
C(3) C(4) H(6) 145.3(3) 1_555 1_555 1_555 no
C(3) C(4) H(7) 99.2(3) 1_555 1_555 1_555 no
C(3) C(4) H(9) 22.2(2) 1_555 1_555 1_555 no
C(3) C(4) H(16) 91.5(3) 1_555 1_555 1_555 no
C(3) C(4) H(23) 81.2(2) 1_555 1_555 2_344 no
C(3) C(4) H(24) 117.2(3) 1_555 1_555 2_344 no
C(5) C(4) C(6) 30.1(2) 1_555 1_555 1_555 yes
C(5) C(4) C(7) 59.9(3) 1_555 1_555 1_555 yes
C(5) C(4) C(8) 90.1(3) 1_555 1_555 1_555 yes
C(5) C(4) H(1) 161.8(3) 1_555 1_555 1_555 no
C(5) C(4) H(2) 88.2(3) 1_555 1_555 2_444 no
C(5) C(4) H(3) 95.0(3) 1_555 1_555 2_444 no
C(5) C(4) H(4) 113.7(3) 1_555 1_555 2_444 no
C(5) C(4) H(5) 120.8(4) 1_555 1_555 1_555 no
C(5) C(4) H(6) 24.4(2) 1_555 1_555 1_555 no
C(5) C(4) H(7) 21.7(2) 1_555 1_555 1_555 no
C(5) C(4) H(9) 98.7(3) 1_555 1_555 1_555 no
C(5) C(4) H(16) 113.6(3) 1_555 1_555 1_555 no
C(5) C(4) H(23) 69.6(3) 1_555 1_555 2_344 no
C(5) C(4) H(24) 67.8(3) 1_555 1_555 2_344 no
C(6) C(4) C(7) 29.7(1) 1_555 1_555 1_555 yes
C(6) C(4) C(8) 59.9(2) 1_555 1_555 1_555 yes
C(6) C(4) H(1) 138.3(2) 1_555 1_555 1_555 no
C(6) C(4) H(2) 79.0(2) 1_555 1_555 2_444 no
C(6) C(4) H(3) 97.1(2) 1_555 1_555 2_444 no
C(6) C(4) H(4) 104.4(2) 1_555 1_555 2_444 no
C(6) C(4) H(5) 150.9(4) 1_555 1_555 1_555 no
C(6) C(4) H(6) 54.6(2) 1_555 1_555 1_555 no
C(6) C(4) H(7) 8.5(1) 1_555 1_555 1_555 no
C(6) C(4) H(9) 68.6(2) 1_555 1_555 1_555 no
C(6) C(4) H(16) 118.6(2) 1_555 1_555 1_555 no
C(6) C(4) H(23) 60.1(2) 1_555 1_555 2_344 no
C(6) C(4) H(24) 79.8(2) 1_555 1_555 2_344 no
C(7) C(4) C(8) 30.2(1) 1_555 1_555 1_555 yes
C(7) C(4) H(1) 110.3(2) 1_555 1_555 1_555 no
C(7) C(4) H(2) 72.3(1) 1_555 1_555 2_444 no
C(7) C(4) H(3) 97.1(2) 1_555 1_555 2_444 no
C(7) C(4) H(4) 91.5(2) 1_555 1_555 2_444 no
C(7) C(4) H(5) 179.1(4) 1_555 1_555 1_555 no
C(7) C(4) H(6) 84.3(2) 1_555 1_555 1_555 no
C(7) C(4) H(7) 38.2(1) 1_555 1_555 1_555 no
C(7) C(4) H(9) 38.9(1) 1_555 1_555 1_555 no
C(7) C(4) H(16) 115.6(2) 1_555 1_555 1_555 no
C(7) C(4) H(23) 59.3(1) 1_555 1_555 2_344 no
C(7) C(4) H(24) 94.2(2) 1_555 1_555 2_344 no
C(8) C(4) H(1) 81.2(2) 1_555 1_555 1_555 no
C(8) C(4) H(2) 70.3(1) 1_555 1_555 2_444 no
C(8) C(4) H(3) 95.0(2) 1_555 1_555 2_444 no
C(8) C(4) H(4) 78.0(2) 1_555 1_555 2_444 no
C(8) C(4) H(5) 149.1(4) 1_555 1_555 1_555 no
C(8) C(4) H(6) 114.5(2) 1_555 1_555 1_555 no
C(8) C(4) H(7) 68.4(1) 1_555 1_555 1_555 no
C(8) C(4) H(9) 8.7(1) 1_555 1_555 1_555 no
C(8) C(4) H(16) 105.8(2) 1_555 1_555 1_555 no
C(8) C(4) H(23) 67.5(1) 1_555 1_555 2_344 no
C(8) C(4) H(24) 108.0(2) 1_555 1_555 2_344 no
H(1) C(4) H(2) 73.86(10) 1_555 1_555 2_444 no
H(1) C(4) H(3) 70.16(10) 1_555 1_555 2_444 no
H(1) C(4) H(4) 48.98(7) 1_555 1_555 2_444 no
H(1) C(4) H(5) 69.3(2) 1_555 1_555 1_555 no
H(1) C(4) H(6) 157.4(2) 1_555 1_555 1_555 no
H(1) C(4) H(7) 146.4(1) 1_555 1_555 1_555 no
H(1) C(4) H(9) 72.8(1) 1_555 1_555 1_555 no
H(1) C(4) H(16) 84.2(1) 1_555 1_555 1_555 no
H(1) C(4) H(23) 120.4(2) 1_555 1_555 2_344 no
H(1) C(4) H(24) 130.1(2) 1_555 1_555 2_344 no
H(2) C(4) H(3) 25.69(3) 2_444 1_555 2_444 no
H(2) C(4) H(4) 26.30(3) 2_444 1_555 2_444 no
H(2) C(4) H(5) 108.2(3) 2_444 1_555 1_555 no
H(2) C(4) H(6) 95.4(2) 2_444 1_555 1_555 no
H(2) C(4) H(7) 82.41(10) 2_444 1_555 1_555 no
H(2) C(4) H(9) 70.61(8) 2_444 1_555 1_555 no
H(2) C(4) H(16) 158.1(2) 2_444 1_555 1_555 no
H(2) C(4) H(23) 131.6(1) 2_444 1_555 2_344 no
H(2) C(4) H(24) 156.0(1) 2_444 1_555 2_344 no
H(3) C(4) H(4) 25.61(3) 2_444 1_555 2_444 no
H(3) C(4) H(5) 83.5(3) 2_444 1_555 1_555 no
H(3) C(4) H(6) 91.4(1) 2_444 1_555 1_555 no
H(3) C(4) H(7) 97.8(1) 2_444 1_555 1_555 no
H(3) C(4) H(9) 94.05(10) 2_444 1_555 1_555 no
H(3) C(4) H(16) 144.1(1) 2_444 1_555 1_555 no
H(3) C(4) H(23) 155.9(1) 2_444 1_555 2_344 no
H(3) C(4) H(24) 150.7(1) 2_444 1_555 2_344 no
H(4) C(4) H(5) 88.8(3) 2_444 1_555 1_555 no
H(4) C(4) H(6) 115.8(2) 2_444 1_555 1_555 no
H(4) C(4) H(7) 108.5(1) 2_444 1_555 1_555 no
H(4) C(4) H(9) 74.41(8) 2_444 1_555 1_555 no
H(4) C(4) H(16) 132.5(1) 2_444 1_555 1_555 no
H(4) C(4) H(23) 145.4(1) 2_444 1_555 2_344 no
H(4) C(4) H(24) 173.9(1) 2_444 1_555 2_344 no
H(5) C(4) H(6) 96.4(3) 1_555 1_555 1_555 no
H(5) C(4) H(7) 142.4(3) 1_555 1_555 1_555 no
H(5) C(4) H(9) 140.5(3) 1_555 1_555 1_555 no
H(5) C(4) H(16) 63.6(2) 1_555 1_555 1_555 no
H(5) C(4) H(23) 120.1(3) 1_555 1_555 2_344 no
H(5) C(4) H(24) 85.6(2) 1_555 1_555 2_344 no
H(6) C(4) H(7) 46.14(9) 1_555 1_555 1_555 no
H(6) C(4) H(9) 123.2(2) 1_555 1_555 1_555 no
H(6) C(4) H(16) 105.5(1) 1_555 1_555 1_555 no
H(6) C(4) H(23) 81.8(1) 1_555 1_555 2_344 no
H(6) C(4) H(24) 62.8(1) 1_555 1_555 2_344 no
H(7) C(4) H(9) 77.09(9) 1_555 1_555 1_555 no
H(7) C(4) H(16) 116.9(1) 1_555 1_555 1_555 no
H(7) C(4) H(23) 61.03(7) 1_555 1_555 2_344 no
H(7) C(4) H(24) 75.06(9) 1_555 1_555 2_344 no
H(9) C(4) H(16) 102.2(1) 1_555 1_555 1_555 no
H(9) C(4) H(23) 71.14(8) 1_555 1_555 2_344 no
H(9) C(4) H(24) 111.4(1) 1_555 1_555 2_344 no
H(16) C(4) H(23) 59.67(7) 1_555 1_555 2_344 no
H(16) C(4) H(24) 45.89(5) 1_555 1_555 2_344 no
H(23) C(4) H(24) 40.54(5) 2_344 1_555 2_344 no
C(3) C(5) C(4) 29.8(2) 1_555 1_555 1_555 yes
C(3) C(5) C(6) 90.2(3) 1_555 1_555 1_555 yes
C(3) C(5) C(7) 60.3(2) 1_555 1_555 1_555 yes
C(3) C(5) C(8) 30.1(1) 1_555 1_555 1_555 yes
C(3) C(5) H(2) 62.2(1) 1_555 1_555 2_444 no
C(3) C(5) H(5) 54.3(1) 1_555 1_555 1_555 no
C(3) C(5) H(6) 149.7(4) 1_555 1_555 1_555 no
C(3) C(5) H(7) 114.4(2) 1_555 1_555 1_555 no
C(3) C(5) H(8) 68.5(1) 1_555 1_555 1_555 no
C(3) C(5) H(23) 76.1(1) 1_555 1_555 2_344 no
C(3) C(5) H(24) 98.6(2) 1_555 1_555 2_344 no
C(4) C(5) C(6) 120.0(4) 1_555 1_555 1_555 yes
C(4) C(5) C(7) 90.1(3) 1_555 1_555 1_555 yes
C(4) C(5) C(8) 59.9(2) 1_555 1_555 1_555 yes
C(4) C(5) H(2) 69.0(3) 1_555 1_555 2_444 no
C(4) C(5) H(5) 24.5(2) 1_555 1_555 1_555 no
C(4) C(5) H(6) 120.0(5) 1_555 1_555 1_555 no
C(4) C(5) H(7) 144.2(4) 1_555 1_555 1_555 no
C(4) C(5) H(8) 98.3(3) 1_555 1_555 1_555 no
C(4) C(5) H(23) 87.6(3) 1_555 1_555 2_344 no
C(4) C(5) H(24) 89.0(3) 1_555 1_555 2_344 no
C(6) C(5) C(7) 29.9(3) 1_555 1_555 1_555 yes
C(6) C(5) C(8) 60.1(3) 1_555 1_555 1_555 yes
C(6) C(5) H(2) 85.1(3) 1_555 1_555 2_444 no
C(6) C(5) H(5) 144.5(4) 1_555 1_555 1_555 no
C(6) C(5) H(6) 120.0(5) 1_555 1_555 1_555 no
C(6) C(5) H(7) 24.3(2) 1_555 1_555 1_555 no
C(6) C(5) H(8) 21.8(2) 1_555 1_555 1_555 no
C(6) C(5) H(23) 70.1(3) 1_555 1_555 2_344 no
C(6) C(5) H(24) 106.8(3) 1_555 1_555 2_344 no
C(7) C(5) C(8) 30.1(1) 1_555 1_555 1_555 yes
C(7) C(5) H(2) 71.9(2) 1_555 1_555 2_444 no
C(7) C(5) H(5) 114.6(2) 1_555 1_555 1_555 no
C(7) C(5) H(6) 149.9(4) 1_555 1_555 1_555 no
C(7) C(5) H(7) 54.2(2) 1_555 1_555 1_555 no
C(7) C(5) H(8) 8.4(1) 1_555 1_555 1_555 no
C(7) C(5) H(23) 65.6(2) 1_555 1_555 2_344 no
C(7) C(5) H(24) 109.2(2) 1_555 1_555 2_344 no
C(8) C(5) H(2) 63.1(1) 1_555 1_555 2_444 no
C(8) C(5) H(5) 84.5(2) 1_555 1_555 1_555 no
C(8) C(5) H(6) 177.9(4) 1_555 1_555 1_555 no
C(8) C(5) H(7) 84.3(2) 1_555 1_555 1_555 no
C(8) C(5) H(8) 38.4(1) 1_555 1_555 1_555 no
C(8) C(5) H(23) 68.0(1) 1_555 1_555 2_344 no
C(8) C(5) H(24) 106.2(2) 1_555 1_555 2_344 no
H(2) C(5) H(5) 78.9(1) 2_444 1_555 1_555 no
H(2) C(5) H(6) 114.8(3) 2_444 1_555 1_555 no
H(2) C(5) H(7) 98.0(2) 2_444 1_555 1_555 no
H(2) C(5) H(8) 73.84(9) 2_444 1_555 1_555 no
H(2) C(5) H(23) 131.1(1) 2_444 1_555 2_344 no
H(2) C(5) H(24) 158.0(2) 2_444 1_555 2_344 no
H(5) C(5) H(6) 95.5(3) 1_555 1_555 1_555 no
H(5) C(5) H(7) 168.6(2) 1_555 1_555 1_555 no
H(5) C(5) H(8) 122.8(2) 1_555 1_555 1_555 no
H(5) C(5) H(23) 97.4(2) 1_555 1_555 2_344 no
H(5) C(5) H(24) 81.0(1) 1_555 1_555 2_344 no
H(6) C(5) H(7) 95.8(3) 1_555 1_555 1_555 no
H(6) C(5) H(8) 141.5(4) 1_555 1_555 1_555 no
H(6) C(5) H(23) 114.1(3) 1_555 1_555 2_344 no
H(6) C(5) H(24) 75.8(3) 1_555 1_555 2_344 no
H(7) C(5) H(8) 46.05(9) 1_555 1_555 1_555 no
H(7) C(5) H(23) 76.3(1) 1_555 1_555 2_344 no
H(7) C(5) H(24) 100.0(2) 1_555 1_555 2_344 no
H(8) C(5) H(23) 67.73(9) 1_555 1_555 2_344 no
H(8) C(5) H(24) 110.6(1) 1_555 1_555 2_344 no
H(23) C(5) H(24) 43.61(6) 2_344 1_555 2_344 no
C(3) C(6) C(4) 30.1(1) 1_555 1_555 1_555 yes
C(3) C(6) C(5) 59.9(3) 1_555 1_555 1_555 yes
C(3) C(6) C(7) 59.6(3) 1_555 1_555 1_555 yes
C(3) C(6) C(8) 29.7(1) 1_555 1_555 1_555 yes
C(3) C(6) H(5) 38.55(10) 1_555 1_555 1_555 no
C(3) C(6) H(6) 84.2(2) 1_555 1_555 1_555 no
C(3) C(6) H(7) 176.4(4) 1_555 1_555 1_555 no
C(3) C(6) H(8) 83.5(2) 1_555 1_555 1_555 no
C(3) C(6) H(9) 38.9(1) 1_555 1_555 1_555 no
C(3) C(6) H(20) 132.9(2) 1_555 1_555 4_444 no
C(3) C(6) H(23) 74.8(1) 1_555 1_555 2_344 no
C(4) C(6) C(5) 29.8(2) 1_555 1_555 1_555 yes
C(4) C(6) C(7) 89.7(3) 1_555 1_555 1_555 yes
C(4) C(6) C(8) 59.8(2) 1_555 1_555 1_555 yes
C(4) C(6) H(5) 8.5(1) 1_555 1_555 1_555 no
C(4) C(6) H(6) 54.1(2) 1_555 1_555 1_555 no
C(4) C(6) H(7) 150.7(4) 1_555 1_555 1_555 no
C(4) C(6) H(8) 113.5(2) 1_555 1_555 1_555 no
C(4) C(6) H(9) 69.0(2) 1_555 1_555 1_555 no
C(4) C(6) H(20) 161.8(2) 1_555 1_555 4_444 no
C(4) C(6) H(23) 78.5(2) 1_555 1_555 2_344 no
C(5) C(6) C(7) 119.5(4) 1_555 1_555 1_555 yes
C(5) C(6) C(8) 89.7(3) 1_555 1_555 1_555 yes
C(5) C(6) H(5) 21.4(2) 1_555 1_555 1_555 no
C(5) C(6) H(6) 24.3(2) 1_555 1_555 1_555 no
C(5) C(6) H(7) 121.0(5) 1_555 1_555 1_555 no
C(5) C(6) H(8) 143.3(4) 1_555 1_555 1_555 no
C(5) C(6) H(9) 98.8(3) 1_555 1_555 1_555 no
C(5) C(6) H(20) 164.6(4) 1_555 1_555 4_444 no
C(5) C(6) H(23) 85.4(3) 1_555 1_555 2_344 no
C(7) C(6) C(8) 29.9(2) 1_555 1_555 1_555 yes
C(7) C(6) H(5) 98.1(3) 1_555 1_555 1_555 no
C(7) C(6) H(6) 143.8(4) 1_555 1_555 1_555 no
C(7) C(6) H(7) 119.4(5) 1_555 1_555 1_555 no
C(7) C(6) H(8) 24.0(2) 1_555 1_555 1_555 no
C(7) C(6) H(9) 20.7(2) 1_555 1_555 1_555 no
C(7) C(6) H(20) 74.0(3) 1_555 1_555 4_444 no
C(7) C(6) H(23) 79.7(3) 1_555 1_555 2_344 no
C(8) C(6) H(5) 68.3(1) 1_555 1_555 1_555 no
C(8) C(6) H(6) 113.9(2) 1_555 1_555 1_555 no
C(8) C(6) H(7) 149.1(4) 1_555 1_555 1_555 no
C(8) C(6) H(8) 53.8(2) 1_555 1_555 1_555 no
C(8) C(6) H(9) 9.2(1) 1_555 1_555 1_555 no
C(8) C(6) H(20) 103.6(2) 1_555 1_555 4_444 no
C(8) C(6) H(23) 75.5(2) 1_555 1_555 2_344 no
H(5) C(6) H(6) 45.65(9) 1_555 1_555 1_555 no
H(5) C(6) H(7) 142.3(4) 1_555 1_555 1_555 no
H(5) C(6) H(8) 122.0(2) 1_555 1_555 1_555 no
H(5) C(6) H(9) 77.49(10) 1_555 1_555 1_555 no
H(5) C(6) H(20) 168.6(2) 1_555 1_555 4_444 no
H(5) C(6) H(23) 80.0(1) 1_555 1_555 2_344 no
H(6) C(6) H(7) 96.8(4) 1_555 1_555 1_555 no
H(6) C(6) H(8) 167.1(3) 1_555 1_555 1_555 no
H(6) C(6) H(9) 123.1(2) 1_555 1_555 1_555 no
H(6) C(6) H(20) 141.9(2) 1_555 1_555 4_444 no
H(6) C(6) H(23) 92.7(2) 1_555 1_555 2_344 no
H(7) C(6) H(8) 95.7(3) 1_555 1_555 1_555 no
H(7) C(6) H(9) 140.0(4) 1_555 1_555 1_555 no
H(7) C(6) H(20) 45.5(2) 1_555 1_555 4_444 no
H(7) C(6) H(23) 101.7(3) 1_555 1_555 2_344 no
H(8) C(6) H(9) 44.6(1) 1_555 1_555 1_555 no
H(8) C(6) H(20) 50.9(1) 1_555 1_555 4_444 no
H(8) C(6) H(23) 87.6(2) 1_555 1_555 2_344 no
H(9) C(6) H(20) 94.5(1) 1_555 1_555 4_444 no
H(9) C(6) H(23) 76.6(1) 1_555 1_555 2_344 no
H(20) C(6) H(23) 90.3(1) 4_444 1_555 2_344 no
C(3) C(7) C(4) 30.5(1) 1_555 1_555 1_555 yes
C(3) C(7) C(5) 60.6(2) 1_555 1_555 1_555 yes
C(3) C(7) C(6) 91.2(3) 1_555 1_555 1_555 yes
C(3) C(7) C(8) 29.6(2) 1_555 1_555 1_555 yes
C(3) C(7) H(6) 69.2(1) 1_555 1_555 1_555 no
C(3) C(7) H(7) 116.4(2) 1_555 1_555 1_555 no
C(3) C(7) H(8) 148.7(4) 1_555 1_555 1_555 no
C(3) C(7) H(9) 54.9(1) 1_555 1_555 1_555 no
C(3) C(7) H(18) 110.2(2) 1_555 1_555 2_444 no
C(3) C(7) H(20) 168.8(2) 1_555 1_555 4_444 no
C(3) C(7) H(23) 79.0(1) 1_555 1_555 2_344 no
C(4) C(7) C(5) 30.1(1) 1_555 1_555 1_555 yes
C(4) C(7) C(6) 60.6(3) 1_555 1_555 1_555 yes
C(4) C(7) C(8) 60.2(2) 1_555 1_555 1_555 yes
C(4) C(7) H(6) 38.7(1) 1_555 1_555 1_555 no
C(4) C(7) H(7) 85.8(2) 1_555 1_555 1_555 no
C(4) C(7) H(8) 174.8(4) 1_555 1_555 1_555 no
C(4) C(7) H(9) 85.4(2) 1_555 1_555 1_555 no
C(4) C(7) H(18) 131.4(2) 1_555 1_555 2_444 no
C(4) C(7) H(20) 141.1(2) 1_555 1_555 4_444 no
C(4) C(7) H(23) 73.0(1) 1_555 1_555 2_344 no
C(5) C(7) C(6) 30.6(2) 1_555 1_555 1_555 yes
C(5) C(7) C(8) 90.2(3) 1_555 1_555 1_555 yes
C(5) C(7) H(6) 8.7(1) 1_555 1_555 1_555 no
C(5) C(7) H(7) 55.8(2) 1_555 1_555 1_555 no
C(5) C(7) H(8) 149.9(4) 1_555 1_555 1_555 no
C(5) C(7) H(9) 115.5(2) 1_555 1_555 1_555 no
C(5) C(7) H(18) 142.4(2) 1_555 1_555 2_444 no
C(5) C(7) H(20) 111.6(2) 1_555 1_555 4_444 no
C(5) C(7) H(23) 71.8(2) 1_555 1_555 2_344 no
C(6) C(7) C(8) 120.8(4) 1_555 1_555 1_555 yes
C(6) C(7) H(6) 21.9(2) 1_555 1_555 1_555 no
C(6) C(7) H(7) 25.2(2) 1_555 1_555 1_555 no
C(6) C(7) H(8) 119.6(5) 1_555 1_555 1_555 no
C(6) C(7) H(9) 146.0(4) 1_555 1_555 1_555 no
C(6) C(7) H(18) 135.2(4) 1_555 1_555 2_444 no
C(6) C(7) H(20) 81.4(3) 1_555 1_555 4_444 no
C(6) C(7) H(23) 75.5(3) 1_555 1_555 2_344 no
C(8) C(7) H(6) 98.9(3) 1_555 1_555 1_555 no
C(8) C(7) H(7) 146.0(3) 1_555 1_555 1_555 no
C(8) C(7) H(8) 119.3(5) 1_555 1_555 1_555 no
C(8) C(7) H(9) 25.2(2) 1_555 1_555 1_555 no
C(8) C(7) H(18) 86.7(3) 1_555 1_555 2_444 no
C(8) C(7) H(20) 156.6(3) 1_555 1_555 4_444 no
C(8) C(7) H(23) 88.0(3) 1_555 1_555 2_344 no
H(6) C(7) H(7) 47.18(10) 1_555 1_555 1_555 no
H(6) C(7) H(8) 141.3(4) 1_555 1_555 1_555 no
H(6) C(7) H(9) 124.1(2) 1_555 1_555 1_555 no
H(6) C(7) H(18) 141.7(2) 1_555 1_555 2_444 no
H(6) C(7) H(20) 103.2(1) 1_555 1_555 4_444 no
H(6) C(7) H(23) 72.97(10) 1_555 1_555 2_344 no
H(7) C(7) H(8) 94.7(3) 1_555 1_555 1_555 no
H(7) C(7) H(9) 171.2(2) 1_555 1_555 1_555 no
H(7) C(7) H(18) 120.4(2) 1_555 1_555 2_444 no
H(7) C(7) H(20) 56.2(1) 1_555 1_555 4_444 no
H(7) C(7) H(23) 80.2(2) 1_555 1_555 2_344 no
H(8) C(7) H(9) 94.2(4) 1_555 1_555 1_555 no
H(8) C(7) H(18) 44.3(3) 1_555 1_555 2_444 no
H(8) C(7) H(20) 40.6(2) 1_555 1_555 4_444 no
H(8) C(7) H(23) 112.2(4) 1_555 1_555 2_344 no
H(9) C(7) H(18) 66.9(1) 1_555 1_555 2_444 no
H(9) C(7) H(20) 132.2(2) 1_555 1_555 4_444 no
H(9) C(7) H(23) 96.1(2) 1_555 1_555 2_344 no
H(18) C(7) H(20) 80.90(9) 2_444 1_555 4_444 no
H(18) C(7) H(23) 145.3(2) 2_444 1_555 2_344 no
H(20) C(7) H(23) 91.0(1) 4_444 1_555 2_344 no
O(2) C(8) N(1) 40.15(8) 1_555 1_555 1_555 yes
O(2) C(8) C(1) 58.7(1) 1_555 1_555 1_555 yes
O(2) C(8) C(2) 60.1(1) 1_555 1_555 1_555 yes
O(2) C(8) C(3) 76.0(2) 1_555 1_555 1_555 yes
O(2) C(8) C(4) 97.2(2) 1_555 1_555 1_555 yes
O(2) C(8) C(5) 116.4(2) 1_555 1_555 1_555 yes
O(2) C(8) C(6) 130.0(2) 1_555 1_555 1_555 yes
O(2) C(8) C(7) 131.9(3) 1_555 1_555 1_555 yes
O(2) C(8) H(1) 74.02(10) 1_555 1_555 1_555 no
O(2) C(8) H(2) 138.0(1) 1_555 1_555 2_444 no
O(2) C(8) H(3) 77.5(1) 1_555 1_555 1_555 no
O(2) C(8) H(4) 49.66(9) 1_555 1_555 1_555 no
O(2) C(8) H(5) 91.0(1) 1_555 1_555 1_555 no
O(2) C(8) H(7) 131.0(1) 1_555 1_555 1_555 no
O(2) C(8) H(8) 126.3(2) 1_555 1_555 1_555 no
O(2) C(8) H(9) 64.5(2) 1_555 1_555 1_555 no
O(2) C(8) H(12) 47.24(8) 1_555 1_555 4_444 no
O(2) C(8) H(17) 128.2(1) 1_555 1_555 2_444 no
O(2) C(8) H(18) 124.6(1) 1_555 1_555 2_444 no
O(2) C(8) H(23) 68.6(1) 1_555 1_555 2_344 no
N(1) C(8) C(1) 23.28(10) 1_555 1_555 1_555 yes
N(1) C(8) C(2) 45.16(9) 1_555 1_555 1_555 yes
N(1) C(8) C(3) 36.4(2) 1_555 1_555 1_555 yes
N(1) C(8) C(4) 63.0(1) 1_555 1_555 1_555 yes
N(1) C(8) C(5) 90.5(2) 1_555 1_555 1_555 yes
N(1) C(8) C(6) 118.1(2) 1_555 1_555 1_555 yes
N(1) C(8) C(7) 142.8(3) 1_555 1_555 1_555 yes
N(1) C(8) H(1) 36.46(6) 1_555 1_555 1_555 no
N(1) C(8) H(2) 102.2(1) 1_555 1_555 2_444 no
N(1) C(8) H(3) 61.14(8) 1_555 1_555 1_555 no
N(1) C(8) H(4) 51.62(8) 1_555 1_555 1_555 no
N(1) C(8) H(5) 54.92(8) 1_555 1_555 1_555 no
N(1) C(8) H(7) 125.5(1) 1_555 1_555 1_555 no
N(1) C(8) H(8) 158.4(2) 1_555 1_555 1_555 no
N(1) C(8) H(9) 90.5(2) 1_555 1_555 1_555 no
N(1) C(8) H(12) 86.5(1) 1_555 1_555 4_444 no
N(1) C(8) H(17) 119.4(1) 1_555 1_555 2_444 no
N(1) C(8) H(18) 148.5(1) 1_555 1_555 2_444 no
N(1) C(8) H(23) 79.25(9) 1_555 1_555 2_344 no
C(1) C(8) C(2) 30.7(1) 1_555 1_555 1_555 yes
C(1) C(8) C(3) 29.8(2) 1_555 1_555 1_555 yes
C(1) C(8) C(4) 61.0(2) 1_555 1_555 1_555 yes
C(1) C(8) C(5) 90.9(2) 1_555 1_555 1_555 yes
C(1) C(8) C(6) 121.2(2) 1_555 1_555 1_555 yes
C(1) C(8) C(7) 150.6(3) 1_555 1_555 1_555 yes
C(1) C(8) H(1) 15.42(9) 1_555 1_555 1_555 no
C(1) C(8) H(2) 80.5(1) 1_555 1_555 2_444 no
C(1) C(8) H(3) 42.05(10) 1_555 1_555 1_555 no
C(1) C(8) H(4) 45.8(1) 1_555 1_555 1_555 no
C(1) C(8) H(5) 52.0(1) 1_555 1_555 1_555 no
C(1) C(8) H(7) 130.2(2) 1_555 1_555 1_555 no
C(1) C(8) H(8) 173.8(2) 1_555 1_555 1_555 no
C(1) C(8) H(9) 89.8(3) 1_555 1_555 1_555 no
C(1) C(8) H(12) 99.9(2) 1_555 1_555 4_444 no
C(1) C(8) H(17) 97.3(1) 1_555 1_555 2_444 no
C(1) C(8) H(18) 133.0(2) 1_555 1_555 2_444 no
C(1) C(8) H(23) 100.3(1) 1_555 1_555 2_344 no
C(2) C(8) C(3) 59.2(2) 1_555 1_555 1_555 yes
C(2) C(8) C(4) 89.6(2) 1_555 1_555 1_555 yes
C(2) C(8) C(5) 118.8(2) 1_555 1_555 1_555 yes
C(2) C(8) C(6) 147.7(2) 1_555 1_555 1_555 yes
C(2) C(8) C(7) 168.0(4) 1_555 1_555 1_555 yes
C(2) C(8) H(1) 37.39(9) 1_555 1_555 1_555 no
C(2) C(8) H(2) 80.1(1) 1_555 1_555 2_444 no
C(2) C(8) H(3) 18.06(8) 1_555 1_555 1_555 no
C(2) C(8) H(4) 19.69(9) 1_555 1_555 1_555 no
C(2) C(8) H(5) 80.8(1) 1_555 1_555 1_555 no
C(2) C(8) H(7) 156.2(2) 1_555 1_555 1_555 no
C(2) C(8) H(8) 153.1(2) 1_555 1_555 1_555 no
C(2) C(8) H(9) 61.9(2) 1_555 1_555 1_555 no
C(2) C(8) H(12) 83.6(1) 1_555 1_555 4_444 no
C(2) C(8) H(17) 76.6(1) 1_555 1_555 2_444 no
C(2) C(8) H(18) 104.6(1) 1_555 1_555 2_444 no
C(2) C(8) H(23) 122.7(1) 1_555 1_555 2_344 no
C(3) C(8) C(4) 31.2(2) 1_555 1_555 1_555 yes
C(3) C(8) C(5) 61.1(2) 1_555 1_555 1_555 yes
C(3) C(8) C(6) 91.4(3) 1_555 1_555 1_555 yes
C(3) C(8) C(7) 120.8(4) 1_555 1_555 1_555 yes
C(3) C(8) H(1) 23.6(2) 1_555 1_555 1_555 no
C(3) C(8) H(2) 72.3(2) 1_555 1_555 2_444 no
C(3) C(8) H(3) 65.5(2) 1_555 1_555 1_555 no
C(3) C(8) H(4) 75.6(2) 1_555 1_555 1_555 no
C(3) C(8) H(5) 22.2(2) 1_555 1_555 1_555 no
C(3) C(8) H(7) 100.4(3) 1_555 1_555 1_555 no
C(3) C(8) H(8) 144.5(3) 1_555 1_555 1_555 no
C(3) C(8) H(9) 119.7(4) 1_555 1_555 1_555 no
C(3) C(8) H(12) 122.9(3) 1_555 1_555 4_444 no
C(3) C(8) H(17) 106.2(3) 1_555 1_555 2_444 no
C(3) C(8) H(18) 145.9(3) 1_555 1_555 2_444 no
C(3) C(8) H(23) 85.9(2) 1_555 1_555 2_344 no
C(4) C(8) C(5) 30.0(1) 1_555 1_555 1_555 yes
C(4) C(8) C(6) 60.3(2) 1_555 1_555 1_555 yes
C(4) C(8) C(7) 89.6(3) 1_555 1_555 1_555 yes
C(4) C(8) H(1) 52.3(1) 1_555 1_555 1_555 no
C(4) C(8) H(2) 67.9(2) 1_555 1_555 2_444 no
C(4) C(8) H(3) 92.0(2) 1_555 1_555 1_555 no
C(4) C(8) H(4) 106.7(2) 1_555 1_555 1_555 no
C(4) C(8) H(5) 9.0(1) 1_555 1_555 1_555 no
C(4) C(8) H(7) 69.2(1) 1_555 1_555 1_555 no
C(4) C(8) H(8) 113.3(2) 1_555 1_555 1_555 no
C(4) C(8) H(9) 150.8(3) 1_555 1_555 1_555 no
C(4) C(8) H(12) 141.7(2) 1_555 1_555 4_444 no
C(4) C(8) H(17) 110.1(2) 1_555 1_555 2_444 no
C(4) C(8) H(18) 137.6(2) 1_555 1_555 2_444 no
C(4) C(8) H(23) 72.7(1) 1_555 1_555 2_344 no
C(5) C(8) C(6) 30.3(1) 1_555 1_555 1_555 yes
C(5) C(8) C(7) 59.6(3) 1_555 1_555 1_555 yes
C(5) C(8) H(1) 81.4(1) 1_555 1_555 1_555 no
C(5) C(8) H(2) 70.0(1) 1_555 1_555 2_444 no
C(5) C(8) H(3) 117.5(2) 1_555 1_555 1_555 no
C(5) C(8) H(4) 136.7(2) 1_555 1_555 1_555 no
C(5) C(8) H(5) 39.0(1) 1_555 1_555 1_555 no
C(5) C(8) H(7) 39.2(1) 1_555 1_555 1_555 no
C(5) C(8) H(8) 83.4(2) 1_555 1_555 1_555 no
C(5) C(8) H(9) 179.0(3) 1_555 1_555 1_555 no
C(5) C(8) H(12) 143.4(2) 1_555 1_555 4_444 no
C(5) C(8) H(17) 108.4(2) 1_555 1_555 2_444 no
C(5) C(8) H(18) 116.9(2) 1_555 1_555 2_444 no
C(5) C(8) H(23) 64.0(1) 1_555 1_555 2_344 no
C(6) C(8) C(7) 29.4(2) 1_555 1_555 1_555 yes
C(6) C(8) H(1) 111.0(2) 1_555 1_555 1_555 no
C(6) C(8) H(2) 77.9(2) 1_555 1_555 2_444 no
C(6) C(8) H(3) 140.2(2) 1_555 1_555 1_555 no
C(6) C(8) H(4) 166.8(2) 1_555 1_555 1_555 no
C(6) C(8) H(5) 69.3(2) 1_555 1_555 1_555 no
C(6) C(8) H(7) 9.0(1) 1_555 1_555 1_555 no
C(6) C(8) H(8) 53.1(2) 1_555 1_555 1_555 no
C(6) C(8) H(9) 148.9(3) 1_555 1_555 1_555 no
C(6) C(8) H(12) 126.9(2) 1_555 1_555 4_444 no
C(6) C(8) H(17) 101.8(2) 1_555 1_555 2_444 no
C(6) C(8) H(18) 92.5(2) 1_555 1_555 2_444 no
C(6) C(8) H(23) 62.3(1) 1_555 1_555 2_344 no
C(7) C(8) H(1) 139.3(3) 1_555 1_555 1_555 no
C(7) C(8) H(2) 88.5(3) 1_555 1_555 2_444 no
C(7) C(8) H(3) 150.1(3) 1_555 1_555 1_555 no
C(7) C(8) H(4) 163.5(3) 1_555 1_555 1_555 no
C(7) C(8) H(5) 98.6(3) 1_555 1_555 1_555 no
C(7) C(8) H(7) 20.4(2) 1_555 1_555 1_555 no
C(7) C(8) H(8) 23.9(2) 1_555 1_555 1_555 no
C(7) C(8) H(9) 119.6(4) 1_555 1_555 1_555 no
C(7) C(8) H(12) 104.2(3) 1_555 1_555 4_444 no
C(7) C(8) H(17) 92.5(3) 1_555 1_555 2_444 no
C(7) C(8) H(18) 68.5(2) 1_555 1_555 2_444 no
C(7) C(8) H(23) 68.3(3) 1_555 1_555 2_344 no
H(1) C(8) H(2) 65.88(8) 1_555 1_555 2_444 no
H(1) C(8) H(3) 41.84(5) 1_555 1_555 1_555 no
H(1) C(8) H(4) 55.85(7) 1_555 1_555 1_555 no
H(1) C(8) H(5) 43.74(5) 1_555 1_555 1_555 no
H(1) C(8) H(7) 119.9(1) 1_555 1_555 1_555 no
H(1) C(8) H(8) 158.9(2) 1_555 1_555 1_555 no
H(1) C(8) H(9) 99.2(2) 1_555 1_555 1_555 no
H(1) C(8) H(12) 114.7(1) 1_555 1_555 4_444 no
H(1) C(8) H(17) 88.9(1) 1_555 1_555 2_444 no
H(1) C(8) H(18) 128.0(1) 1_555 1_555 2_444 no
H(1) C(8) H(23) 106.6(1) 1_555 1_555 2_344 no
H(2) C(8) H(3) 64.70(8) 2_444 1_555 1_555 no
H(2) C(8) H(4) 95.6(1) 2_444 1_555 1_555 no
H(2) C(8) H(5) 68.58(9) 2_444 1_555 1_555 no
H(2) C(8) H(7) 81.9(1) 2_444 1_555 1_555 no
H(2) C(8) H(8) 95.1(2) 2_444 1_555 1_555 no
H(2) C(8) H(9) 109.5(3) 2_444 1_555 1_555 no
H(2) C(8) H(12) 146.1(1) 2_444 1_555 4_444 no
H(2) C(8) H(17) 42.44(5) 2_444 1_555 2_444 no
H(2) C(8) H(18) 75.42(9) 2_444 1_555 2_444 no
H(2) C(8) H(23) 134.0(1) 2_444 1_555 2_344 no
H(3) C(8) H(4) 30.95(4) 1_555 1_555 1_555 no
H(3) C(8) H(5) 84.28(10) 1_555 1_555 1_555 no
H(3) C(8) H(7) 146.1(2) 1_555 1_555 1_555 no
H(3) C(8) H(8) 139.5(2) 1_555 1_555 1_555 no
H(3) C(8) H(9) 62.8(2) 1_555 1_555 1_555 no
H(3) C(8) H(12) 92.8(1) 1_555 1_555 4_444 no
H(3) C(8) H(17) 59.03(7) 1_555 1_555 2_444 no
H(3) C(8) H(18) 90.9(1) 1_555 1_555 2_444 no
H(3) C(8) H(23) 140.1(1) 1_555 1_555 2_344 no
H(4) C(8) H(5) 97.7(1) 1_555 1_555 1_555 no
H(4) C(8) H(7) 175.8(2) 1_555 1_555 1_555 no
H(4) C(8) H(8) 139.7(2) 1_555 1_555 1_555 no
H(4) C(8) H(9) 44.1(2) 1_555 1_555 1_555 no
H(4) C(8) H(12) 64.18(9) 1_555 1_555 4_444 no
H(4) C(8) H(17) 80.03(10) 1_555 1_555 2_444 no
H(4) C(8) H(18) 97.0(1) 1_555 1_555 2_444 no
H(4) C(8) H(23) 118.0(1) 1_555 1_555 2_344 no
H(5) C(8) H(7) 78.21(9) 1_555 1_555 1_555 no
H(5) C(8) H(8) 122.3(2) 1_555 1_555 1_555 no
H(5) C(8) H(9) 141.8(3) 1_555 1_555 1_555 no
H(5) C(8) H(12) 137.4(1) 1_555 1_555 4_444 no
H(5) C(8) H(17) 109.7(1) 1_555 1_555 2_444 no
H(5) C(8) H(18) 142.1(2) 1_555 1_555 2_444 no
H(5) C(8) H(23) 76.15(8) 1_555 1_555 2_344 no
H(7) C(8) H(8) 44.25(8) 1_555 1_555 1_555 no
H(7) C(8) H(9) 140.0(3) 1_555 1_555 1_555 no
H(7) C(8) H(12) 119.7(1) 1_555 1_555 4_444 no
H(7) C(8) H(17) 100.1(1) 1_555 1_555 2_444 no
H(7) C(8) H(18) 85.61(9) 1_555 1_555 2_444 no
H(7) C(8) H(23) 62.45(7) 1_555 1_555 2_344 no
H(8) C(8) H(9) 95.8(2) 1_555 1_555 1_555 no
H(8) C(8) H(12) 86.2(1) 1_555 1_555 4_444 no
H(8) C(8) H(17) 82.1(1) 1_555 1_555 2_444 no
H(8) C(8) H(18) 48.97(8) 1_555 1_555 2_444 no
H(8) C(8) H(23) 79.5(1) 1_555 1_555 2_344 no
H(9) C(8) H(12) 37.0(2) 1_555 1_555 4_444 no
H(9) C(8) H(17) 70.9(2) 1_555 1_555 2_444 no
H(9) C(8) H(18) 62.1(2) 1_555 1_555 2_444 no
H(9) C(8) H(23) 116.4(3) 1_555 1_555 2_344 no
H(12) C(8) H(17) 104.8(1) 4_444 1_555 2_444 no
H(12) C(8) H(18) 80.27(9) 4_444 1_555 2_444 no
H(12) C(8) H(23) 79.6(1) 4_444 1_555 2_344 no
H(17) C(8) H(18) 39.95(4) 2_444 1_555 2_444 no
H(17) C(8) H(23) 160.8(1) 2_444 1_555 2_344 no
H(18) C(8) H(23) 125.4(1) 2_444 1_555 2_344 no
O(1) C(9) N(1) 119.3(3) 1_555 1_555 1_555 yes
O(1) C(9) C(1) 89.7(2) 1_555 1_555 1_555 yes
O(1) C(9) C(2) 83.5(2) 1_555 1_555 1_555 yes
O(1) C(9) C(3) 102.3(3) 1_555 1_555 1_555 yes
O(1) C(9) C(10) 122.2(3) 1_555 1_555 1_555 yes
O(1) C(9) C(11) 98.8(2) 1_555 1_555 1_555 yes
O(1) C(9) C(12) 79.0(2) 1_555 1_555 1_555 yes
O(1) C(9) C(19) 136.1(3) 1_555 1_555 1_555 yes
O(1) C(9) C(20) 139.2(3) 1_555 1_555 1_555 yes
O(1) C(9) C(21) 144.4(3) 1_555 1_555 1_555 yes
O(1) C(9) C(22) 119.6(3) 1_555 1_555 1_555 yes
O(1) C(9) C(23) 96.4(3) 1_555 1_555 1_555 yes
O(1) C(9) H(1) 67.9(2) 1_555 1_555 1_555 no
O(1) C(9) H(2) 74.3(2) 1_555 1_555 1_555 no
O(1) C(9) H(5) 91.6(3) 1_555 1_555 1_555 no
O(1) C(9) H(10) 68.5(2) 1_555 1_555 1_555 no
O(1) C(9) H(13) 20.0(2) 1_555 1_555 3_544 no
O(1) C(9) H(16) 139.4(3) 1_555 1_555 1_555 no
O(1) C(9) H(17) 88.6(2) 1_555 1_555 1_555 no
N(1) C(9) C(1) 32.9(2) 1_555 1_555 1_555 yes
N(1) C(9) C(2) 36.2(2) 1_555 1_555 1_555 yes
N(1) C(9) C(3) 34.9(2) 1_555 1_555 1_555 yes
N(1) C(9) C(10) 118.2(3) 1_555 1_555 1_555 yes
N(1) C(9) C(11) 140.2(3) 1_555 1_555 1_555 yes
N(1) C(9) C(12) 144.6(3) 1_555 1_555 1_555 yes
N(1) C(9) C(19) 96.0(2) 1_555 1_555 1_555 yes
N(1) C(9) C(20) 27.9(2) 1_555 1_555 1_555 yes
N(1) C(9) C(21) 59.3(2) 1_555 1_555 1_555 yes
N(1) C(9) C(22) 75.3(2) 1_555 1_555 1_555 yes
N(1) C(9) C(23) 75.8(2) 1_555 1_555 1_555 yes
N(1) C(9) H(1) 56.8(2) 1_555 1_555 1_555 no
N(1) C(9) H(2) 48.5(2) 1_555 1_555 1_555 no
N(1) C(9) H(5) 68.9(2) 1_555 1_555 1_555 no
N(1) C(9) H(10) 134.9(3) 1_555 1_555 1_555 no
N(1) C(9) H(13) 100.1(2) 1_555 1_555 3_544 no
N(1) C(9) H(16) 78.3(2) 1_555 1_555 1_555 no
N(1) C(9) H(17) 65.5(2) 1_555 1_555 1_555 no
C(1) C(9) C(2) 22.1(1) 1_555 1_555 1_555 yes
C(1) C(9) C(3) 21.7(1) 1_555 1_555 1_555 yes
C(1) C(9) C(10) 141.7(3) 1_555 1_555 1_555 yes
C(1) C(9) C(11) 171.0(2) 1_555 1_555 1_555 yes
C(1) C(9) C(12) 159.3(2) 1_555 1_555 1_555 yes
C(1) C(9) C(19) 113.1(2) 1_555 1_555 1_555 yes
C(1) C(9) C(20) 60.6(1) 1_555 1_555 1_555 yes
C(1) C(9) C(21) 91.5(2) 1_555 1_555 1_555 yes
C(1) C(9) C(22) 102.4(2) 1_555 1_555 1_555 yes
C(1) C(9) C(23) 92.3(2) 1_555 1_555 1_555 yes
C(1) C(9) H(1) 23.96(9) 1_555 1_555 1_555 no
C(1) C(9) H(2) 36.84(10) 1_555 1_555 1_555 no
C(1) C(9) H(5) 51.5(1) 1_555 1_555 1_555 no
C(1) C(9) H(10) 139.9(2) 1_555 1_555 1_555 no
C(1) C(9) H(13) 73.1(1) 1_555 1_555 3_544 no
C(1) C(9) H(16) 91.7(1) 1_555 1_555 1_555 no
C(1) C(9) H(17) 75.7(1) 1_555 1_555 1_555 no
C(2) C(9) C(3) 43.08(10) 1_555 1_555 1_555 yes
C(2) C(9) C(10) 154.3(2) 1_555 1_555 1_555 yes
C(2) C(9) C(11) 161.7(2) 1_555 1_555 1_555 yes
C(2) C(9) C(12) 137.7(2) 1_555 1_555 1_555 yes
C(2) C(9) C(19) 130.4(2) 1_555 1_555 1_555 yes
C(2) C(9) C(20) 58.2(1) 1_555 1_555 1_555 yes
C(2) C(9) C(21) 84.4(1) 1_555 1_555 1_555 yes
C(2) C(9) C(22) 87.0(1) 1_555 1_555 1_555 yes
C(2) C(9) C(23) 72.1(1) 1_555 1_555 1_555 yes
C(2) C(9) H(1) 34.17(9) 1_555 1_555 1_555 no
C(2) C(9) H(2) 15.49(7) 1_555 1_555 1_555 no
C(2) C(9) H(5) 73.0(1) 1_555 1_555 1_555 no
C(2) C(9) H(10) 118.7(1) 1_555 1_555 1_555 no
C(2) C(9) H(13) 64.00(9) 1_555 1_555 3_544 no
C(2) C(9) H(16) 110.0(1) 1_555 1_555 1_555 no
C(2) C(9) H(17) 54.54(9) 1_555 1_555 1_555 no
C(3) C(9) C(10) 121.1(2) 1_555 1_555 1_555 yes
C(3) C(9) C(11) 150.6(2) 1_555 1_555 1_555 yes
C(3) C(9) C(12) 178.7(2) 1_555 1_555 1_555 yes
C(3) C(9) C(19) 92.1(2) 1_555 1_555 1_555 yes
C(3) C(9) C(20) 60.4(1) 1_555 1_555 1_555 yes
C(3) C(9) C(21) 91.2(1) 1_555 1_555 1_555 yes
C(3) C(9) C(22) 110.1(1) 1_555 1_555 1_555 yes
C(3) C(9) C(23) 108.1(1) 1_555 1_555 1_555 yes
C(3) C(9) H(1) 35.14(7) 1_555 1_555 1_555 no
C(3) C(9) H(2) 58.31(8) 1_555 1_555 1_555 no
C(3) C(9) H(5) 35.08(7) 1_555 1_555 1_555 no
C(3) C(9) H(10) 161.6(1) 1_555 1_555 1_555 no
C(3) C(9) H(13) 89.4(1) 1_555 1_555 3_544 no
C(3) C(9) H(16) 70.57(10) 1_555 1_555 1_555 no
C(3) C(9) H(17) 93.7(1) 1_555 1_555 1_555 no
C(10) C(9) C(11) 29.6(2) 1_555 1_555 1_555 yes
C(10) C(9) C(12) 57.7(2) 1_555 1_555 1_555 yes
C(10) C(9) C(19) 29.1(2) 1_555 1_555 1_555 yes
C(10) C(9) C(20) 97.1(2) 1_555 1_555 1_555 yes
C(10) C(9) C(21) 74.9(2) 1_555 1_555 1_555 yes
C(10) C(9) C(22) 81.2(2) 1_555 1_555 1_555 yes
C(10) C(9) C(23) 103.4(3) 1_555 1_555 1_555 yes
C(10) C(9) H(1) 149.2(3) 1_555 1_555 1_555 no
C(10) C(9) H(2) 160.6(3) 1_555 1_555 1_555 no
C(10) C(9) H(5) 102.6(2) 1_555 1_555 1_555 no
C(10) C(9) H(10) 76.5(2) 1_555 1_555 1_555 no
C(10) C(9) H(13) 141.7(2) 1_555 1_555 3_544 no
C(10) C(9) H(16) 50.6(2) 1_555 1_555 1_555 no
C(10) C(9) H(17) 121.4(3) 1_555 1_555 1_555 no
C(11) C(9) C(12) 28.3(1) 1_555 1_555 1_555 yes
C(11) C(9) C(19) 58.5(1) 1_555 1_555 1_555 yes
C(11) C(9) C(20) 113.2(2) 1_555 1_555 1_555 yes
C(11) C(9) C(21) 83.3(2) 1_555 1_555 1_555 yes
C(11) C(9) C(22) 76.0(2) 1_555 1_555 1_555 yes
C(11) C(9) C(23) 89.6(2) 1_555 1_555 1_555 yes
C(11) C(9) H(1) 161.6(2) 1_555 1_555 1_555 no
C(11) C(9) H(2) 149.0(2) 1_555 1_555 1_555 no
C(11) C(9) H(5) 124.8(2) 1_555 1_555 1_555 no
C(11) C(9) H(10) 47.6(1) 1_555 1_555 1_555 no
C(11) C(9) H(13) 115.8(1) 1_555 1_555 3_544 no
C(11) C(9) H(16) 80.0(1) 1_555 1_555 1_555 no
C(11) C(9) H(17) 107.2(2) 1_555 1_555 1_555 no
C(12) C(9) C(19) 86.7(2) 1_555 1_555 1_555 yes
C(12) C(9) C(20) 118.8(2) 1_555 1_555 1_555 yes
C(12) C(9) C(21) 87.9(1) 1_555 1_555 1_555 yes
C(12) C(9) C(22) 69.3(1) 1_555 1_555 1_555 yes
C(12) C(9) C(23) 72.0(1) 1_555 1_555 1_555 yes
C(12) C(9) H(1) 146.2(2) 1_555 1_555 1_555 no
C(12) C(9) H(2) 122.5(1) 1_555 1_555 1_555 no
C(12) C(9) H(5) 144.9(2) 1_555 1_555 1_555 no
C(12) C(9) H(10) 19.38(8) 1_555 1_555 1_555 no
C(12) C(9) H(13) 91.9(1) 1_555 1_555 3_544 no
C(12) C(9) H(16) 108.3(1) 1_555 1_555 1_555 no
C(12) C(9) H(17) 86.6(1) 1_555 1_555 1_555 no
C(19) C(9) C(20) 83.9(2) 1_555 1_555 1_555 yes
C(19) C(9) C(21) 74.9(2) 1_555 1_555 1_555 yes
C(19) C(9) C(22) 92.7(2) 1_555 1_555 1_555 yes
C(19) C(9) C(23) 118.3(2) 1_555 1_555 1_555 yes
C(19) C(9) H(1) 122.0(2) 1_555 1_555 1_555 no
C(19) C(9) H(2) 144.5(2) 1_555 1_555 1_555 no
C(19) C(9) H(5) 76.9(1) 1_555 1_555 1_555 no
C(19) C(9) H(10) 105.5(2) 1_555 1_555 1_555 no
C(19) C(9) H(13) 153.7(2) 1_555 1_555 3_544 no
C(19) C(9) H(16) 21.57(9) 1_555 1_555 1_555 no
C(19) C(9) H(17) 132.1(2) 1_555 1_555 1_555 no
C(20) C(9) C(21) 31.4(1) 1_555 1_555 1_555 yes
C(20) C(9) C(22) 51.0(1) 1_555 1_555 1_555 yes
C(20) C(9) C(23) 60.7(1) 1_555 1_555 1_555 yes
C(20) C(9) H(1) 84.5(1) 1_555 1_555 1_555 no
C(20) C(9) H(2) 65.1(1) 1_555 1_555 1_555 no
C(20) C(9) H(5) 90.3(1) 1_555 1_555 1_555 no
C(20) C(9) H(10) 115.6(2) 1_555 1_555 1_555 no
C(20) C(9) H(13) 119.2(1) 1_555 1_555 3_544 no
C(20) C(9) H(16) 73.5(1) 1_555 1_555 1_555 no
C(20) C(9) H(17) 58.8(1) 1_555 1_555 1_555 no
C(21) C(9) C(22) 26.28(10) 1_555 1_555 1_555 yes
C(21) C(9) C(23) 48.0(1) 1_555 1_555 1_555 yes
C(21) C(9) H(1) 114.9(1) 1_555 1_555 1_555 no
C(21) C(9) H(2) 85.7(1) 1_555 1_555 1_555 no
C(21) C(9) H(5) 116.5(1) 1_555 1_555 1_555 no
C(21) C(9) H(10) 88.6(1) 1_555 1_555 1_555 no
C(21) C(9) H(13) 131.3(1) 1_555 1_555 3_544 no
C(21) C(9) H(16) 76.1(1) 1_555 1_555 1_555 no
C(21) C(9) H(17) 57.5(1) 1_555 1_555 1_555 no
C(22) C(9) C(23) 25.7(1) 1_555 1_555 1_555 yes
C(22) C(9) H(1) 121.2(2) 1_555 1_555 1_555 no
C(22) C(9) H(2) 81.3(1) 1_555 1_555 1_555 no
C(22) C(9) H(5) 141.1(1) 1_555 1_555 1_555 no
C(22) C(9) H(10) 64.8(1) 1_555 1_555 1_555 no
C(22) C(9) H(13) 111.4(1) 1_555 1_555 3_544 no
C(22) C(9) H(16) 99.7(1) 1_555 1_555 1_555 no
C(22) C(9) H(17) 41.19(9) 1_555 1_555 1_555 no
C(23) C(9) H(1) 104.1(1) 1_555 1_555 1_555 no
C(23) C(9) H(2) 61.90(10) 1_555 1_555 1_555 no
C(23) C(9) H(5) 143.0(1) 1_555 1_555 1_555 no
C(23) C(9) H(10) 59.2(1) 1_555 1_555 1_555 no
C(23) C(9) H(13) 86.0(1) 1_555 1_555 3_544 no
C(23) C(9) H(16) 124.0(2) 1_555 1_555 1_555 no
C(23) C(9) H(17) 18.37(7) 1_555 1_555 1_555 no
H(1) C(9) H(2) 42.17(5) 1_555 1_555 1_555 no
H(1) C(9) H(5) 46.64(7) 1_555 1_555 1_555 no
H(1) C(9) H(10) 130.4(1) 1_555 1_555 1_555 no
H(1) C(9) H(13) 54.38(7) 1_555 1_555 3_544 no
H(1) C(9) H(16) 101.6(1) 1_555 1_555 1_555 no
H(1) C(9) H(17) 85.7(1) 1_555 1_555 1_555 no
H(2) C(9) H(5) 86.02(8) 1_555 1_555 1_555 no
H(2) C(9) H(10) 103.3(1) 1_555 1_555 1_555 no
H(2) C(9) H(13) 54.29(5) 1_555 1_555 3_544 no
H(2) C(9) H(16) 125.0(1) 1_555 1_555 1_555 no
H(2) C(9) H(17) 43.56(5) 1_555 1_555 1_555 no
H(5) C(9) H(10) 154.1(1) 1_555 1_555 1_555 no
H(5) C(9) H(13) 89.75(9) 1_555 1_555 3_544 no
H(5) C(9) H(16) 59.07(8) 1_555 1_555 1_555 no
H(5) C(9) H(17) 127.2(1) 1_555 1_555 1_555 no
H(10) C(9) H(13) 77.03(9) 1_555 1_555 3_544 no
H(10) C(9) H(16) 127.0(1) 1_555 1_555 1_555 no
H(10) C(9) H(17) 70.75(9) 1_555 1_555 1_555 no
H(13) C(9) H(16) 147.5(1) 3_544 1_555 1_555 no
H(13) C(9) H(17) 73.93(8) 3_544 1_555 1_555 no
H(16) C(9) H(17) 130.9(1) 1_555 1_555 1_555 no
O(1) C(10) N(1) 55.7(1) 1_555 1_555 1_555 yes
O(1) C(10) C(9) 25.7(2) 1_555 1_555 1_555 yes
O(1) C(10) C(11) 99.4(2) 1_555 1_555 1_555 yes
O(1) C(10) C(12) 75.4(2) 1_555 1_555 1_555 yes
O(1) C(10) C(16) 126.4(2) 1_555 1_555 1_555 yes
O(1) C(10) C(17) 148.3(2) 1_555 1_555 1_555 yes
O(1) C(10) C(18) 151.6(2) 1_555 1_555 1_555 yes
O(1) C(10) C(19) 132.2(3) 1_555 1_555 1_555 yes
O(1) C(10) C(20) 79.2(1) 1_555 1_555 1_555 yes
O(1) C(10) C(21) 96.8(1) 1_555 1_555 1_555 yes
O(1) C(10) C(22) 86.2(1) 1_555 1_555 1_555 yes
O(1) C(10) C(34) 121.1(2) 1_555 1_555 1_555 yes
O(1) C(10) H(10) 57.9(1) 1_555 1_555 1_555 no
O(1) C(10) H(15) 148.2(2) 1_555 1_555 1_555 no
O(1) C(10) H(16) 111.3(2) 1_555 1_555 1_555 no
O(1) C(10) H(21) 88.4(1) 1_555 1_555 1_554 no
N(1) C(10) C(9) 30.1(2) 1_555 1_555 1_555 yes
N(1) C(10) C(11) 141.6(3) 1_555 1_555 1_555 yes
N(1) C(10) C(12) 114.5(2) 1_555 1_555 1_555 yes
N(1) C(10) C(16) 167.6(2) 1_555 1_555 1_555 yes
N(1) C(10) C(17) 153.3(2) 1_555 1_555 1_555 yes
N(1) C(10) C(18) 125.5(2) 1_555 1_555 1_555 yes
N(1) C(10) C(19) 96.0(2) 1_555 1_555 1_555 yes
N(1) C(10) C(20) 26.83(10) 1_555 1_555 1_555 yes
N(1) C(10) C(21) 54.5(1) 1_555 1_555 1_555 yes
N(1) C(10) C(22) 63.9(1) 1_555 1_555 1_555 yes
N(1) C(10) C(34) 72.7(1) 1_555 1_555 1_555 yes
N(1) C(10) H(10) 93.3(1) 1_555 1_555 1_555 no
N(1) C(10) H(15) 116.9(1) 1_555 1_555 1_555 no
N(1) C(10) H(16) 73.2(1) 1_555 1_555 1_555 no
N(1) C(10) H(21) 116.0(1) 1_555 1_555 1_554 no
C(9) C(10) C(11) 119.4(3) 1_555 1_555 1_555 yes
C(9) C(10) C(12) 92.3(2) 1_555 1_555 1_555 yes
C(9) C(10) C(16) 149.8(3) 1_555 1_555 1_555 yes
C(9) C(10) C(17) 171.5(3) 1_555 1_555 1_555 yes
C(9) C(10) C(18) 148.5(3) 1_555 1_555 1_555 yes
C(9) C(10) C(19) 119.0(3) 1_555 1_555 1_555 yes
C(9) C(10) C(20) 53.9(2) 1_555 1_555 1_555 yes
C(9) C(10) C(21) 75.3(2) 1_555 1_555 1_555 yes
C(9) C(10) C(22) 72.5(2) 1_555 1_555 1_555 yes
C(9) C(10) C(34) 98.1(2) 1_555 1_555 1_555 yes
C(9) C(10) H(10) 71.5(2) 1_555 1_555 1_555 no
C(9) C(10) H(15) 140.4(2) 1_555 1_555 1_555 no
C(9) C(10) H(16) 95.4(2) 1_555 1_555 1_555 no
C(9) C(10) H(21) 104.0(2) 1_555 1_555 1_554 no
C(11) C(10) C(12) 27.7(2) 1_555 1_555 1_555 yes
C(11) C(10) C(16) 31.0(2) 1_555 1_555 1_555 yes
C(11) C(10) C(17) 61.5(2) 1_555 1_555 1_555 yes
C(11) C(10) C(18) 90.7(2) 1_555 1_555 1_555 yes
C(11) C(10) C(19) 120.9(3) 1_555 1_555 1_555 yes
C(11) C(10) C(20) 134.5(3) 1_555 1_555 1_555 yes
C(11) C(10) C(21) 108.6(3) 1_555 1_555 1_555 yes
C(11) C(10) C(22) 87.9(2) 1_555 1_555 1_555 yes
C(11) C(10) C(34) 105.2(2) 1_555 1_555 1_555 yes
C(11) C(10) H(10) 49.1(2) 1_555 1_555 1_555 no
C(11) C(10) H(15) 99.3(2) 1_555 1_555 1_555 no
C(11) C(10) H(16) 144.4(3) 1_555 1_555 1_555 no
C(11) C(10) H(21) 88.8(2) 1_555 1_555 1_554 no
C(12) C(10) C(16) 58.7(1) 1_555 1_555 1_555 yes
C(12) C(10) C(17) 89.1(2) 1_555 1_555 1_555 yes
C(12) C(10) C(18) 118.4(2) 1_555 1_555 1_555 yes
C(12) C(10) C(19) 148.5(3) 1_555 1_555 1_555 yes
C(12) C(10) C(20) 115.1(2) 1_555 1_555 1_555 yes
C(12) C(10) C(21) 97.6(2) 1_555 1_555 1_555 yes
C(12) C(10) C(22) 72.8(1) 1_555 1_555 1_555 yes
C(12) C(10) C(34) 106.0(2) 1_555 1_555 1_555 yes
C(12) C(10) H(10) 21.38(9) 1_555 1_555 1_555 no
C(12) C(10) H(15) 126.9(1) 1_555 1_555 1_555 no
C(12) C(10) H(16) 172.2(2) 1_555 1_555 1_555 no
C(12) C(10) H(21) 101.8(1) 1_555 1_555 1_554 no
C(16) C(10) C(17) 30.4(1) 1_555 1_555 1_555 yes
C(16) C(10) C(18) 59.7(1) 1_555 1_555 1_555 yes
C(16) C(10) C(19) 89.9(2) 1_555 1_555 1_555 yes
C(16) C(10) C(20) 143.2(2) 1_555 1_555 1_555 yes
C(16) C(10) C(21) 114.3(2) 1_555 1_555 1_555 yes
C(16) C(10) C(22) 103.6(2) 1_555 1_555 1_555 yes
C(16) C(10) C(34) 98.5(2) 1_555 1_555 1_555 yes
C(16) C(10) H(10) 80.1(1) 1_555 1_555 1_555 no
C(16) C(10) H(15) 68.3(1) 1_555 1_555 1_555 no
C(16) C(10) H(16) 113.4(2) 1_555 1_555 1_555 no
C(16) C(10) H(21) 76.3(1) 1_555 1_555 1_554 no
C(17) C(10) C(18) 29.2(1) 1_555 1_555 1_555 yes
C(17) C(10) C(19) 59.4(2) 1_555 1_555 1_555 yes
C(17) C(10) C(20) 132.5(2) 1_555 1_555 1_555 yes
C(17) C(10) C(21) 112.8(2) 1_555 1_555 1_555 yes
C(17) C(10) C(22) 115.9(2) 1_555 1_555 1_555 yes
C(17) C(10) C(34) 89.6(1) 1_555 1_555 1_555 yes
C(17) C(10) H(10) 110.4(1) 1_555 1_555 1_555 no
C(17) C(10) H(15) 37.85(9) 1_555 1_555 1_555 no
C(17) C(10) H(16) 83.0(1) 1_555 1_555 1_555 no
C(17) C(10) H(21) 67.5(1) 1_555 1_555 1_554 no
C(18) C(10) C(19) 30.2(2) 1_555 1_555 1_555 yes
C(18) C(10) C(20) 112.1(2) 1_555 1_555 1_555 yes
C(18) C(10) C(21) 105.0(2) 1_555 1_555 1_555 yes
C(18) C(10) C(22) 120.9(2) 1_555 1_555 1_555 yes
C(18) C(10) C(34) 80.8(2) 1_555 1_555 1_555 yes
C(18) C(10) H(10) 139.6(2) 1_555 1_555 1_555 no
C(18) C(10) H(15) 8.6(1) 1_555 1_555 1_555 no
C(18) C(10) H(16) 53.8(1) 1_555 1_555 1_555 no
C(18) C(10) H(21) 65.2(1) 1_555 1_555 1_554 no
C(19) C(10) C(20) 88.3(2) 1_555 1_555 1_555 yes
C(19) C(10) C(21) 93.7(2) 1_555 1_555 1_555 yes
C(19) C(10) C(22) 117.4(3) 1_555 1_555 1_555 yes
C(19) C(10) C(34) 74.5(2) 1_555 1_555 1_555 yes
C(19) C(10) H(10) 169.4(3) 1_555 1_555 1_555 no
C(19) C(10) H(15) 21.6(2) 1_555 1_555 1_555 no
C(19) C(10) H(16) 23.7(2) 1_555 1_555 1_555 no
C(19) C(10) H(21) 69.4(2) 1_555 1_555 1_554 no
C(20) C(10) C(21) 29.39(10) 1_555 1_555 1_555 yes
C(20) C(10) C(22) 46.6(1) 1_555 1_555 1_555 yes
C(20) C(10) C(34) 45.9(1) 1_555 1_555 1_555 yes
C(20) C(10) H(10) 97.6(1) 1_555 1_555 1_555 no
C(20) C(10) H(15) 104.9(1) 1_555 1_555 1_555 no
C(20) C(10) H(16) 71.0(1) 1_555 1_555 1_555 no
C(20) C(10) H(21) 136.1(1) 1_555 1_555 1_554 no
C(21) C(10) C(22) 25.23(10) 1_555 1_555 1_555 yes
C(21) C(10) C(34) 24.57(9) 1_555 1_555 1_555 yes
C(21) C(10) H(10) 87.4(1) 1_555 1_555 1_555 no
C(21) C(10) H(15) 101.3(1) 1_555 1_555 1_555 no
C(21) C(10) H(16) 85.8(1) 1_555 1_555 1_555 no
C(21) C(10) H(21) 160.6(1) 1_555 1_555 1_554 no
C(22) C(10) C(34) 43.4(1) 1_555 1_555 1_555 yes
C(22) C(10) H(10) 62.48(10) 1_555 1_555 1_555 no
C(22) C(10) H(15) 120.0(1) 1_555 1_555 1_555 no
C(22) C(10) H(16) 111.0(1) 1_555 1_555 1_555 no
C(22) C(10) H(21) 173.1(1) 1_555 1_555 1_554 no
C(34) C(10) H(10) 103.4(1) 1_555 1_555 1_555 no
C(34) C(10) H(15) 77.90(10) 1_555 1_555 1_555 no
C(34) C(10) H(16) 74.4(1) 1_555 1_555 1_555 no
C(34) C(10) H(21) 143.5(1) 1_555 1_555 1_554 no
H(10) C(10) H(15) 148.0(1) 1_555 1_555 1_555 no
H(10) C(10) H(16) 166.4(2) 1_555 1_555 1_555 no
H(10) C(10) H(21) 111.0(1) 1_555 1_555 1_554 no
H(15) C(10) H(16) 45.27(7) 1_555 1_555 1_555 no
H(15) C(10) H(21) 66.51(7) 1_555 1_555 1_554 no
H(16) C(10) H(21) 74.9(1) 1_555 1_555 1_554 no
O(1) C(11) C(9) 23.93(9) 1_555 1_555 1_555 yes
O(1) C(11) C(10) 52.1(2) 1_555 1_555 1_555 yes
O(1) C(11) C(12) 77.4(2) 1_555 1_555 1_555 yes
O(1) C(11) C(13) 103.9(2) 1_555 1_555 1_555 yes
O(1) C(11) C(14) 130.2(2) 1_555 1_555 1_555 yes
O(1) C(11) C(15) 152.8(2) 1_555 1_555 1_555 yes
O(1) C(11) C(16) 155.2(3) 1_555 1_555 1_555 yes
O(1) C(11) C(17) 132.6(2) 1_555 1_555 1_555 yes
O(1) C(11) C(18) 106.6(1) 1_555 1_555 1_555 yes
O(1) C(11) C(19) 78.5(1) 1_555 1_555 1_555 yes
O(1) C(11) H(10) 55.93(10) 1_555 1_555 1_555 no
O(1) C(11) H(11) 95.6(1) 1_555 1_555 1_555 no
O(1) C(11) H(13) 157.1(1) 1_555 1_555 1_555 no
O(1) C(11) H(14) 140.5(1) 1_555 1_555 1_555 no
O(1) C(11) H(16) 70.85(9) 1_555 1_555 1_555 no
C(9) C(11) C(10) 30.9(2) 1_555 1_555 1_555 yes
C(9) C(11) C(12) 93.9(2) 1_555 1_555 1_555 yes
C(9) C(11) C(13) 122.6(2) 1_555 1_555 1_555 yes
C(9) C(11) C(14) 151.8(2) 1_555 1_555 1_555 yes
C(9) C(11) C(15) 174.3(2) 1_555 1_555 1_555 yes
C(9) C(11) C(16) 147.8(3) 1_555 1_555 1_555 yes
C(9) C(11) C(17) 118.0(2) 1_555 1_555 1_555 yes
C(9) C(11) C(18) 89.4(2) 1_555 1_555 1_555 yes
C(9) C(11) C(19) 59.5(1) 1_555 1_555 1_555 yes
C(9) C(11) H(10) 69.8(1) 1_555 1_555 1_555 no
C(9) C(11) H(11) 113.9(1) 1_555 1_555 1_555 no
C(9) C(11) H(13) 169.0(2) 1_555 1_555 1_555 no
C(9) C(11) H(14) 126.6(2) 1_555 1_555 1_555 no
C(9) C(11) H(16) 51.6(1) 1_555 1_555 1_555 no
C(10) C(11) C(12) 124.2(3) 1_555 1_555 1_555 yes
C(10) C(11) C(13) 153.1(3) 1_555 1_555 1_555 yes
C(10) C(11) C(14) 177.1(3) 1_555 1_555 1_555 yes
C(10) C(11) C(15) 148.1(3) 1_555 1_555 1_555 yes
C(10) C(11) C(16) 117.6(3) 1_555 1_555 1_555 yes
C(10) C(11) C(17) 87.6(2) 1_555 1_555 1_555 yes
C(10) C(11) C(18) 58.8(2) 1_555 1_555 1_555 yes
C(10) C(11) C(19) 28.8(2) 1_555 1_555 1_555 yes
C(10) C(11) H(10) 99.8(2) 1_555 1_555 1_555 no
C(10) C(11) H(11) 144.4(2) 1_555 1_555 1_555 no
C(10) C(11) H(13) 139.8(2) 1_555 1_555 1_555 no
C(10) C(11) H(14) 96.1(2) 1_555 1_555 1_555 no
C(10) C(11) H(16) 21.1(2) 1_555 1_555 1_555 no
C(12) C(11) C(13) 28.9(2) 1_555 1_555 1_555 yes
C(12) C(11) C(14) 58.7(2) 1_555 1_555 1_555 yes
C(12) C(11) C(15) 87.7(2) 1_555 1_555 1_555 yes
C(12) C(11) C(16) 118.1(3) 1_555 1_555 1_555 yes
C(12) C(11) C(17) 148.1(3) 1_555 1_555 1_555 yes
C(12) C(11) C(18) 175.6(3) 1_555 1_555 1_555 yes
C(12) C(11) C(19) 152.9(3) 1_555 1_555 1_555 yes
C(12) C(11) H(10) 24.4(2) 1_555 1_555 1_555 no
C(12) C(11) H(11) 20.3(2) 1_555 1_555 1_555 no
C(12) C(11) H(13) 95.9(2) 1_555 1_555 1_555 no
C(12) C(11) H(14) 139.4(2) 1_555 1_555 1_555 no
C(12) C(11) H(16) 145.2(2) 1_555 1_555 1_555 no
C(13) C(11) C(14) 29.7(1) 1_555 1_555 1_555 yes
C(13) C(11) C(15) 58.7(2) 1_555 1_555 1_555 yes
C(13) C(11) C(16) 89.2(2) 1_555 1_555 1_555 yes
C(13) C(11) C(17) 119.3(2) 1_555 1_555 1_555 yes
C(13) C(11) C(18) 148.0(2) 1_555 1_555 1_555 yes
C(13) C(11) C(19) 177.4(2) 1_555 1_555 1_555 yes
C(13) C(11) H(10) 53.3(1) 1_555 1_555 1_555 no
C(13) C(11) H(11) 8.7(1) 1_555 1_555 1_555 no
C(13) C(11) H(13) 67.0(1) 1_555 1_555 1_555 no
C(13) C(11) H(14) 110.6(2) 1_555 1_555 1_555 no
C(13) C(11) H(16) 174.2(2) 1_555 1_555 1_555 no
C(14) C(11) C(15) 29.0(1) 1_555 1_555 1_555 yes
C(14) C(11) C(16) 59.6(2) 1_555 1_555 1_555 yes
C(14) C(11) C(17) 89.6(2) 1_555 1_555 1_555 yes
C(14) C(11) C(18) 118.4(2) 1_555 1_555 1_555 yes
C(14) C(11) C(19) 148.4(2) 1_555 1_555 1_555 yes
C(14) C(11) H(10) 83.0(2) 1_555 1_555 1_555 no
C(14) C(11) H(11) 38.4(1) 1_555 1_555 1_555 no
C(14) C(11) H(13) 37.3(1) 1_555 1_555 1_555 no
C(14) C(11) H(14) 81.0(1) 1_555 1_555 1_555 no
C(14) C(11) H(16) 156.1(2) 1_555 1_555 1_555 no
C(15) C(11) C(16) 30.5(2) 1_555 1_555 1_555 yes
C(15) C(11) C(17) 60.6(2) 1_555 1_555 1_555 yes
C(15) C(11) C(18) 89.3(2) 1_555 1_555 1_555 yes
C(15) C(11) C(19) 119.4(2) 1_555 1_555 1_555 yes
C(15) C(11) H(10) 112.0(2) 1_555 1_555 1_555 no
C(15) C(11) H(11) 67.4(1) 1_555 1_555 1_555 no
C(15) C(11) H(13) 8.3(1) 1_555 1_555 1_555 no
C(15) C(11) H(14) 52.0(1) 1_555 1_555 1_555 no
C(15) C(11) H(16) 127.1(2) 1_555 1_555 1_555 no
C(16) C(11) C(17) 30.0(2) 1_555 1_555 1_555 yes
C(16) C(11) C(18) 58.8(2) 1_555 1_555 1_555 yes
C(16) C(11) C(19) 88.8(2) 1_555 1_555 1_555 yes
C(16) C(11) H(10) 142.4(3) 1_555 1_555 1_555 no
C(16) C(11) H(11) 98.0(2) 1_555 1_555 1_555 no
C(16) C(11) H(13) 22.3(2) 1_555 1_555 1_555 no
C(16) C(11) H(14) 21.5(2) 1_555 1_555 1_555 no
C(16) C(11) H(16) 96.6(2) 1_555 1_555 1_555 no
C(17) C(11) C(18) 28.8(1) 1_555 1_555 1_555 yes
C(17) C(11) C(19) 58.8(1) 1_555 1_555 1_555 yes
C(17) C(11) H(10) 171.5(2) 1_555 1_555 1_555 no
C(17) C(11) H(11) 128.0(2) 1_555 1_555 1_555 no
C(17) C(11) H(13) 52.3(1) 1_555 1_555 1_555 no
C(17) C(11) H(14) 8.66(10) 1_555 1_555 1_555 no
C(17) C(11) H(16) 66.5(1) 1_555 1_555 1_555 no
C(18) C(11) C(19) 30.0(1) 1_555 1_555 1_555 yes
C(18) C(11) H(10) 158.2(2) 1_555 1_555 1_555 no
C(18) C(11) H(11) 156.7(1) 1_555 1_555 1_555 no
C(18) C(11) H(13) 81.0(1) 1_555 1_555 1_555 no
C(18) C(11) H(14) 37.36(9) 1_555 1_555 1_555 no
C(18) C(11) H(16) 37.80(9) 1_555 1_555 1_555 no
C(19) C(11) H(10) 128.5(2) 1_555 1_555 1_555 no
C(19) C(11) H(11) 173.1(2) 1_555 1_555 1_555 no
C(19) C(11) H(13) 111.1(1) 1_555 1_555 1_555 no
C(19) C(11) H(14) 67.4(1) 1_555 1_555 1_555 no
C(19) C(11) H(16) 7.85(9) 1_555 1_555 1_555 no
H(10) C(11) H(11) 44.65(7) 1_555 1_555 1_555 no
H(10) C(11) H(13) 120.2(1) 1_555 1_555 1_555 no
H(10) C(11) H(14) 163.1(2) 1_555 1_555 1_555 no
H(10) C(11) H(16) 120.9(1) 1_555 1_555 1_555 no
H(11) C(11) H(13) 75.72(7) 1_555 1_555 1_555 no
H(11) C(11) H(14) 119.37(10) 1_555 1_555 1_555 no
H(11) C(11) H(16) 165.5(1) 1_555 1_555 1_555 no
H(13) C(11) H(14) 43.71(4) 1_555 1_555 1_555 no
H(13) C(11) H(16) 118.8(1) 1_555 1_555 1_555 no
H(14) C(11) H(16) 75.16(7) 1_555 1_555 1_555 no
O(1) C(12) C(9) 23.51(8) 1_555 1_555 1_555 yes
O(1) C(12) C(10) 50.1(1) 1_555 1_555 1_555 yes
O(1) C(12) C(11) 75.1(2) 1_555 1_555 1_555 yes
O(1) C(12) C(13) 152.8(3) 1_555 1_555 1_555 yes
O(1) C(12) C(14) 152.2(2) 1_555 1_555 1_555 yes
O(1) C(12) C(15) 131.4(2) 1_555 1_555 1_555 yes
O(1) C(12) C(16) 104.2(2) 1_555 1_555 1_555 yes
O(1) C(12) C(22) 74.1(1) 1_555 1_555 1_555 yes
O(1) C(12) H(7) 91.7(1) 1_555 1_555 4_453 no
O(1) C(12) H(10) 51.3(2) 1_555 1_555 1_555 no
O(1) C(12) H(11) 134.1(2) 1_555 1_555 1_555 no
O(1) C(12) H(12) 154.6(2) 1_555 1_555 1_555 no
O(1) C(12) H(14) 53.99(8) 1_555 1_555 3_544 no
C(9) C(12) C(10) 30.0(1) 1_555 1_555 1_555 yes
C(9) C(12) C(11) 57.7(2) 1_555 1_555 1_555 yes
C(9) C(12) C(13) 174.3(3) 1_555 1_555 1_555 yes
C(9) C(12) C(14) 148.2(2) 1_555 1_555 1_555 yes
C(9) C(12) C(15) 119.2(2) 1_555 1_555 1_555 yes
C(9) C(12) C(16) 88.7(2) 1_555 1_555 1_555 yes
C(9) C(12) C(22) 58.4(1) 1_555 1_555 1_555 yes
C(9) C(12) H(7) 109.6(1) 1_555 1_555 4_453 no
C(9) C(12) H(10) 62.5(2) 1_555 1_555 1_555 no
C(9) C(12) H(11) 155.4(2) 1_555 1_555 1_555 no
C(9) C(12) H(12) 155.7(2) 1_555 1_555 1_555 no
C(9) C(12) H(14) 77.2(1) 1_555 1_555 3_544 no
C(10) C(12) C(11) 28.1(2) 1_555 1_555 1_555 yes
C(10) C(12) C(13) 149.0(3) 1_555 1_555 1_555 yes
C(10) C(12) C(14) 119.2(2) 1_555 1_555 1_555 yes
C(10) C(12) C(15) 89.7(2) 1_555 1_555 1_555 yes
C(10) C(12) C(16) 59.0(1) 1_555 1_555 1_555 yes
C(10) C(12) C(22) 64.2(1) 1_555 1_555 1_555 yes
C(10) C(12) H(7) 110.8(2) 1_555 1_555 4_453 no
C(10) C(12) H(10) 91.7(2) 1_555 1_555 1_555 no
C(10) C(12) H(11) 173.9(2) 1_555 1_555 1_555 no
C(10) C(12) H(12) 127.2(2) 1_555 1_555 1_555 no
C(10) C(12) H(14) 102.8(2) 1_555 1_555 3_544 no
C(11) C(12) C(13) 120.9(4) 1_555 1_555 1_555 yes
C(11) C(12) C(14) 91.1(2) 1_555 1_555 1_555 yes
C(11) C(12) C(15) 61.7(2) 1_555 1_555 1_555 yes
C(11) C(12) C(16) 31.0(2) 1_555 1_555 1_555 yes
C(11) C(12) C(22) 80.3(2) 1_555 1_555 1_555 yes
C(11) C(12) H(7) 101.5(3) 1_555 1_555 4_453 no
C(11) C(12) H(10) 119.7(3) 1_555 1_555 1_555 no
C(11) C(12) H(11) 146.0(3) 1_555 1_555 1_555 no
C(11) C(12) H(12) 99.1(2) 1_555 1_555 1_555 no
C(11) C(12) H(14) 122.0(3) 1_555 1_555 3_544 no
C(13) C(12) C(14) 29.8(2) 1_555 1_555 1_555 yes
C(13) C(12) C(15) 59.3(2) 1_555 1_555 1_555 yes
C(13) C(12) C(16) 90.0(3) 1_555 1_555 1_555 yes
C(13) C(12) C(22) 127.4(3) 1_555 1_555 1_555 yes
C(13) C(12) H(7) 64.8(3) 1_555 1_555 4_453 no
C(13) C(12) H(10) 119.3(4) 1_555 1_555 1_555 no
C(13) C(12) H(11) 25.1(2) 1_555 1_555 1_555 no
C(13) C(12) H(12) 21.9(2) 1_555 1_555 1_555 no
C(13) C(12) H(14) 100.2(3) 1_555 1_555 3_544 no
C(14) C(12) C(15) 29.5(1) 1_555 1_555 1_555 yes
C(14) C(12) C(16) 60.2(2) 1_555 1_555 1_555 yes
C(14) C(12) C(22) 128.0(2) 1_555 1_555 1_555 yes
C(14) C(12) H(7) 67.1(1) 1_555 1_555 4_453 no
C(14) C(12) H(10) 149.1(3) 1_555 1_555 1_555 no
C(14) C(12) H(11) 54.9(1) 1_555 1_555 1_555 no
C(14) C(12) H(12) 8.0(1) 1_555 1_555 1_555 no
C(14) C(12) H(14) 120.5(2) 1_555 1_555 3_544 no
C(15) C(12) C(16) 30.7(1) 1_555 1_555 1_555 yes
C(15) C(12) C(22) 116.2(2) 1_555 1_555 1_555 yes
C(15) C(12) H(7) 77.1(1) 1_555 1_555 4_453 no
C(15) C(12) H(10) 176.9(4) 1_555 1_555 1_555 no
C(15) C(12) H(11) 84.4(2) 1_555 1_555 1_555 no
C(15) C(12) H(12) 37.5(1) 1_555 1_555 1_555 no
C(15) C(12) H(14) 136.2(2) 1_555 1_555 3_544 no
C(16) C(12) C(22) 98.3(2) 1_555 1_555 1_555 yes
C(16) C(12) H(7) 90.2(2) 1_555 1_555 4_453 no
C(16) C(12) H(10) 150.5(3) 1_555 1_555 1_555 no
C(16) C(12) H(11) 115.1(2) 1_555 1_555 1_555 no
C(16) C(12) H(12) 68.2(1) 1_555 1_555 1_555 no
C(16) C(12) H(14) 137.9(2) 1_555 1_555 3_544 no
C(22) C(12) H(7) 164.8(1) 1_555 1_555 4_453 no
C(22) C(12) H(10) 62.1(2) 1_555 1_555 1_555 no
C(22) C(12) H(11) 120.0(2) 1_555 1_555 1_555 no
C(22) C(12) H(12) 130.0(1) 1_555 1_555 1_555 no
C(22) C(12) H(14) 106.9(1) 1_555 1_555 3_544 no
H(7) C(12) H(10) 104.9(2) 4_453 1_555 1_555 no
H(7) C(12) H(11) 66.37(10) 4_453 1_555 1_555 no
H(7) C(12) H(12) 64.89(7) 4_453 1_555 1_555 no
H(7) C(12) H(14) 59.17(7) 4_453 1_555 3_544 no
H(10) C(12) H(11) 94.3(2) 1_555 1_555 1_555 no
H(10) C(12) H(12) 141.2(3) 1_555 1_555 1_555 no
H(10) C(12) H(14) 46.0(2) 1_555 1_555 3_544 no
H(11) C(12) H(12) 46.88(7) 1_555 1_555 1_555 no
H(11) C(12) H(14) 80.5(1) 1_555 1_555 3_544 no
H(12) C(12) H(14) 114.7(1) 1_555 1_555 3_544 no
C(11) C(13) C(12) 30.1(2) 1_555 1_555 1_555 yes
C(11) C(13) C(14) 91.0(3) 1_555 1_555 1_555 yes
C(11) C(13) C(15) 61.1(2) 1_555 1_555 1_555 yes
C(11) C(13) C(16) 30.6(1) 1_555 1_555 1_555 yes
C(11) C(13) H(7) 90.5(2) 1_555 1_555 4_453 no
C(11) C(13) H(10) 55.3(1) 1_555 1_555 1_555 no
C(11) C(13) H(11) 149.9(4) 1_555 1_555 1_555 no
C(11) C(13) H(12) 114.2(2) 1_555 1_555 1_555 no
C(11) C(13) H(13) 69.9(1) 1_555 1_555 1_555 no
C(11) C(13) H(22) 130.8(2) 1_555 1_555 3_545 no
C(12) C(13) C(14) 121.2(4) 1_555 1_555 1_555 yes
C(12) C(13) C(15) 91.3(3) 1_555 1_555 1_555 yes
C(12) C(13) C(16) 60.7(2) 1_555 1_555 1_555 yes
C(12) C(13) H(7) 91.4(3) 1_555 1_555 4_453 no
C(12) C(13) H(10) 25.2(2) 1_555 1_555 1_555 no
C(12) C(13) H(11) 119.9(4) 1_555 1_555 1_555 no
C(12) C(13) H(12) 144.4(3) 1_555 1_555 1_555 no
C(12) C(13) H(13) 100.1(3) 1_555 1_555 1_555 no
C(12) C(13) H(22) 101.1(3) 1_555 1_555 3_545 no
C(14) C(13) C(15) 30.0(2) 1_555 1_555 1_555 yes
C(14) C(13) C(16) 60.5(2) 1_555 1_555 1_555 yes
C(14) C(13) H(7) 87.2(3) 1_555 1_555 4_453 no
C(14) C(13) H(10) 146.3(3) 1_555 1_555 1_555 no
C(14) C(13) H(11) 118.8(4) 1_555 1_555 1_555 no
C(14) C(13) H(12) 23.3(2) 1_555 1_555 1_555 no
C(14) C(13) H(13) 21.3(2) 1_555 1_555 1_555 no
C(14) C(13) H(22) 137.0(3) 1_555 1_555 3_545 no
C(15) C(13) C(16) 30.5(1) 1_555 1_555 1_555 yes
C(15) C(13) H(7) 89.6(2) 1_555 1_555 4_453 no
C(15) C(13) H(10) 116.4(2) 1_555 1_555 1_555 no
C(15) C(13) H(11) 148.8(4) 1_555 1_555 1_555 no
C(15) C(13) H(12) 53.2(1) 1_555 1_555 1_555 no
C(15) C(13) H(13) 8.8(1) 1_555 1_555 1_555 no
C(15) C(13) H(22) 163.9(2) 1_555 1_555 3_545 no
C(16) C(13) H(7) 90.9(2) 1_555 1_555 4_453 no
C(16) C(13) H(10) 85.8(2) 1_555 1_555 1_555 no
C(16) C(13) H(11) 178.2(4) 1_555 1_555 1_555 no
C(16) C(13) H(12) 83.8(2) 1_555 1_555 1_555 no
C(16) C(13) H(13) 39.34(9) 1_555 1_555 1_555 no
C(16) C(13) H(22) 159.2(2) 1_555 1_555 3_545 no
H(7) C(13) H(10) 92.8(2) 4_453 1_555 1_555 no
H(7) C(13) H(11) 87.3(3) 4_453 1_555 1_555 no
H(7) C(13) H(12) 86.0(1) 4_453 1_555 1_555 no
H(7) C(13) H(13) 90.1(1) 4_453 1_555 1_555 no
H(7) C(13) H(22) 100.2(1) 4_453 1_555 3_545 no
H(10) C(13) H(11) 94.8(3) 1_555 1_555 1_555 no
H(10) C(13) H(12) 169.5(2) 1_555 1_555 1_555 no
H(10) C(13) H(13) 125.1(2) 1_555 1_555 1_555 no
H(10) C(13) H(22) 76.2(1) 1_555 1_555 3_545 no
H(11) C(13) H(12) 95.6(3) 1_555 1_555 1_555 no
H(11) C(13) H(13) 140.0(3) 1_555 1_555 1_555 no
H(11) C(13) H(22) 22.2(2) 1_555 1_555 3_545 no
H(12) C(13) H(13) 44.49(8) 1_555 1_555 1_555 no
H(12) C(13) H(22) 114.3(2) 1_555 1_555 3_545 no
H(13) C(13) H(22) 156.1(1) 1_555 1_555 3_545 no
O(2) C(14) C(11) 165.0(2) 4_454 1_555 1_555 yes
O(2) C(14) C(12) 135.8(2) 4_454 1_555 1_555 yes
O(2) C(14) C(13) 107.0(3) 4_454 1_555 1_555 yes
O(2) C(14) C(15) 133.6(3) 4_454 1_555 1_555 yes
O(2) C(14) C(16) 163.0(2) 4_454 1_555 1_555 yes
O(2) C(14) H(7) 90.1(1) 4_454 1_555 4_453 no
O(2) C(14) H(9) 51.02(8) 4_454 1_555 4_454 no
O(2) C(14) H(10) 127.0(2) 4_454 1_555 1_555 no
O(2) C(14) H(11) 81.9(1) 4_454 1_555 1_555 no
O(2) C(14) H(12) 17.0(2) 4_454 1_555 1_555 no
O(2) C(14) H(13) 108.7(2) 4_454 1_555 1_555 no
C(11) C(14) C(12) 30.2(1) 1_555 1_555 1_555 yes
C(11) C(14) C(13) 59.2(2) 1_555 1_555 1_555 yes
C(11) C(14) C(15) 60.2(2) 1_555 1_555 1_555 yes
C(11) C(14) C(16) 30.3(1) 1_555 1_555 1_555 yes
C(11) C(14) H(7) 79.2(1) 1_555 1_555 4_453 no
C(11) C(14) H(9) 137.8(2) 1_555 1_555 4_454 no
C(11) C(14) H(10) 39.12(9) 1_555 1_555 1_555 no
C(11) C(14) H(11) 84.3(2) 1_555 1_555 1_555 no
C(11) C(14) H(12) 175.9(4) 1_555 1_555 1_555 no
C(11) C(14) H(13) 85.2(2) 1_555 1_555 1_555 no
C(12) C(14) C(13) 29.0(2) 1_555 1_555 1_555 yes
C(12) C(14) C(15) 90.4(3) 1_555 1_555 1_555 yes
C(12) C(14) C(16) 60.5(1) 1_555 1_555 1_555 yes
C(12) C(14) H(7) 70.7(2) 1_555 1_555 4_453 no
C(12) C(14) H(9) 132.0(2) 1_555 1_555 4_454 no
C(12) C(14) H(10) 8.93(10) 1_555 1_555 1_555 no
C(12) C(14) H(11) 54.1(1) 1_555 1_555 1_555 no
C(12) C(14) H(12) 152.7(4) 1_555 1_555 1_555 no
C(12) C(14) H(13) 115.4(2) 1_555 1_555 1_555 no
C(13) C(14) C(15) 119.3(4) 1_555 1_555 1_555 yes
C(13) C(14) C(16) 89.5(3) 1_555 1_555 1_555 yes
C(13) C(14) H(7) 67.8(3) 1_555 1_555 4_453 no
C(13) C(14) H(9) 115.0(4) 1_555 1_555 4_454 no
C(13) C(14) H(10) 20.1(2) 1_555 1_555 1_555 no
C(13) C(14) H(11) 25.2(2) 1_555 1_555 1_555 no
C(13) C(14) H(12) 123.8(5) 1_555 1_555 1_555 no
C(13) C(14) H(13) 144.3(3) 1_555 1_555 1_555 no
C(15) C(14) C(16) 29.9(2) 1_555 1_555 1_555 yes
C(15) C(14) H(7) 104.0(3) 1_555 1_555 4_453 no
C(15) C(14) H(9) 106.7(3) 1_555 1_555 4_454 no
C(15) C(14) H(10) 99.3(3) 1_555 1_555 1_555 no
C(15) C(14) H(11) 144.5(3) 1_555 1_555 1_555 no
C(15) C(14) H(12) 116.9(4) 1_555 1_555 1_555 no
C(15) C(14) H(13) 25.0(2) 1_555 1_555 1_555 no
C(16) C(14) H(7) 92.2(2) 1_555 1_555 4_453 no
C(16) C(14) H(9) 126.0(2) 1_555 1_555 4_454 no
C(16) C(14) H(10) 69.4(1) 1_555 1_555 1_555 no
C(16) C(14) H(11) 114.6(2) 1_555 1_555 1_555 no
C(16) C(14) H(12) 146.8(4) 1_555 1_555 1_555 no
C(16) C(14) H(13) 54.9(1) 1_555 1_555 1_555 no
H(7) C(14) H(9) 140.9(1) 4_453 1_555 4_454 no
H(7) C(14) H(10) 69.52(9) 4_453 1_555 1_555 no
H(7) C(14) H(11) 68.1(1) 4_453 1_555 1_555 no
H(7) C(14) H(12) 99.2(3) 4_453 1_555 1_555 no
H(7) C(14) H(13) 112.2(2) 4_453 1_555 1_555 no
H(9) C(14) H(10) 127.3(2) 4_454 1_555 1_555 no
H(9) C(14) H(11) 98.3(2) 4_454 1_555 1_555 no
H(9) C(14) H(12) 44.8(2) 4_454 1_555 1_555 no
H(9) C(14) H(13) 87.8(2) 4_454 1_555 1_555 no
H(10) C(14) H(11) 45.24(8) 1_555 1_555 1_555 no
H(10) C(14) H(12) 143.8(3) 1_555 1_555 1_555 no
H(10) C(14) H(13) 124.2(2) 1_555 1_555 1_555 no
H(11) C(14) H(12) 98.6(3) 1_555 1_555 1_555 no
H(11) C(14) H(13) 169.3(2) 1_555 1_555 1_555 no
H(12) C(14) H(13) 91.9(3) 1_555 1_555 1_555 no
O(1) C(15) C(11) 134.8(2) 3_444 1_555 1_555 yes
O(1) C(15) C(12) 165.0(2) 3_444 1_555 1_555 yes
O(1) C(15) C(13) 164.1(2) 3_444 1_555 1_555 yes
O(1) C(15) C(14) 133.7(3) 3_444 1_555 1_555 yes
O(1) C(15) C(16) 104.5(3) 3_444 1_555 1_555 yes
O(1) C(15) C(17) 75.5(2) 3_444 1_555 1_555 yes
O(1) C(15) H(11) 155.1(1) 3_444 1_555 1_555 no
O(1) C(15) H(12) 107.5(1) 3_444 1_555 1_555 no
O(1) C(15) H(13) 17.2(2) 3_444 1_555 1_555 no
O(1) C(15) H(14) 54.66(9) 3_444 1_555 1_555 no
O(1) C(15) H(19) 67.67(10) 3_444 1_555 3_445 no
C(11) C(15) C(12) 30.7(1) 1_555 1_555 1_555 yes
C(11) C(15) C(13) 60.1(2) 1_555 1_555 1_555 yes
C(11) C(15) C(14) 90.8(3) 1_555 1_555 1_555 yes
C(11) C(15) C(16) 30.6(2) 1_555 1_555 1_555 yes
C(11) C(15) C(17) 59.8(1) 1_555 1_555 1_555 yes
C(11) C(15) H(11) 69.2(1) 1_555 1_555 1_555 no
C(11) C(15) H(12) 117.0(2) 1_555 1_555 1_555 no
C(11) C(15) H(13) 150.6(4) 1_555 1_555 1_555 no
C(11) C(15) H(14) 81.1(1) 1_555 1_555 1_555 no
C(11) C(15) H(19) 92.2(1) 1_555 1_555 3_445 no
C(12) C(15) C(13) 29.5(1) 1_555 1_555 1_555 yes
C(12) C(15) C(14) 60.1(2) 1_555 1_555 1_555 yes
C(12) C(15) C(16) 61.2(2) 1_555 1_555 1_555 yes
C(12) C(15) C(17) 90.4(2) 1_555 1_555 1_555 yes
C(12) C(15) H(11) 38.58(10) 1_555 1_555 1_555 no
C(12) C(15) H(12) 86.4(2) 1_555 1_555 1_555 no
C(12) C(15) H(13) 177.2(4) 1_555 1_555 1_555 no
C(12) C(15) H(14) 111.6(2) 1_555 1_555 1_555 no
C(12) C(15) H(19) 109.5(1) 1_555 1_555 3_445 no
C(13) C(15) C(14) 30.7(2) 1_555 1_555 1_555 yes
C(13) C(15) C(16) 90.7(3) 1_555 1_555 1_555 yes
C(13) C(15) C(17) 119.8(2) 1_555 1_555 1_555 yes
C(13) C(15) H(11) 9.1(1) 1_555 1_555 1_555 no
C(13) C(15) H(12) 57.0(2) 1_555 1_555 1_555 no
C(13) C(15) H(13) 149.2(4) 1_555 1_555 1_555 no
C(13) C(15) H(14) 141.0(2) 1_555 1_555 1_555 no
C(13) C(15) H(19) 122.7(2) 1_555 1_555 3_445 no
C(14) C(15) C(16) 121.3(4) 1_555 1_555 1_555 yes
C(14) C(15) C(17) 150.5(3) 1_555 1_555 1_555 yes
C(14) C(15) H(11) 21.5(2) 1_555 1_555 1_555 no
C(14) C(15) H(12) 26.3(2) 1_555 1_555 1_555 no
C(14) C(15) H(13) 118.6(4) 1_555 1_555 1_555 no
C(14) C(15) H(14) 171.6(3) 1_555 1_555 1_555 no
C(14) C(15) H(19) 128.9(4) 1_555 1_555 3_445 no
C(16) C(15) C(17) 29.2(2) 1_555 1_555 1_555 yes
C(16) C(15) H(11) 99.8(2) 1_555 1_555 1_555 no
C(16) C(15) H(12) 147.6(3) 1_555 1_555 1_555 no
C(16) C(15) H(13) 120.0(4) 1_555 1_555 1_555 no
C(16) C(15) H(14) 50.5(2) 1_555 1_555 1_555 no
C(16) C(15) H(19) 72.8(2) 1_555 1_555 3_445 no
C(17) C(15) H(11) 129.0(2) 1_555 1_555 1_555 no
C(17) C(15) H(12) 176.7(2) 1_555 1_555 1_555 no
C(17) C(15) H(13) 90.8(3) 1_555 1_555 1_555 no
C(17) C(15) H(14) 21.35(9) 1_555 1_555 1_555 no
C(17) C(15) H(19) 57.9(1) 1_555 1_555 3_445 no
H(11) C(15) H(12) 47.87(9) 1_555 1_555 1_555 no
H(11) C(15) H(13) 140.1(3) 1_555 1_555 1_555 no
H(11) C(15) H(14) 150.1(1) 1_555 1_555 1_555 no
H(11) C(15) H(19) 125.9(1) 1_555 1_555 3_445 no
H(12) C(15) H(13) 92.4(3) 1_555 1_555 1_555 no
H(12) C(15) H(14) 161.9(2) 1_555 1_555 1_555 no
H(12) C(15) H(19) 124.2(2) 1_555 1_555 3_445 no
H(13) C(15) H(14) 69.5(3) 1_555 1_555 1_555 no
H(13) C(15) H(19) 69.1(2) 1_555 1_555 3_445 no
H(14) C(15) H(19) 49.93(8) 1_555 1_555 3_445 no
C(10) C(16) C(11) 31.4(2) 1_555 1_555 1_555 yes
C(10) C(16) C(12) 62.2(2) 1_555 1_555 1_555 yes
C(10) C(16) C(13) 91.5(2) 1_555 1_555 1_555 yes
C(10) C(16) C(14) 121.5(2) 1_555 1_555 1_555 yes
C(10) C(16) C(15) 150.2(3) 1_555 1_555 1_555 yes
C(10) C(16) C(17) 88.3(2) 1_555 1_555 1_555 yes
C(10) C(16) C(18) 59.7(1) 1_555 1_555 1_555 yes
C(10) C(16) C(19) 29.3(1) 1_555 1_555 1_555 yes
C(10) C(16) H(10) 53.8(1) 1_555 1_555 1_555 no
C(10) C(16) H(12) 131.1(2) 1_555 1_555 1_555 no
C(10) C(16) H(13) 174.2(2) 1_555 1_555 1_555 no
C(10) C(16) H(14) 112.5(2) 1_555 1_555 1_555 no
C(10) C(16) H(15) 68.1(1) 1_555 1_555 1_555 no
C(10) C(16) H(19) 115.8(2) 1_555 1_555 3_445 no
C(11) C(16) C(12) 30.9(2) 1_555 1_555 1_555 yes
C(11) C(16) C(13) 60.2(2) 1_555 1_555 1_555 yes
C(11) C(16) C(14) 90.1(3) 1_555 1_555 1_555 yes
C(11) C(16) C(15) 118.9(4) 1_555 1_555 1_555 yes
C(11) C(16) C(17) 119.7(3) 1_555 1_555 1_555 yes
C(11) C(16) C(18) 91.0(2) 1_555 1_555 1_555 yes
C(11) C(16) C(19) 60.6(2) 1_555 1_555 1_555 yes
C(11) C(16) H(10) 22.6(2) 1_555 1_555 1_555 no
C(11) C(16) H(12) 99.7(2) 1_555 1_555 1_555 no
C(11) C(16) H(13) 142.8(3) 1_555 1_555 1_555 no
C(11) C(16) H(14) 143.9(3) 1_555 1_555 1_555 no
C(11) C(16) H(15) 99.5(2) 1_555 1_555 1_555 no
C(11) C(16) H(19) 126.5(3) 1_555 1_555 3_445 no
C(12) C(16) C(13) 29.3(1) 1_555 1_555 1_555 yes
C(12) C(16) C(14) 59.3(2) 1_555 1_555 1_555 yes
C(12) C(16) C(15) 88.0(3) 1_555 1_555 1_555 yes
C(12) C(16) C(17) 150.5(3) 1_555 1_555 1_555 yes
C(12) C(16) C(18) 121.8(2) 1_555 1_555 1_555 yes
C(12) C(16) C(19) 91.5(2) 1_555 1_555 1_555 yes
C(12) C(16) H(10) 8.47(9) 1_555 1_555 1_555 no
C(12) C(16) H(12) 68.9(1) 1_555 1_555 1_555 no
C(12) C(16) H(13) 112.0(2) 1_555 1_555 1_555 no
C(12) C(16) H(14) 173.7(2) 1_555 1_555 1_555 no
C(12) C(16) H(15) 130.2(2) 1_555 1_555 1_555 no
C(12) C(16) H(19) 123.9(2) 1_555 1_555 3_445 no
C(13) C(16) C(14) 30.0(1) 1_555 1_555 1_555 yes
C(13) C(16) C(15) 58.8(2) 1_555 1_555 1_555 yes
C(13) C(16) C(17) 178.5(3) 1_555 1_555 1_555 yes
C(13) C(16) C(18) 151.1(2) 1_555 1_555 1_555 yes
C(13) C(16) C(19) 120.8(2) 1_555 1_555 1_555 yes
C(13) C(16) H(10) 37.71(10) 1_555 1_555 1_555 no
C(13) C(16) H(12) 39.7(1) 1_555 1_555 1_555 no
C(13) C(16) H(13) 82.7(1) 1_555 1_555 1_555 no
C(13) C(16) H(14) 155.8(2) 1_555 1_555 1_555 no
C(13) C(16) H(15) 159.5(2) 1_555 1_555 1_555 no
C(13) C(16) H(19) 113.4(2) 1_555 1_555 3_445 no
C(14) C(16) C(15) 28.7(2) 1_555 1_555 1_555 yes
C(14) C(16) C(17) 150.2(3) 1_555 1_555 1_555 yes
C(14) C(16) C(18) 178.8(2) 1_555 1_555 1_555 yes
C(14) C(16) C(19) 150.8(2) 1_555 1_555 1_555 yes
C(14) C(16) H(10) 67.8(1) 1_555 1_555 1_555 no
C(14) C(16) H(12) 9.6(1) 1_555 1_555 1_555 no
C(14) C(16) H(13) 52.7(1) 1_555 1_555 1_555 no
C(14) C(16) H(14) 126.0(2) 1_555 1_555 1_555 no
C(14) C(16) H(15) 170.4(2) 1_555 1_555 1_555 no
C(14) C(16) H(19) 98.3(2) 1_555 1_555 3_445 no
C(15) C(16) C(17) 121.4(4) 1_555 1_555 1_555 yes
C(15) C(16) C(18) 150.1(3) 1_555 1_555 1_555 yes
C(15) C(16) C(19) 178.9(3) 1_555 1_555 1_555 yes
C(15) C(16) H(10) 96.5(3) 1_555 1_555 1_555 no
C(15) C(16) H(12) 19.2(2) 1_555 1_555 1_555 no
C(15) C(16) H(13) 23.9(2) 1_555 1_555 1_555 no
C(15) C(16) H(14) 97.3(3) 1_555 1_555 1_555 no
C(15) C(16) H(15) 141.7(3) 1_555 1_555 1_555 no
C(15) C(16) H(19) 81.3(3) 1_555 1_555 3_445 no
C(17) C(16) C(18) 28.7(2) 1_555 1_555 1_555 yes
C(17) C(16) C(19) 59.1(2) 1_555 1_555 1_555 yes
C(17) C(16) H(10) 142.0(2) 1_555 1_555 1_555 no
C(17) C(16) H(12) 140.6(2) 1_555 1_555 1_555 no
C(17) C(16) H(13) 97.5(2) 1_555 1_555 1_555 no
C(17) C(16) H(14) 24.3(2) 1_555 1_555 1_555 no
C(17) C(16) H(15) 20.3(2) 1_555 1_555 1_555 no
C(17) C(16) H(19) 65.5(2) 1_555 1_555 3_445 no
C(18) C(16) C(19) 30.4(1) 1_555 1_555 1_555 yes
C(18) C(16) H(10) 113.4(1) 1_555 1_555 1_555 no
C(18) C(16) H(12) 169.2(2) 1_555 1_555 1_555 no
C(18) C(16) H(13) 126.2(2) 1_555 1_555 1_555 no
C(18) C(16) H(14) 52.9(1) 1_555 1_555 1_555 no
C(18) C(16) H(15) 8.48(9) 1_555 1_555 1_555 no
C(18) C(16) H(19) 81.2(1) 1_555 1_555 3_445 no
C(19) C(16) H(10) 83.1(1) 1_555 1_555 1_555 no
C(19) C(16) H(12) 160.3(2) 1_555 1_555 1_555 no
C(19) C(16) H(13) 156.6(2) 1_555 1_555 1_555 no
C(19) C(16) H(14) 83.3(1) 1_555 1_555 1_555 no
C(19) C(16) H(15) 38.84(9) 1_555 1_555 1_555 no
C(19) C(16) H(19) 99.7(1) 1_555 1_555 3_445 no
H(10) C(16) H(12) 77.36(8) 1_555 1_555 1_555 no
H(10) C(16) H(13) 120.4(1) 1_555 1_555 1_555 no
H(10) C(16) H(14) 165.6(2) 1_555 1_555 1_555 no
H(10) C(16) H(15) 121.8(1) 1_555 1_555 1_555 no
H(10) C(16) H(19) 124.4(1) 1_555 1_555 3_445 no
H(12) C(16) H(13) 43.10(7) 1_555 1_555 1_555 no
H(12) C(16) H(14) 116.4(1) 1_555 1_555 1_555 no
H(12) C(16) H(15) 160.8(1) 1_555 1_555 1_555 no
H(12) C(16) H(19) 93.19(10) 1_555 1_555 3_445 no
H(13) C(16) H(14) 73.3(1) 1_555 1_555 1_555 no
H(13) C(16) H(15) 117.7(1) 1_555 1_555 1_555 no
H(13) C(16) H(19) 67.49(10) 1_555 1_555 3_445 no
H(14) C(16) H(15) 44.42(7) 1_555 1_555 1_555 no
H(14) C(16) H(19) 54.09(9) 1_555 1_555 3_445 no
H(15) C(16) H(19) 75.55(8) 1_555 1_555 3_445 no
C(10) C(17) C(11) 31.0(1) 1_555 1_555 1_555 yes
C(10) C(17) C(15) 90.6(2) 1_555 1_555 1_555 yes
C(10) C(17) C(16) 61.3(2) 1_555 1_555 1_555 yes
C(10) C(17) C(18) 60.2(2) 1_555 1_555 1_555 yes
C(10) C(17) C(19) 29.4(1) 1_555 1_555 1_555 yes
C(10) C(17) H(10) 149.6(2) 1_555 1_555 3_444 no
C(10) C(17) H(13) 112.1(2) 1_555 1_555 1_555 no
C(10) C(17) H(14) 176.2(4) 1_555 1_555 1_555 no
C(10) C(17) H(15) 84.6(1) 1_555 1_555 1_555 no
C(10) C(17) H(16) 38.85(9) 1_555 1_555 1_555 no
C(10) C(17) H(19) 114.2(2) 1_555 1_555 3_445 no
C(10) C(17) H(21) 65.0(1) 1_555 1_555 1_554 no
C(11) C(17) C(15) 59.7(2) 1_555 1_555 1_555 yes
C(11) C(17) C(16) 30.3(2) 1_555 1_555 1_555 yes
C(11) C(17) C(18) 91.2(2) 1_555 1_555 1_555 yes
C(11) C(17) C(19) 60.4(1) 1_555 1_555 1_555 yes
C(11) C(17) H(10) 146.4(2) 1_555 1_555 3_444 no
C(11) C(17) H(13) 81.2(1) 1_555 1_555 1_555 no
C(11) C(17) H(14) 148.8(3) 1_555 1_555 1_555 no
C(11) C(17) H(15) 115.5(2) 1_555 1_555 1_555 no
C(11) C(17) H(16) 69.8(1) 1_555 1_555 1_555 no
C(11) C(17) H(19) 102.1(2) 1_555 1_555 3_445 no
C(11) C(17) H(21) 74.4(1) 1_555 1_555 1_554 no
C(15) C(17) C(16) 29.4(2) 1_555 1_555 1_555 yes
C(15) C(17) C(18) 150.9(3) 1_555 1_555 1_555 yes
C(15) C(17) C(19) 120.0(2) 1_555 1_555 1_555 yes
C(15) C(17) H(10) 99.6(1) 1_555 1_555 3_444 no
C(15) C(17) H(13) 21.50(9) 1_555 1_555 1_555 no
C(15) C(17) H(14) 89.4(3) 1_555 1_555 1_555 no
C(15) C(17) H(15) 175.1(2) 1_555 1_555 1_555 no
C(15) C(17) H(16) 129.4(2) 1_555 1_555 1_555 no
C(15) C(17) H(19) 74.3(2) 1_555 1_555 3_445 no
C(15) C(17) H(21) 100.2(2) 1_555 1_555 1_554 no
C(16) C(17) C(18) 121.5(3) 1_555 1_555 1_555 yes
C(16) C(17) C(19) 90.7(2) 1_555 1_555 1_555 yes
C(16) C(17) H(10) 125.0(3) 1_555 1_555 3_444 no
C(16) C(17) H(13) 50.9(2) 1_555 1_555 1_555 no
C(16) C(17) H(14) 118.6(4) 1_555 1_555 1_555 no
C(16) C(17) H(15) 145.8(3) 1_555 1_555 1_555 no
C(16) C(17) H(16) 100.1(2) 1_555 1_555 1_555 no
C(16) C(17) H(19) 87.5(3) 1_555 1_555 3_445 no
C(16) C(17) H(21) 87.5(3) 1_555 1_555 1_554 no
C(18) C(17) C(19) 30.8(2) 1_555 1_555 1_555 yes
C(18) C(17) H(10) 105.9(3) 1_555 1_555 3_444 no
C(18) C(17) H(13) 172.4(3) 1_555 1_555 1_555 no
C(18) C(17) H(14) 119.7(4) 1_555 1_555 1_555 no
C(18) C(17) H(15) 24.4(2) 1_555 1_555 1_555 no
C(18) C(17) H(16) 21.5(2) 1_555 1_555 1_555 no
C(18) C(17) H(19) 115.7(3) 1_555 1_555 3_445 no
C(18) C(17) H(21) 69.0(3) 1_555 1_555 1_554 no
C(19) C(17) H(10) 131.5(2) 1_555 1_555 3_444 no
C(19) C(17) H(13) 141.5(2) 1_555 1_555 1_555 no
C(19) C(17) H(14) 150.4(3) 1_555 1_555 1_555 no
C(19) C(17) H(15) 55.2(1) 1_555 1_555 1_555 no
C(19) C(17) H(16) 9.53(9) 1_555 1_555 1_555 no
C(19) C(17) H(19) 119.4(2) 1_555 1_555 3_445 no
C(19) C(17) H(21) 62.9(1) 1_555 1_555 1_554 no
H(10) C(17) H(13) 80.82(9) 3_444 1_555 1_555 no
H(10) C(17) H(14) 34.0(2) 3_444 1_555 1_555 no
H(10) C(17) H(15) 85.1(1) 3_444 1_555 1_555 no
H(10) C(17) H(16) 123.2(1) 3_444 1_555 1_555 no
H(10) C(17) H(19) 96.2(1) 3_444 1_555 3_445 no
H(10) C(17) H(21) 84.9(1) 3_444 1_555 1_554 no
H(13) C(17) H(14) 67.9(2) 1_555 1_555 1_555 no
H(13) C(17) H(15) 163.2(2) 1_555 1_555 1_555 no
H(13) C(17) H(16) 150.9(1) 1_555 1_555 1_555 no
H(13) C(17) H(19) 66.23(10) 1_555 1_555 3_445 no
H(13) C(17) H(21) 108.7(1) 1_555 1_555 1_554 no
H(14) C(17) H(15) 95.3(3) 1_555 1_555 1_555 no
H(14) C(17) H(16) 141.1(3) 1_555 1_555 1_555 no
H(14) C(17) H(19) 62.2(2) 1_555 1_555 3_445 no
H(14) C(17) H(21) 118.7(3) 1_555 1_555 1_554 no
H(15) C(17) H(16) 45.83(7) 1_555 1_555 1_555 no
H(15) C(17) H(19) 106.6(2) 1_555 1_555 3_445 no
H(15) C(17) H(21) 78.8(1) 1_555 1_555 1_554 no
H(16) C(17) H(19) 120.7(1) 1_555 1_555 3_445 no
H(16) C(17) H(21) 62.49(7) 1_555 1_555 1_554 no
H(19) C(17) H(21) 174.5(1) 3_445 1_555 1_554 no
C(10) C(18) C(11) 30.5(1) 1_555 1_555 1_555 yes
C(10) C(18) C(16) 60.7(1) 1_555 1_555 1_555 yes
C(10) C(18) C(17) 90.5(3) 1_555 1_555 1_555 yes
C(10) C(18) C(19) 29.1(2) 1_555 1_555 1_555 yes
C(10) C(18) H(14) 114.9(2) 1_555 1_555 1_555 no
C(10) C(18) H(15) 149.3(3) 1_555 1_555 1_555 no
C(10) C(18) H(16) 54.1(1) 1_555 1_555 1_555 no
C(10) C(18) H(21) 72.5(1) 1_555 1_555 1_554 no
C(10) C(18) H(22) 113.3(2) 1_555 1_555 1_554 no
C(11) C(18) C(16) 30.2(1) 1_555 1_555 1_555 yes
C(11) C(18) C(17) 60.0(2) 1_555 1_555 1_555 yes
C(11) C(18) C(19) 59.6(2) 1_555 1_555 1_555 yes
C(11) C(18) H(14) 84.4(1) 1_555 1_555 1_555 no
C(11) C(18) H(15) 177.4(4) 1_555 1_555 1_555 no
C(11) C(18) H(16) 84.6(1) 1_555 1_555 1_555 no
C(11) C(18) H(21) 74.1(1) 1_555 1_555 1_554 no
C(11) C(18) H(22) 118.9(2) 1_555 1_555 1_554 no
C(16) C(18) C(17) 29.8(2) 1_555 1_555 1_555 yes
C(16) C(18) C(19) 89.8(2) 1_555 1_555 1_555 yes
C(16) C(18) H(14) 54.2(1) 1_555 1_555 1_555 no
C(16) C(18) H(15) 149.8(3) 1_555 1_555 1_555 no
C(16) C(18) H(16) 114.7(2) 1_555 1_555 1_555 no
C(16) C(18) H(21) 80.0(1) 1_555 1_555 1_554 no
C(16) C(18) H(22) 115.8(2) 1_555 1_555 1_554 no
C(17) C(18) C(19) 119.6(4) 1_555 1_555 1_555 yes
C(17) C(18) H(14) 24.5(2) 1_555 1_555 1_555 no
C(17) C(18) H(15) 120.1(4) 1_555 1_555 1_555 no
C(17) C(18) H(16) 144.5(3) 1_555 1_555 1_555 no
C(17) C(18) H(21) 88.1(3) 1_555 1_555 1_554 no
C(17) C(18) H(22) 105.5(3) 1_555 1_555 1_554 no
C(19) C(18) H(14) 144.0(3) 1_555 1_555 1_555 no
C(19) C(18) H(15) 120.3(4) 1_555 1_555 1_555 no
C(19) C(18) H(16) 25.0(2) 1_555 1_555 1_555 no
C(19) C(18) H(21) 75.4(2) 1_555 1_555 1_554 no
C(19) C(18) H(22) 102.1(3) 1_555 1_555 1_554 no
H(14) C(18) H(15) 95.6(3) 1_555 1_555 1_555 no
H(14) C(18) H(16) 168.9(2) 1_555 1_555 1_555 no
H(14) C(18) H(21) 97.2(1) 1_555 1_555 1_554 no
H(14) C(18) H(22) 96.1(1) 1_555 1_555 1_554 no
H(15) C(18) H(16) 95.4(3) 1_555 1_555 1_555 no
H(15) C(18) H(21) 108.5(3) 1_555 1_555 1_554 no
H(15) C(18) H(22) 63.7(2) 1_555 1_555 1_554 no
H(16) C(18) H(21) 79.0(1) 1_555 1_555 1_554 no
H(16) C(18) H(22) 88.5(1) 1_555 1_555 1_554 no
H(21) C(18) H(22) 45.04(6) 1_554 1_555 1_554 no
O(1) C(19) N(1) 40.82(8) 1_555 1_555 1_555 yes
O(1) C(19) C(9) 14.2(1) 1_555 1_555 1_555 yes
O(1) C(19) C(10) 30.7(2) 1_555 1_555 1_555 yes
O(1) C(19) C(11) 57.6(1) 1_555 1_555 1_555 yes
O(1) C(19) C(16) 86.4(1) 1_555 1_555 1_555 yes
O(1) C(19) C(17) 115.1(2) 1_555 1_555 1_555 yes
O(1) C(19) C(18) 142.3(3) 1_555 1_555 1_555 yes
O(1) C(19) C(20) 62.3(1) 1_555 1_555 1_555 yes
O(1) C(19) C(21) 72.0(1) 1_555 1_555 1_555 yes
O(1) C(19) C(33) 113.8(1) 1_555 1_555 1_555 yes
O(1) C(19) C(34) 96.7(1) 1_555 1_555 1_555 yes
O(1) C(19) H(14) 123.3(1) 1_555 1_555 1_555 no
O(1) C(19) H(15) 160.7(2) 1_555 1_555 1_555 no
O(1) C(19) H(16) 95.1(2) 1_555 1_555 1_555 no
O(1) C(19) H(21) 76.20(10) 1_555 1_555 1_554 no
O(1) C(19) H(24) 120.0(1) 1_555 1_555 2_344 no
O(1) C(19) H(25) 109.3(1) 1_555 1_555 1_555 no
N(1) C(19) C(9) 28.4(1) 1_555 1_555 1_555 yes
N(1) C(19) C(10) 56.8(2) 1_555 1_555 1_555 yes
N(1) C(19) C(11) 86.7(1) 1_555 1_555 1_555 yes
N(1) C(19) C(16) 116.8(2) 1_555 1_555 1_555 yes
N(1) C(19) C(17) 146.4(2) 1_555 1_555 1_555 yes
N(1) C(19) C(18) 170.1(3) 1_555 1_555 1_555 yes
N(1) C(19) C(20) 24.93(9) 1_555 1_555 1_555 yes
N(1) C(19) C(21) 46.73(10) 1_555 1_555 1_555 yes
N(1) C(19) C(33) 77.0(1) 1_555 1_555 1_555 yes
N(1) C(19) C(34) 69.0(1) 1_555 1_555 1_555 yes
N(1) C(19) H(14) 153.8(1) 1_555 1_555 1_555 no
N(1) C(19) H(15) 156.8(2) 1_555 1_555 1_555 no
N(1) C(19) H(16) 67.0(2) 1_555 1_555 1_555 no
N(1) C(19) H(21) 109.4(1) 1_555 1_555 1_554 no
N(1) C(19) H(24) 97.3(1) 1_555 1_555 2_344 no
N(1) C(19) H(25) 68.93(9) 1_555 1_555 1_555 no
C(9) C(19) C(10) 32.0(2) 1_555 1_555 1_555 yes
C(9) C(19) C(11) 62.1(2) 1_555 1_555 1_555 yes
C(9) C(19) C(16) 92.5(2) 1_555 1_555 1_555 yes
C(9) C(19) C(17) 122.6(2) 1_555 1_555 1_555 yes
C(9) C(19) C(18) 151.9(3) 1_555 1_555 1_555 yes
C(9) C(19) C(20) 48.3(1) 1_555 1_555 1_555 yes
C(9) C(19) C(21) 58.7(1) 1_555 1_555 1_555 yes
C(9) C(19) C(33) 99.7(2) 1_555 1_555 1_555 yes
C(9) C(19) C(34) 83.5(2) 1_555 1_555 1_555 yes
C(9) C(19) H(14) 131.0(2) 1_555 1_555 1_555 no
C(9) C(19) H(15) 174.6(2) 1_555 1_555 1_555 no
C(9) C(19) H(16) 90.1(3) 1_555 1_555 1_555 no
C(9) C(19) H(21) 90.1(2) 1_555 1_555 1_554 no
C(9) C(19) H(24) 118.6(2) 1_555 1_555 2_344 no
C(9) C(19) H(25) 95.6(2) 1_555 1_555 1_555 no
C(10) C(19) C(11) 30.3(2) 1_555 1_555 1_555 yes
C(10) C(19) C(16) 60.9(2) 1_555 1_555 1_555 yes
C(10) C(19) C(17) 91.2(2) 1_555 1_555 1_555 yes
C(10) C(19) C(18) 120.7(3) 1_555 1_555 1_555 yes
C(10) C(19) C(20) 67.2(2) 1_555 1_555 1_555 yes
C(10) C(19) C(21) 61.8(2) 1_555 1_555 1_555 yes
C(10) C(19) C(33) 105.8(3) 1_555 1_555 1_555 yes
C(10) C(19) C(34) 81.9(2) 1_555 1_555 1_555 yes
C(10) C(19) H(14) 99.4(2) 1_555 1_555 1_555 no
C(10) C(19) H(15) 144.3(3) 1_555 1_555 1_555 no
C(10) C(19) H(16) 122.0(4) 1_555 1_555 1_555 no
C(10) C(19) H(21) 87.0(2) 1_555 1_555 1_554 no
C(10) C(19) H(24) 150.1(3) 1_555 1_555 2_344 no
C(10) C(19) H(25) 111.1(3) 1_555 1_555 1_555 no
C(11) C(19) C(16) 30.5(1) 1_555 1_555 1_555 yes
C(11) C(19) C(17) 60.8(1) 1_555 1_555 1_555 yes
C(11) C(19) C(18) 90.4(2) 1_555 1_555 1_555 yes
C(11) C(19) C(20) 92.2(2) 1_555 1_555 1_555 yes
C(11) C(19) C(21) 77.0(1) 1_555 1_555 1_555 yes
C(11) C(19) C(33) 112.0(2) 1_555 1_555 1_555 yes
C(11) C(19) C(34) 87.3(2) 1_555 1_555 1_555 yes
C(11) C(19) H(14) 69.1(1) 1_555 1_555 1_555 no
C(11) C(19) H(15) 114.0(2) 1_555 1_555 1_555 no
C(11) C(19) H(16) 152.2(3) 1_555 1_555 1_555 no
C(11) C(19) H(21) 80.2(1) 1_555 1_555 1_554 no
C(11) C(19) H(24) 168.9(2) 1_555 1_555 2_344 no
C(11) C(19) H(25) 125.2(2) 1_555 1_555 1_555 no
C(16) C(19) C(17) 30.3(1) 1_555 1_555 1_555 yes
C(16) C(19) C(18) 59.8(2) 1_555 1_555 1_555 yes
C(16) C(19) C(20) 117.2(2) 1_555 1_555 1_555 yes
C(16) C(19) C(21) 95.0(1) 1_555 1_555 1_555 yes
C(16) C(19) C(33) 112.0(2) 1_555 1_555 1_555 yes
C(16) C(19) C(34) 93.7(2) 1_555 1_555 1_555 yes
C(16) C(19) H(14) 38.58(9) 1_555 1_555 1_555 no
C(16) C(19) H(15) 83.5(1) 1_555 1_555 1_555 no
C(16) C(19) H(16) 174.7(3) 1_555 1_555 1_555 no
C(16) C(19) H(21) 75.8(1) 1_555 1_555 1_554 no
C(16) C(19) H(24) 145.5(2) 1_555 1_555 2_344 no
C(16) C(19) H(25) 129.5(2) 1_555 1_555 1_555 no
C(17) C(19) C(18) 29.5(2) 1_555 1_555 1_555 yes
C(17) C(19) C(20) 138.4(2) 1_555 1_555 1_555 yes
C(17) C(19) C(21) 111.9(2) 1_555 1_555 1_555 yes
C(17) C(19) C(33) 105.8(2) 1_555 1_555 1_555 yes
C(17) C(19) C(34) 99.0(2) 1_555 1_555 1_555 yes
C(17) C(19) H(14) 8.35(10) 1_555 1_555 1_555 no
C(17) C(19) H(15) 53.2(1) 1_555 1_555 1_555 no
C(17) C(19) H(16) 146.4(3) 1_555 1_555 1_555 no
C(17) C(19) H(21) 75.4(1) 1_555 1_555 1_554 no
C(17) C(19) H(24) 116.3(2) 1_555 1_555 2_344 no
C(17) C(19) H(25) 121.5(2) 1_555 1_555 1_555 no
C(18) C(19) C(20) 146.1(3) 1_555 1_555 1_555 yes
C(18) C(19) C(21) 123.3(3) 1_555 1_555 1_555 yes
C(18) C(19) C(33) 95.4(3) 1_555 1_555 1_555 yes
C(18) C(19) C(34) 101.4(3) 1_555 1_555 1_555 yes
C(18) C(19) H(14) 21.3(2) 1_555 1_555 1_555 no
C(18) C(19) H(15) 23.7(2) 1_555 1_555 1_555 no
C(18) C(19) H(16) 117.1(4) 1_555 1_555 1_555 no
C(18) C(19) H(21) 79.3(3) 1_555 1_555 1_554 no
C(18) C(19) H(24) 87.4(2) 1_555 1_555 2_344 no
C(18) C(19) H(25) 105.4(3) 1_555 1_555 1_555 no
C(20) C(19) C(21) 26.59(9) 1_555 1_555 1_555 yes
C(20) C(19) C(33) 52.6(1) 1_555 1_555 1_555 yes
C(20) C(19) C(34) 45.0(1) 1_555 1_555 1_555 yes
C(20) C(19) H(14) 141.5(1) 1_555 1_555 1_555 no
C(20) C(19) H(15) 136.9(2) 1_555 1_555 1_555 no
C(20) C(19) H(16) 67.9(2) 1_555 1_555 1_555 no
C(20) C(19) H(21) 134.3(1) 1_555 1_555 1_554 no
C(20) C(19) H(24) 95.7(1) 1_555 1_555 2_344 no
C(20) C(19) H(25) 47.53(8) 1_555 1_555 1_555 no
C(21) C(19) C(33) 44.7(1) 1_555 1_555 1_555 yes
C(21) C(19) C(34) 24.85(9) 1_555 1_555 1_555 yes
C(21) C(19) H(14) 114.9(1) 1_555 1_555 1_555 no
C(21) C(19) H(15) 125.1(2) 1_555 1_555 1_555 no
C(21) C(19) H(16) 90.3(2) 1_555 1_555 1_555 no
C(21) C(19) H(21) 147.4(1) 1_555 1_555 1_554 no
C(21) C(19) H(24) 113.2(1) 1_555 1_555 2_344 no
C(21) C(19) H(25) 50.30(8) 1_555 1_555 1_555 no
C(33) C(19) C(34) 25.21(9) 1_555 1_555 1_555 yes
C(33) C(19) H(14) 102.2(1) 1_555 1_555 1_555 no
C(33) C(19) H(15) 85.2(1) 1_555 1_555 1_555 no
C(33) C(19) H(16) 72.1(2) 1_555 1_555 1_555 no
C(33) C(19) H(21) 167.0(2) 1_555 1_555 1_554 no
C(33) C(19) H(24) 79.0(1) 1_555 1_555 2_344 no
C(33) C(19) H(25) 17.63(8) 1_555 1_555 1_555 no
C(34) C(19) H(14) 98.9(1) 1_555 1_555 1_555 no
C(34) C(19) H(15) 100.3(2) 1_555 1_555 1_555 no
C(34) C(19) H(16) 91.3(2) 1_555 1_555 1_555 no
C(34) C(19) H(21) 167.5(1) 1_555 1_555 1_554 no
C(34) C(19) H(24) 103.7(1) 1_555 1_555 2_344 no
C(34) C(19) H(25) 38.60(8) 1_555 1_555 1_555 no
H(14) C(19) H(15) 44.91(7) 1_555 1_555 1_555 no
H(14) C(19) H(16) 138.3(3) 1_555 1_555 1_555 no
H(14) C(19) H(21) 77.18(8) 1_555 1_555 1_554 no
H(14) C(19) H(24) 108.4(1) 1_555 1_555 2_344 no
H(14) C(19) H(25) 116.6(1) 1_555 1_555 1_555 no
H(15) C(19) H(16) 93.6(2) 1_555 1_555 1_555 no
H(15) C(19) H(21) 85.4(1) 1_555 1_555 1_554 no
H(15) C(19) H(24) 64.44(9) 1_555 1_555 2_344 no
H(15) C(19) H(25) 89.7(1) 1_555 1_555 1_555 no
H(16) C(19) H(21) 99.5(3) 1_555 1_555 1_554 no
H(16) C(19) H(24) 30.3(2) 1_555 1_555 2_344 no
H(16) C(19) H(25) 54.7(2) 1_555 1_555 1_555 no
H(21) C(19) H(24) 88.75(10) 1_554 1_555 2_344 no
H(21) C(19) H(25) 153.5(1) 1_554 1_555 1_555 no
H(24) C(19) H(25) 65.77(7) 2_344 1_555 1_555 no
O(1) C(20) O(2) 141.5(3) 1_555 1_555 1_555 yes
O(1) C(20) N(1) 23.3(2) 1_555 1_555 1_555 yes
O(1) C(20) C(1) 51.7(1) 1_555 1_555 1_555 yes
O(1) C(20) C(2) 66.2(1) 1_555 1_555 1_555 yes
O(1) C(20) C(3) 73.0(1) 1_555 1_555 1_555 yes
O(1) C(20) C(9) 13.18(10) 1_555 1_555 1_555 yes
O(1) C(20) C(10) 41.88(9) 1_555 1_555 1_555 yes
O(1) C(20) C(19) 60.8(1) 1_555 1_555 1_555 yes
O(1) C(20) C(21) 96.3(2) 1_555 1_555 1_555 yes
O(1) C(20) C(22) 80.3(1) 1_555 1_555 1_555 yes
O(1) C(20) C(23) 66.8(1) 1_555 1_555 1_555 yes
O(1) C(20) C(33) 123.0(1) 1_555 1_555 1_555 yes
O(1) C(20) C(34) 112.4(1) 1_555 1_555 1_555 yes
O(1) C(20) H(1) 40.06(6) 1_555 1_555 1_555 no
O(1) C(20) H(2) 59.04(8) 1_555 1_555 1_555 no
O(1) C(20) H(3) 112.4(1) 1_555 1_555 2_445 no
O(1) C(20) H(4) 85.1(1) 1_555 1_555 1_555 no
O(1) C(20) H(16) 67.46(9) 1_555 1_555 1_555 no
O(1) C(20) H(17) 59.39(9) 1_555 1_555 1_555 no
O(1) C(20) H(25) 125.9(1) 1_555 1_555 1_555 no
O(2) C(20) N(1) 121.0(4) 1_555 1_555 1_555 yes
O(2) C(20) C(1) 90.2(3) 1_555 1_555 1_555 yes
O(2) C(20) C(2) 77.6(2) 1_555 1_555 1_555 yes
O(2) C(20) C(3) 73.8(2) 1_555 1_555 1_555 yes
O(2) C(20) C(9) 149.5(3) 1_555 1_555 1_555 yes
O(2) C(20) C(10) 157.6(3) 1_555 1_555 1_555 yes
O(2) C(20) C(19) 134.1(3) 1_555 1_555 1_555 yes
O(2) C(20) C(21) 120.6(4) 1_555 1_555 1_555 yes
O(2) C(20) C(22) 127.1(3) 1_555 1_555 1_555 yes
O(2) C(20) C(23) 122.4(3) 1_555 1_555 1_555 yes
O(2) C(20) C(33) 88.0(3) 1_555 1_555 1_555 yes
O(2) C(20) C(34) 105.5(3) 1_555 1_555 1_555 yes
O(2) C(20) H(1) 101.9(3) 1_555 1_555 1_555 no
O(2) C(20) H(2) 88.9(2) 1_555 1_555 1_555 no
O(2) C(20) H(3) 57.7(2) 1_555 1_555 2_445 no
O(2) C(20) H(4) 60.4(2) 1_555 1_555 1_555 no
O(2) C(20) H(16) 118.4(3) 1_555 1_555 1_555 no
O(2) C(20) H(17) 114.8(3) 1_555 1_555 1_555 no
O(2) C(20) H(25) 75.5(2) 1_555 1_555 1_555 no
N(1) C(20) C(1) 31.5(2) 1_555 1_555 1_555 yes
N(1) C(20) C(2) 54.5(2) 1_555 1_555 1_555 yes
N(1) C(20) C(3) 49.8(2) 1_555 1_555 1_555 yes
N(1) C(20) C(9) 28.6(2) 1_555 1_555 1_555 yes
N(1) C(20) C(10) 54.1(2) 1_555 1_555 1_555 yes
N(1) C(20) C(19) 64.1(2) 1_555 1_555 1_555 yes
N(1) C(20) C(21) 118.3(3) 1_555 1_555 1_555 yes
N(1) C(20) C(22) 103.4(2) 1_555 1_555 1_555 yes
N(1) C(20) C(23) 86.7(2) 1_555 1_555 1_555 yes
N(1) C(20) C(33) 125.9(3) 1_555 1_555 1_555 yes
N(1) C(20) C(34) 127.9(3) 1_555 1_555 1_555 yes
N(1) C(20) H(1) 20.2(1) 1_555 1_555 1_555 no
N(1) C(20) H(2) 54.4(2) 1_555 1_555 1_555 no
N(1) C(20) H(3) 114.2(2) 1_555 1_555 2_445 no
N(1) C(20) H(4) 73.6(2) 1_555 1_555 1_555 no
N(1) C(20) H(16) 63.2(2) 1_555 1_555 1_555 no
N(1) C(20) H(17) 74.4(2) 1_555 1_555 1_555 no
N(1) C(20) H(25) 119.3(2) 1_555 1_555 1_555 no
C(1) C(20) C(2) 30.0(1) 1_555 1_555 1_555 yes
C(1) C(20) C(3) 28.3(1) 1_555 1_555 1_555 yes
C(1) C(20) C(9) 59.9(1) 1_555 1_555 1_555 yes
C(1) C(20) C(10) 85.0(2) 1_555 1_555 1_555 yes
C(1) C(20) C(19) 89.6(2) 1_555 1_555 1_555 yes
C(1) C(20) C(21) 147.7(3) 1_555 1_555 1_555 yes
C(1) C(20) C(22) 124.5(2) 1_555 1_555 1_555 yes
C(1) C(20) C(23) 98.7(2) 1_555 1_555 1_555 yes
C(1) C(20) C(33) 138.6(2) 1_555 1_555 1_555 yes
C(1) C(20) C(34) 156.6(2) 1_555 1_555 1_555 yes
C(1) C(20) H(1) 11.73(8) 1_555 1_555 1_555 no
C(1) C(20) H(2) 39.41(10) 1_555 1_555 1_555 no
C(1) C(20) H(3) 93.3(1) 1_555 1_555 2_445 no
C(1) C(20) H(4) 46.2(1) 1_555 1_555 1_555 no
C(1) C(20) H(16) 82.1(1) 1_555 1_555 1_555 no
C(1) C(20) H(17) 80.0(1) 1_555 1_555 1_555 no
C(1) C(20) H(25) 121.6(2) 1_555 1_555 1_555 no
C(2) C(20) C(3) 49.2(1) 1_555 1_555 1_555 yes
C(2) C(20) C(9) 78.2(2) 1_555 1_555 1_555 yes
C(2) C(20) C(10) 107.0(2) 1_555 1_555 1_555 yes
C(2) C(20) C(19) 117.9(2) 1_555 1_555 1_555 yes
C(2) C(20) C(21) 141.0(3) 1_555 1_555 1_555 yes
C(2) C(20) C(22) 111.8(2) 1_555 1_555 1_555 yes
C(2) C(20) C(23) 82.9(1) 1_555 1_555 1_555 yes
C(2) C(20) C(33) 160.0(2) 1_555 1_555 1_555 yes
C(2) C(20) C(34) 169.9(2) 1_555 1_555 1_555 yes
C(2) C(20) H(1) 36.25(10) 1_555 1_555 1_555 no
C(2) C(20) H(2) 16.43(8) 1_555 1_555 1_555 no
C(2) C(20) H(3) 63.5(1) 1_555 1_555 2_445 no
C(2) C(20) H(4) 19.34(8) 1_555 1_555 1_555 no
C(2) C(20) H(16) 112.0(1) 1_555 1_555 1_555 no
C(2) C(20) H(17) 62.7(1) 1_555 1_555 1_555 no
C(2) C(20) H(25) 139.9(2) 1_555 1_555 1_555 no
C(3) C(20) C(9) 76.4(2) 1_555 1_555 1_555 yes
C(3) C(20) C(10) 92.5(1) 1_555 1_555 1_555 yes
C(3) C(20) C(19) 85.2(1) 1_555 1_555 1_555 yes
C(3) C(20) C(21) 161.2(3) 1_555 1_555 1_555 yes
C(3) C(20) C(22) 152.0(2) 1_555 1_555 1_555 yes
C(3) C(20) C(23) 127.0(2) 1_555 1_555 1_555 yes
C(3) C(20) C(33) 113.5(2) 1_555 1_555 1_555 yes
C(3) C(20) C(34) 140.8(2) 1_555 1_555 1_555 yes
C(3) C(20) H(1) 36.66(8) 1_555 1_555 1_555 no
C(3) C(20) H(2) 63.59(9) 1_555 1_555 1_555 no
C(3) C(20) H(3) 102.8(1) 1_555 1_555 2_445 no
C(3) C(20) H(4) 56.63(9) 1_555 1_555 1_555 no
C(3) C(20) H(16) 71.5(1) 1_555 1_555 1_555 no
C(3) C(20) H(17) 107.8(1) 1_555 1_555 1_555 no
C(3) C(20) H(25) 94.6(1) 1_555 1_555 1_555 no
C(9) C(20) C(10) 29.0(1) 1_555 1_555 1_555 yes
C(9) C(20) C(19) 47.8(1) 1_555 1_555 1_555 yes
C(9) C(20) C(21) 89.9(2) 1_555 1_555 1_555 yes
C(9) C(20) C(22) 79.5(2) 1_555 1_555 1_555 yes
C(9) C(20) C(23) 72.3(2) 1_555 1_555 1_555 yes
C(9) C(20) C(33) 109.8(2) 1_555 1_555 1_555 yes
C(9) C(20) C(34) 101.5(2) 1_555 1_555 1_555 yes
C(9) C(20) H(1) 48.3(1) 1_555 1_555 1_555 no
C(9) C(20) H(2) 72.1(1) 1_555 1_555 1_555 no
C(9) C(20) H(3) 124.7(1) 1_555 1_555 2_445 no
C(9) C(20) H(4) 97.4(1) 1_555 1_555 1_555 no
C(9) C(20) H(16) 55.8(1) 1_555 1_555 1_555 no
C(9) C(20) H(17) 68.9(1) 1_555 1_555 1_555 no
C(9) C(20) H(25) 113.4(2) 1_555 1_555 1_555 no
C(10) C(20) C(19) 24.44(9) 1_555 1_555 1_555 yes
C(10) C(20) C(21) 69.9(2) 1_555 1_555 1_555 yes
C(10) C(20) C(22) 72.4(1) 1_555 1_555 1_555 yes
C(10) C(20) C(23) 80.0(1) 1_555 1_555 1_555 yes
C(10) C(20) C(33) 81.3(1) 1_555 1_555 1_555 yes
C(10) C(20) C(34) 73.9(1) 1_555 1_555 1_555 yes
C(10) C(20) H(1) 74.3(1) 1_555 1_555 1_555 no
C(10) C(20) H(2) 100.9(1) 1_555 1_555 1_555 no
C(10) C(20) H(3) 144.2(1) 1_555 1_555 2_445 no
C(10) C(20) H(4) 126.3(1) 1_555 1_555 1_555 no
C(10) C(20) H(16) 39.29(8) 1_555 1_555 1_555 no
C(10) C(20) H(17) 85.9(1) 1_555 1_555 1_555 no
C(10) C(20) H(25) 88.5(1) 1_555 1_555 1_555 no
C(19) C(20) C(21) 76.0(2) 1_555 1_555 1_555 yes
C(19) C(20) C(22) 89.2(1) 1_555 1_555 1_555 yes
C(19) C(20) C(23) 103.0(1) 1_555 1_555 1_555 yes
C(19) C(20) C(33) 63.4(1) 1_555 1_555 1_555 yes
C(19) C(20) C(34) 67.1(1) 1_555 1_555 1_555 yes
C(19) C(20) H(1) 81.7(1) 1_555 1_555 1_555 no
C(19) C(20) H(2) 117.7(1) 1_555 1_555 1_555 no
C(19) C(20) H(3) 167.9(1) 1_555 1_555 2_445 no
C(19) C(20) H(4) 135.8(2) 1_555 1_555 1_555 no
C(19) C(20) H(16) 17.09(7) 1_555 1_555 1_555 no
C(19) C(20) H(17) 110.4(1) 1_555 1_555 1_555 no
C(19) C(20) H(25) 65.9(1) 1_555 1_555 1_555 no
C(21) C(20) C(22) 29.2(2) 1_555 1_555 1_555 yes
C(21) C(20) C(23) 58.1(2) 1_555 1_555 1_555 yes
C(21) C(20) C(33) 58.8(2) 1_555 1_555 1_555 yes
C(21) C(20) C(34) 29.4(2) 1_555 1_555 1_555 yes
C(21) C(20) H(1) 136.3(2) 1_555 1_555 1_555 no
C(21) C(20) H(2) 124.7(2) 1_555 1_555 1_555 no
C(21) C(20) H(3) 95.6(2) 1_555 1_555 2_445 no
C(21) C(20) H(4) 139.5(3) 1_555 1_555 1_555 no
C(21) C(20) H(16) 90.2(2) 1_555 1_555 1_555 no
C(21) C(20) H(17) 78.4(2) 1_555 1_555 1_555 no
C(21) C(20) H(25) 78.9(2) 1_555 1_555 1_555 no
C(22) C(20) C(23) 28.9(1) 1_555 1_555 1_555 yes
C(22) C(20) C(33) 88.0(2) 1_555 1_555 1_555 yes
C(22) C(20) C(34) 58.6(2) 1_555 1_555 1_555 yes
C(22) C(20) H(1) 115.3(2) 1_555 1_555 1_555 no
C(22) C(20) H(2) 95.5(1) 1_555 1_555 1_555 no
C(22) C(20) H(3) 79.5(1) 1_555 1_555 2_445 no
C(22) C(20) H(4) 113.5(2) 1_555 1_555 1_555 no
C(22) C(20) H(16) 106.1(1) 1_555 1_555 1_555 no
C(22) C(20) H(17) 49.1(1) 1_555 1_555 1_555 no
C(22) C(20) H(25) 108.1(2) 1_555 1_555 1_555 no
C(23) C(20) C(33) 116.8(2) 1_555 1_555 1_555 yes
C(23) C(20) C(34) 87.5(2) 1_555 1_555 1_555 yes
C(23) C(20) H(1) 92.0(1) 1_555 1_555 1_555 no
C(23) C(20) H(2) 66.6(1) 1_555 1_555 1_555 no
C(23) C(20) H(3) 65.0(1) 1_555 1_555 2_445 no
C(23) C(20) H(4) 86.3(1) 1_555 1_555 1_555 no
C(23) C(20) H(16) 119.2(1) 1_555 1_555 1_555 no
C(23) C(20) H(17) 20.26(9) 1_555 1_555 1_555 no
C(23) C(20) H(25) 136.9(2) 1_555 1_555 1_555 no
C(33) C(20) C(34) 29.4(1) 1_555 1_555 1_555 yes
C(33) C(20) H(1) 138.1(2) 1_555 1_555 1_555 no
C(33) C(20) H(2) 176.3(2) 1_555 1_555 1_555 no
C(33) C(20) H(3) 119.9(1) 1_555 1_555 2_445 no
C(33) C(20) H(4) 148.2(2) 1_555 1_555 1_555 no
C(33) C(20) H(16) 62.9(1) 1_555 1_555 1_555 no
C(33) C(20) H(17) 137.1(2) 1_555 1_555 1_555 no
C(33) C(20) H(25) 20.10(9) 1_555 1_555 1_555 no
C(34) C(20) H(1) 147.7(2) 1_555 1_555 1_555 no
C(34) C(20) H(2) 154.0(2) 1_555 1_555 1_555 no
C(34) C(20) H(3) 109.6(2) 1_555 1_555 2_445 no
C(34) C(20) H(4) 157.2(2) 1_555 1_555 1_555 no
C(34) C(20) H(16) 75.3(1) 1_555 1_555 1_555 no
C(34) C(20) H(17) 107.7(2) 1_555 1_555 1_555 no
C(34) C(20) H(25) 49.5(1) 1_555 1_555 1_555 no
H(1) C(20) H(2) 40.92(5) 1_555 1_555 1_555 no
H(1) C(20) H(3) 99.19(9) 1_555 1_555 2_445 no
H(1) C(20) H(4) 54.55(6) 1_555 1_555 1_555 no
H(1) C(20) H(16) 76.89(9) 1_555 1_555 1_555 no
H(1) C(20) H(17) 74.93(9) 1_555 1_555 1_555 no
H(1) C(20) H(25) 124.6(1) 1_555 1_555 1_555 no
H(2) C(20) H(3) 59.80(6) 1_555 1_555 2_445 no
H(2) C(20) H(4) 28.54(3) 1_555 1_555 1_555 no
H(2) C(20) H(16) 117.1(1) 1_555 1_555 1_555 no
H(2) C(20) H(17) 46.33(6) 1_555 1_555 1_555 no
H(2) C(20) H(25) 156.4(1) 1_555 1_555 1_555 no
H(3) C(20) H(4) 48.14(6) 2_445 1_555 1_555 no
H(3) C(20) H(16) 174.1(1) 2_445 1_555 1_555 no
H(3) C(20) H(17) 58.72(7) 2_445 1_555 1_555 no
H(3) C(20) H(25) 121.7(1) 2_445 1_555 1_555 no
H(4) C(20) H(16) 126.6(1) 1_555 1_555 1_555 no
H(4) C(20) H(17) 67.66(8) 1_555 1_555 1_555 no
H(4) C(20) H(25) 131.8(1) 1_555 1_555 1_555 no
H(16) C(20) H(17) 123.5(1) 1_555 1_555 1_555 no
H(16) C(20) H(25) 58.83(7) 1_555 1_555 1_555 no
H(17) C(20) H(25) 157.1(2) 1_555 1_555 1_555 no
O(2) C(21) N(1) 55.5(1) 1_555 1_555 1_555 yes
O(2) C(21) C(9) 84.8(1) 1_555 1_555 1_555 yes
O(2) C(21) C(10) 105.0(2) 1_555 1_555 1_555 yes
O(2) C(21) C(19) 95.7(2) 1_555 1_555 1_555 yes
O(2) C(21) C(20) 26.1(2) 1_555 1_555 1_555 yes
O(2) C(21) C(22) 125.8(3) 1_555 1_555 1_555 yes
O(2) C(21) C(23) 100.2(2) 1_555 1_555 1_555 yes
O(2) C(21) C(27) 149.8(2) 1_555 1_555 1_555 yes
O(2) C(21) C(28) 153.8(2) 1_555 1_555 1_555 yes
O(2) C(21) C(29) 133.3(2) 1_555 1_555 1_555 yes
O(2) C(21) C(33) 79.7(2) 1_555 1_555 1_555 yes
O(2) C(21) C(34) 105.8(3) 1_555 1_555 1_555 yes
O(2) C(21) H(5) 86.8(1) 1_555 1_555 1_556 no
O(2) C(21) H(6) 59.72(9) 1_555 1_555 1_556 no
O(2) C(21) H(16) 79.6(1) 1_555 1_555 1_555 no
O(2) C(21) H(17) 80.9(1) 1_555 1_555 1_555 no
O(2) C(21) H(25) 60.5(1) 1_555 1_555 1_555 no
N(1) C(21) C(9) 29.35(9) 1_555 1_555 1_555 yes
N(1) C(21) C(10) 54.6(1) 1_555 1_555 1_555 yes
N(1) C(21) C(19) 60.1(1) 1_555 1_555 1_555 yes
N(1) C(21) C(20) 29.4(2) 1_555 1_555 1_555 yes
N(1) C(21) C(22) 104.2(3) 1_555 1_555 1_555 yes
N(1) C(21) C(23) 79.2(2) 1_555 1_555 1_555 yes
N(1) C(21) C(27) 131.0(2) 1_555 1_555 1_555 yes
N(1) C(21) C(28) 150.7(2) 1_555 1_555 1_555 yes
N(1) C(21) C(29) 149.9(2) 1_555 1_555 1_555 yes
N(1) C(21) C(33) 102.8(2) 1_555 1_555 1_555 yes
N(1) C(21) C(34) 128.4(3) 1_555 1_555 1_555 yes
N(1) C(21) H(5) 136.3(1) 1_555 1_555 1_556 no
N(1) C(21) H(6) 114.6(1) 1_555 1_555 1_556 no
N(1) C(21) H(16) 52.27(9) 1_555 1_555 1_555 no
N(1) C(21) H(17) 60.1(1) 1_555 1_555 1_555 no
N(1) C(21) H(25) 84.1(1) 1_555 1_555 1_555 no
C(9) C(21) C(10) 29.77(10) 1_555 1_555 1_555 yes
C(9) C(21) C(19) 46.4(1) 1_555 1_555 1_555 yes
C(9) C(21) C(20) 58.7(2) 1_555 1_555 1_555 yes
C(9) C(21) C(22) 88.9(2) 1_555 1_555 1_555 yes
C(9) C(21) C(23) 72.8(2) 1_555 1_555 1_555 yes
C(9) C(21) C(27) 107.3(2) 1_555 1_555 1_555 yes
C(9) C(21) C(28) 121.4(2) 1_555 1_555 1_555 yes
C(9) C(21) C(29) 128.4(2) 1_555 1_555 1_555 yes
C(9) C(21) C(33) 109.9(2) 1_555 1_555 1_555 yes
C(9) C(21) C(34) 124.0(3) 1_555 1_555 1_555 yes
C(9) C(21) H(5) 157.0(2) 1_555 1_555 1_556 no
C(9) C(21) H(6) 142.8(1) 1_555 1_555 1_556 no
C(9) C(21) H(16) 48.61(9) 1_555 1_555 1_555 no
C(9) C(21) H(17) 61.6(1) 1_555 1_555 1_555 no
C(9) C(21) H(25) 97.8(1) 1_555 1_555 1_555 no
C(10) C(21) C(19) 24.56(9) 1_555 1_555 1_555 yes
C(10) C(21) C(20) 80.8(2) 1_555 1_555 1_555 yes
C(10) C(21) C(22) 94.3(2) 1_555 1_555 1_555 yes
C(10) C(21) C(23) 90.7(2) 1_555 1_555 1_555 yes
C(10) C(21) C(27) 97.8(2) 1_555 1_555 1_555 yes
C(10) C(21) C(28) 99.2(1) 1_555 1_555 1_555 yes
C(10) C(21) C(29) 99.0(2) 1_555 1_555 1_555 yes
C(10) C(21) C(33) 92.0(2) 1_555 1_555 1_555 yes
C(10) C(21) C(34) 96.9(2) 1_555 1_555 1_555 yes
C(10) C(21) H(5) 168.2(1) 1_555 1_555 1_556 no
C(10) C(21) H(6) 145.4(1) 1_555 1_555 1_556 no
C(10) C(21) H(16) 36.74(8) 1_555 1_555 1_555 no
C(10) C(21) H(17) 86.7(1) 1_555 1_555 1_555 no
C(10) C(21) H(25) 89.0(1) 1_555 1_555 1_555 no
C(19) C(21) C(20) 77.4(2) 1_555 1_555 1_555 yes
C(19) C(21) C(22) 117.4(2) 1_555 1_555 1_555 yes
C(19) C(21) C(23) 114.9(2) 1_555 1_555 1_555 yes
C(19) C(21) C(27) 112.8(2) 1_555 1_555 1_555 yes
C(19) C(21) C(28) 102.5(1) 1_555 1_555 1_555 yes
C(19) C(21) C(29) 89.9(2) 1_555 1_555 1_555 yes
C(19) C(21) C(33) 67.8(1) 1_555 1_555 1_555 yes
C(19) C(21) C(34) 77.6(2) 1_555 1_555 1_555 yes
C(19) C(21) H(5) 156.2(1) 1_555 1_555 1_556 no
C(19) C(21) H(6) 121.3(1) 1_555 1_555 1_556 no
C(19) C(21) H(16) 16.50(7) 1_555 1_555 1_555 no
C(19) C(21) H(17) 107.9(1) 1_555 1_555 1_555 no
C(19) C(21) H(25) 64.9(1) 1_555 1_555 1_555 no
C(20) C(21) C(22) 119.4(3) 1_555 1_555 1_555 yes
C(20) C(21) C(23) 91.1(2) 1_555 1_555 1_555 yes
C(20) C(21) C(27) 150.6(3) 1_555 1_555 1_555 yes
C(20) C(21) C(28) 179.9(3) 1_555 1_555 1_555 yes
C(20) C(21) C(29) 149.8(3) 1_555 1_555 1_555 yes
C(20) C(21) C(33) 90.0(2) 1_555 1_555 1_555 yes
C(20) C(21) C(34) 118.9(4) 1_555 1_555 1_555 yes
C(20) C(21) H(5) 111.0(2) 1_555 1_555 1_556 no
C(20) C(21) H(6) 85.4(2) 1_555 1_555 1_556 no
C(20) C(21) H(16) 63.6(2) 1_555 1_555 1_555 no
C(20) C(21) H(17) 69.7(2) 1_555 1_555 1_555 no
C(20) C(21) H(25) 69.0(2) 1_555 1_555 1_555 no
C(22) C(21) C(23) 28.3(2) 1_555 1_555 1_555 yes
C(22) C(21) C(27) 31.2(2) 1_555 1_555 1_555 yes
C(22) C(21) C(28) 60.8(2) 1_555 1_555 1_555 yes
C(22) C(21) C(29) 90.8(3) 1_555 1_555 1_555 yes
C(22) C(21) C(33) 150.6(3) 1_555 1_555 1_555 yes
C(22) C(21) C(34) 121.7(4) 1_555 1_555 1_555 yes
C(22) C(21) H(5) 78.8(2) 1_555 1_555 1_556 no
C(22) C(21) H(6) 119.9(2) 1_555 1_555 1_556 no
C(22) C(21) H(16) 131.0(2) 1_555 1_555 1_555 no
C(22) C(21) H(17) 49.7(2) 1_555 1_555 1_555 no
C(22) C(21) H(25) 171.4(3) 1_555 1_555 1_555 no
C(23) C(21) C(27) 59.6(2) 1_555 1_555 1_555 yes
C(23) C(21) C(28) 89.1(2) 1_555 1_555 1_555 yes
C(23) C(21) C(29) 119.1(2) 1_555 1_555 1_555 yes
C(23) C(21) C(33) 177.3(2) 1_555 1_555 1_555 yes
C(23) C(21) C(34) 149.9(3) 1_555 1_555 1_555 yes
C(23) C(21) H(5) 87.8(2) 1_555 1_555 1_556 no
C(23) C(21) H(6) 121.2(2) 1_555 1_555 1_556 no
C(23) C(21) H(16) 121.3(2) 1_555 1_555 1_555 no
C(23) C(21) H(17) 21.4(1) 1_555 1_555 1_555 no
C(23) C(21) H(25) 159.8(2) 1_555 1_555 1_555 no
C(27) C(21) C(28) 29.5(1) 1_555 1_555 1_555 yes
C(27) C(21) C(29) 59.5(2) 1_555 1_555 1_555 yes
C(27) C(21) C(33) 119.4(2) 1_555 1_555 1_555 yes
C(27) C(21) C(34) 90.5(3) 1_555 1_555 1_555 yes
C(27) C(21) H(5) 71.3(1) 1_555 1_555 1_556 no
C(27) C(21) H(6) 109.3(2) 1_555 1_555 1_556 no
C(27) C(21) H(16) 129.2(1) 1_555 1_555 1_555 no
C(27) C(21) H(17) 81.0(2) 1_555 1_555 1_555 no
C(27) C(21) H(25) 140.4(2) 1_555 1_555 1_555 no
C(28) C(21) C(29) 30.0(1) 1_555 1_555 1_555 yes
C(28) C(21) C(33) 89.9(2) 1_555 1_555 1_555 yes
C(28) C(21) C(34) 61.0(2) 1_555 1_555 1_555 yes
C(28) C(21) H(5) 69.0(1) 1_555 1_555 1_556 no
C(28) C(21) H(6) 94.5(1) 1_555 1_555 1_556 no
C(28) C(21) H(16) 116.3(1) 1_555 1_555 1_555 no
C(28) C(21) H(17) 110.5(2) 1_555 1_555 1_555 no
C(28) C(21) H(25) 110.9(2) 1_555 1_555 1_555 no
C(29) C(21) C(33) 59.9(2) 1_555 1_555 1_555 yes
C(29) C(21) C(34) 30.9(2) 1_555 1_555 1_555 yes
C(29) C(21) H(5) 71.7(1) 1_555 1_555 1_556 no
C(29) C(21) H(6) 77.9(1) 1_555 1_555 1_556 no
C(29) C(21) H(16) 98.3(2) 1_555 1_555 1_555 no
C(29) C(21) H(17) 140.5(2) 1_555 1_555 1_555 no
C(29) C(21) H(25) 80.9(2) 1_555 1_555 1_555 no
C(33) C(21) C(34) 28.9(2) 1_555 1_555 1_555 yes
C(33) C(21) H(5) 89.5(1) 1_555 1_555 1_556 no
C(33) C(21) H(6) 56.4(1) 1_555 1_555 1_556 no
C(33) C(21) H(16) 61.3(1) 1_555 1_555 1_555 no
C(33) C(21) H(17) 159.5(2) 1_555 1_555 1_555 no
C(33) C(21) H(25) 21.0(1) 1_555 1_555 1_555 no
C(34) C(21) H(5) 78.9(2) 1_555 1_555 1_556 no
C(34) C(21) H(6) 62.8(2) 1_555 1_555 1_556 no
C(34) C(21) H(16) 78.7(2) 1_555 1_555 1_555 no
C(34) C(21) H(17) 171.1(3) 1_555 1_555 1_555 no
C(34) C(21) H(25) 49.9(2) 1_555 1_555 1_555 no
H(5) C(21) H(6) 41.42(4) 1_556 1_555 1_556 no
H(5) C(21) H(16) 149.5(1) 1_556 1_555 1_555 no
H(5) C(21) H(17) 96.0(1) 1_556 1_555 1_555 no
H(5) C(21) H(25) 96.5(1) 1_556 1_555 1_555 no
H(6) C(21) H(16) 109.03(10) 1_556 1_555 1_555 no
H(6) C(21) H(17) 117.8(1) 1_556 1_555 1_555 no
H(6) C(21) H(25) 56.50(6) 1_556 1_555 1_555 no
H(16) C(21) H(17) 108.5(1) 1_555 1_555 1_555 no
H(16) C(21) H(25) 53.04(7) 1_555 1_555 1_555 no
H(17) C(21) H(25) 138.5(1) 1_555 1_555 1_555 no
O(2) C(22) N(1) 40.25(8) 1_555 1_555 1_555 yes
O(2) C(22) C(9) 65.5(1) 1_555 1_555 1_555 yes
O(2) C(22) C(10) 77.2(1) 1_555 1_555 1_555 yes
O(2) C(22) C(12) 117.1(1) 1_555 1_555 1_555 yes
O(2) C(22) C(20) 16.6(1) 1_555 1_555 1_555 yes
O(2) C(22) C(21) 34.4(2) 1_555 1_555 1_555 yes
O(2) C(22) C(23) 92.4(3) 1_555 1_555 1_555 yes
O(2) C(22) C(24) 120.6(2) 1_555 1_555 1_555 yes
O(2) C(22) C(25) 148.6(2) 1_555 1_555 1_555 yes
O(2) C(22) C(26) 164.4(2) 1_555 1_555 1_555 yes
O(2) C(22) C(27) 145.0(3) 1_555 1_555 1_555 yes
O(2) C(22) C(28) 118.1(2) 1_555 1_555 1_555 yes
O(2) C(22) C(29) 89.7(1) 1_555 1_555 1_555 yes
O(2) C(22) C(34) 60.7(1) 1_555 1_555 1_555 yes
O(2) C(22) H(5) 71.14(8) 1_555 1_555 1_556 no
O(2) C(22) H(10) 114.1(1) 1_555 1_555 1_555 no
O(2) C(22) H(17) 70.5(1) 1_555 1_555 1_555 no
O(2) C(22) H(18) 111.6(1) 1_555 1_555 1_555 no
O(2) C(22) H(20) 162.5(1) 1_555 1_555 1_555 no
O(2) C(22) H(21) 125.2(1) 1_555 1_555 1_555 no
N(1) C(22) C(9) 25.82(8) 1_555 1_555 1_555 yes
N(1) C(22) C(10) 45.28(9) 1_555 1_555 1_555 yes
N(1) C(22) C(12) 78.1(1) 1_555 1_555 1_555 yes
N(1) C(22) C(20) 25.37(10) 1_555 1_555 1_555 yes
N(1) C(22) C(21) 50.0(2) 1_555 1_555 1_555 yes
N(1) C(22) C(23) 78.2(3) 1_555 1_555 1_555 yes
N(1) C(22) C(24) 105.1(2) 1_555 1_555 1_555 yes
N(1) C(22) C(25) 131.9(2) 1_555 1_555 1_555 yes
N(1) C(22) C(26) 153.8(2) 1_555 1_555 1_555 yes
N(1) C(22) C(27) 154.3(3) 1_555 1_555 1_555 yes
N(1) C(22) C(28) 131.8(2) 1_555 1_555 1_555 yes
N(1) C(22) C(29) 105.2(2) 1_555 1_555 1_555 yes
N(1) C(22) C(34) 77.1(1) 1_555 1_555 1_555 yes
N(1) C(22) H(5) 111.4(1) 1_555 1_555 1_556 no
N(1) C(22) H(10) 73.9(1) 1_555 1_555 1_555 no
N(1) C(22) H(17) 56.4(1) 1_555 1_555 1_555 no
N(1) C(22) H(18) 95.6(1) 1_555 1_555 1_555 no
N(1) C(22) H(20) 157.2(1) 1_555 1_555 1_555 no
N(1) C(22) H(21) 138.5(1) 1_555 1_555 1_555 no
C(9) C(22) C(10) 26.31(9) 1_555 1_555 1_555 yes
C(9) C(22) C(12) 52.3(1) 1_555 1_555 1_555 yes
C(9) C(22) C(20) 49.5(1) 1_555 1_555 1_555 yes
C(9) C(22) C(21) 64.8(2) 1_555 1_555 1_555 yes
C(9) C(22) C(23) 78.0(3) 1_555 1_555 1_555 yes
C(9) C(22) C(24) 97.2(2) 1_555 1_555 1_555 yes
C(9) C(22) C(25) 115.9(2) 1_555 1_555 1_555 yes
C(9) C(22) C(26) 129.6(2) 1_555 1_555 1_555 yes
C(9) C(22) C(27) 133.1(3) 1_555 1_555 1_555 yes
C(9) C(22) C(28) 122.8(2) 1_555 1_555 1_555 yes
C(9) C(22) C(29) 105.4(2) 1_555 1_555 1_555 yes
C(9) C(22) C(34) 85.0(2) 1_555 1_555 1_555 yes
C(9) C(22) H(5) 136.0(1) 1_555 1_555 1_556 no
C(9) C(22) H(10) 49.42(9) 1_555 1_555 1_555 no
C(9) C(22) H(17) 62.4(1) 1_555 1_555 1_555 no
C(9) C(22) H(18) 89.8(1) 1_555 1_555 1_555 no
C(9) C(22) H(20) 131.6(1) 1_555 1_555 1_555 no
C(9) C(22) H(21) 126.6(1) 1_555 1_555 1_555 no
C(10) C(22) C(12) 43.08(10) 1_555 1_555 1_555 yes
C(10) C(22) C(20) 60.9(1) 1_555 1_555 1_555 yes
C(10) C(22) C(21) 60.4(2) 1_555 1_555 1_555 yes
C(10) C(22) C(23) 100.9(3) 1_555 1_555 1_555 yes
C(10) C(22) C(24) 112.4(2) 1_555 1_555 1_555 yes
C(10) C(22) C(25) 118.7(2) 1_555 1_555 1_555 yes
C(10) C(22) C(26) 118.2(2) 1_555 1_555 1_555 yes
C(10) C(22) C(27) 109.7(2) 1_555 1_555 1_555 yes
C(10) C(22) C(28) 96.5(2) 1_555 1_555 1_555 yes
C(10) C(22) C(29) 82.3(1) 1_555 1_555 1_555 yes
C(10) C(22) C(34) 69.4(1) 1_555 1_555 1_555 yes
C(10) C(22) H(5) 134.9(1) 1_555 1_555 1_556 no
C(10) C(22) H(10) 49.73(8) 1_555 1_555 1_555 no
C(10) C(22) H(17) 88.2(1) 1_555 1_555 1_555 no
C(10) C(22) H(18) 107.8(1) 1_555 1_555 1_555 no
C(10) C(22) H(20) 116.7(1) 1_555 1_555 1_555 no
C(10) C(22) H(21) 100.4(1) 1_555 1_555 1_555 no
C(12) C(22) C(20) 100.6(2) 1_555 1_555 1_555 yes
C(12) C(22) C(21) 102.9(2) 1_555 1_555 1_555 yes
C(12) C(22) C(23) 83.7(2) 1_555 1_555 1_555 yes
C(12) C(22) C(24) 78.2(2) 1_555 1_555 1_555 yes
C(12) C(22) C(25) 75.9(1) 1_555 1_555 1_555 yes
C(12) C(22) C(26) 78.4(2) 1_555 1_555 1_555 yes
C(12) C(22) C(27) 84.4(2) 1_555 1_555 1_555 yes
C(12) C(22) C(28) 90.9(2) 1_555 1_555 1_555 yes
C(12) C(22) C(29) 97.9(1) 1_555 1_555 1_555 yes
C(12) C(22) C(34) 102.8(2) 1_555 1_555 1_555 yes
C(12) C(22) H(5) 163.1(1) 1_555 1_555 1_556 no
C(12) C(22) H(10) 16.10(6) 1_555 1_555 1_555 no
C(12) C(22) H(17) 87.2(1) 1_555 1_555 1_555 no
C(12) C(22) H(18) 78.4(1) 1_555 1_555 1_555 no
C(12) C(22) H(20) 79.5(1) 1_555 1_555 1_555 no
C(12) C(22) H(21) 89.3(1) 1_555 1_555 1_555 no
C(20) C(22) C(21) 31.4(2) 1_555 1_555 1_555 yes
C(20) C(22) C(23) 92.1(3) 1_555 1_555 1_555 yes
C(20) C(22) C(24) 121.4(2) 1_555 1_555 1_555 yes
C(20) C(22) C(25) 151.4(2) 1_555 1_555 1_555 yes
C(20) C(22) C(26) 179.1(2) 1_555 1_555 1_555 yes
C(20) C(22) C(27) 149.3(3) 1_555 1_555 1_555 yes
C(20) C(22) C(28) 120.1(2) 1_555 1_555 1_555 yes
C(20) C(22) C(29) 90.7(2) 1_555 1_555 1_555 yes
C(20) C(22) C(34) 60.5(2) 1_555 1_555 1_555 yes
C(20) C(22) H(5) 86.6(1) 1_555 1_555 1_556 no
C(20) C(22) H(10) 98.7(2) 1_555 1_555 1_555 no
C(20) C(22) H(17) 69.0(1) 1_555 1_555 1_555 no
C(20) C(22) H(18) 111.6(2) 1_555 1_555 1_555 no
C(20) C(22) H(20) 172.7(2) 1_555 1_555 1_555 no
C(20) C(22) H(21) 127.8(2) 1_555 1_555 1_555 no
C(21) C(22) C(23) 123.5(4) 1_555 1_555 1_555 yes
C(21) C(22) C(24) 152.7(3) 1_555 1_555 1_555 yes
C(21) C(22) C(25) 177.0(3) 1_555 1_555 1_555 yes
C(21) C(22) C(26) 148.8(3) 1_555 1_555 1_555 yes
C(21) C(22) C(27) 117.9(4) 1_555 1_555 1_555 yes
C(21) C(22) C(28) 88.8(3) 1_555 1_555 1_555 yes
C(21) C(22) C(29) 59.3(2) 1_555 1_555 1_555 yes
C(21) C(22) C(34) 29.1(2) 1_555 1_555 1_555 yes
C(21) C(22) H(5) 75.5(2) 1_555 1_555 1_556 no
C(21) C(22) H(10) 109.6(2) 1_555 1_555 1_555 no
C(21) C(22) H(17) 100.4(3) 1_555 1_555 1_555 no
C(21) C(22) H(18) 143.0(3) 1_555 1_555 1_555 no
C(21) C(22) H(20) 141.3(3) 1_555 1_555 1_555 no
C(21) C(22) H(21) 96.4(2) 1_555 1_555 1_555 no
C(23) C(22) C(24) 29.3(2) 1_555 1_555 1_555 yes
C(23) C(22) C(25) 59.3(3) 1_555 1_555 1_555 yes
C(23) C(22) C(26) 87.7(3) 1_555 1_555 1_555 yes
C(23) C(22) C(27) 118.6(4) 1_555 1_555 1_555 yes
C(23) C(22) C(28) 147.7(3) 1_555 1_555 1_555 yes
C(23) C(22) C(29) 176.5(3) 1_555 1_555 1_555 yes
C(23) C(22) C(34) 152.5(3) 1_555 1_555 1_555 yes
C(23) C(22) H(5) 111.5(3) 1_555 1_555 1_556 no
C(23) C(22) H(10) 67.7(2) 1_555 1_555 1_555 no
C(23) C(22) H(17) 23.2(2) 1_555 1_555 1_555 no
C(23) C(22) H(18) 19.6(2) 1_555 1_555 1_555 no
C(23) C(22) H(20) 95.2(3) 1_555 1_555 1_555 no
C(23) C(22) H(21) 140.1(3) 1_555 1_555 1_555 no
C(24) C(22) C(25) 30.1(2) 1_555 1_555 1_555 yes
C(24) C(22) C(26) 58.5(2) 1_555 1_555 1_555 yes
C(24) C(22) C(27) 89.3(3) 1_555 1_555 1_555 yes
C(24) C(22) C(28) 118.5(2) 1_555 1_555 1_555 yes
C(24) C(22) C(29) 147.9(2) 1_555 1_555 1_555 yes
C(24) C(22) C(34) 177.8(3) 1_555 1_555 1_555 yes
C(24) C(22) H(5) 111.1(2) 1_555 1_555 1_556 no
C(24) C(22) H(10) 65.4(1) 1_555 1_555 1_555 no
C(24) C(22) H(17) 52.4(2) 1_555 1_555 1_555 no
C(24) C(22) H(18) 9.8(1) 1_555 1_555 1_555 no
C(24) C(22) H(20) 65.9(2) 1_555 1_555 1_555 no
C(24) C(22) H(21) 110.9(2) 1_555 1_555 1_555 no
C(25) C(22) C(26) 28.4(1) 1_555 1_555 1_555 yes
C(25) C(22) C(27) 59.3(3) 1_555 1_555 1_555 yes
C(25) C(22) C(28) 88.4(2) 1_555 1_555 1_555 yes
C(25) C(22) C(29) 117.9(2) 1_555 1_555 1_555 yes
C(25) C(22) C(34) 148.2(2) 1_555 1_555 1_555 yes
C(25) C(22) H(5) 104.8(2) 1_555 1_555 1_556 no
C(25) C(22) H(10) 70.0(1) 1_555 1_555 1_555 no
C(25) C(22) H(17) 82.5(2) 1_555 1_555 1_555 no
C(25) C(22) H(18) 39.8(1) 1_555 1_555 1_555 no
C(25) C(22) H(20) 35.9(1) 1_555 1_555 1_555 no
C(25) C(22) H(21) 80.8(2) 1_555 1_555 1_555 no
C(26) C(22) C(27) 30.9(2) 1_555 1_555 1_555 yes
C(26) C(22) C(28) 60.0(2) 1_555 1_555 1_555 yes
C(26) C(22) C(29) 89.5(2) 1_555 1_555 1_555 yes
C(26) C(22) C(34) 119.7(2) 1_555 1_555 1_555 yes
C(26) C(22) H(5) 94.3(2) 1_555 1_555 1_556 no
C(26) C(22) H(10) 80.4(1) 1_555 1_555 1_555 no
C(26) C(22) H(17) 110.9(2) 1_555 1_555 1_555 no
C(26) C(22) H(18) 68.2(2) 1_555 1_555 1_555 no
C(26) C(22) H(20) 7.4(1) 1_555 1_555 1_555 no
C(26) C(22) H(21) 52.4(2) 1_555 1_555 1_555 no
C(27) C(22) C(28) 29.2(2) 1_555 1_555 1_555 yes
C(27) C(22) C(29) 58.6(2) 1_555 1_555 1_555 yes
C(27) C(22) C(34) 88.9(3) 1_555 1_555 1_555 yes
C(27) C(22) H(5) 81.8(2) 1_555 1_555 1_556 no
C(27) C(22) H(10) 93.9(2) 1_555 1_555 1_555 no
C(27) C(22) H(17) 141.7(3) 1_555 1_555 1_555 no
C(27) C(22) H(18) 99.1(3) 1_555 1_555 1_555 no
C(27) C(22) H(20) 23.4(2) 1_555 1_555 1_555 no
C(27) C(22) H(21) 21.5(2) 1_555 1_555 1_555 no
C(28) C(22) C(29) 29.5(1) 1_555 1_555 1_555 yes
C(28) C(22) C(34) 59.7(2) 1_555 1_555 1_555 yes
C(28) C(22) H(5) 72.3(1) 1_555 1_555 1_556 no
C(28) C(22) H(10) 105.4(1) 1_555 1_555 1_555 no
C(28) C(22) H(17) 170.9(2) 1_555 1_555 1_555 no
C(28) C(22) H(18) 128.3(2) 1_555 1_555 1_555 no
C(28) C(22) H(20) 52.6(1) 1_555 1_555 1_555 no
C(28) C(22) H(21) 7.6(1) 1_555 1_555 1_555 no
C(29) C(22) C(34) 30.2(1) 1_555 1_555 1_555 yes
C(29) C(22) H(5) 66.6(1) 1_555 1_555 1_556 no
C(29) C(22) H(10) 113.9(1) 1_555 1_555 1_555 no
C(29) C(22) H(17) 159.6(2) 1_555 1_555 1_555 no
C(29) C(22) H(18) 157.7(2) 1_555 1_555 1_555 no
C(29) C(22) H(20) 82.0(1) 1_555 1_555 1_555 no
C(29) C(22) H(21) 37.1(1) 1_555 1_555 1_555 no
C(34) C(22) H(5) 67.4(1) 1_555 1_555 1_556 no
C(34) C(22) H(10) 116.0(2) 1_555 1_555 1_555 no
C(34) C(22) H(17) 129.4(2) 1_555 1_555 1_555 no
C(34) C(22) H(18) 172.0(2) 1_555 1_555 1_555 no
C(34) C(22) H(20) 112.3(2) 1_555 1_555 1_555 no
C(34) C(22) H(21) 67.3(1) 1_555 1_555 1_555 no
H(5) C(22) H(10) 174.6(1) 1_556 1_555 1_555 no
H(5) C(22) H(17) 109.6(1) 1_556 1_555 1_555 no
H(5) C(22) H(18) 113.3(1) 1_556 1_555 1_555 no
H(5) C(22) H(20) 91.4(1) 1_556 1_555 1_555 no
H(5) C(22) H(21) 74.32(9) 1_556 1_555 1_555 no
H(10) C(22) H(17) 71.8(1) 1_555 1_555 1_555 no
H(10) C(22) H(18) 63.98(8) 1_555 1_555 1_555 no
H(10) C(22) H(20) 83.40(8) 1_555 1_555 1_555 no
H(10) C(22) H(21) 102.78(9) 1_555 1_555 1_555 no
H(17) C(22) H(18) 42.64(7) 1_555 1_555 1_555 no
H(17) C(22) H(20) 118.3(1) 1_555 1_555 1_555 no
H(17) C(22) H(21) 163.2(2) 1_555 1_555 1_555 no
H(18) C(22) H(20) 75.68(8) 1_555 1_555 1_555 no
H(18) C(22) H(21) 120.6(1) 1_555 1_555 1_555 no
H(20) C(22) H(21) 44.93(5) 1_555 1_555 1_555 no
N(1) C(23) C(9) 25.61(8) 1_555 1_555 1_555 yes
N(1) C(23) C(20) 25.81(9) 1_555 1_555 1_555 yes
N(1) C(23) C(21) 50.2(1) 1_555 1_555 1_555 yes
N(1) C(23) C(22) 75.8(3) 1_555 1_555 1_555 yes
N(1) C(23) C(24) 153.0(4) 1_555 1_555 1_555 yes
N(1) C(23) C(25) 152.9(2) 1_555 1_555 1_555 yes
N(1) C(23) C(26) 132.3(2) 1_555 1_555 1_555 yes
N(1) C(23) C(27) 104.7(2) 1_555 1_555 1_555 yes
N(1) C(23) H(2) 48.64(8) 1_555 1_555 1_555 no
N(1) C(23) H(3) 79.38(10) 1_555 1_555 2_445 no
N(1) C(23) H(9) 112.2(1) 1_555 1_555 2_445 no
N(1) C(23) H(10) 76.6(1) 1_555 1_555 1_555 no
N(1) C(23) H(17) 51.0(2) 1_555 1_555 1_555 no
N(1) C(23) H(18) 132.4(2) 1_555 1_555 1_555 no
N(1) C(23) H(19) 158.6(1) 1_555 1_555 1_555 no
C(9) C(23) C(20) 47.0(1) 1_555 1_555 1_555 yes
C(9) C(23) C(21) 59.2(1) 1_555 1_555 1_555 yes
C(9) C(23) C(22) 76.3(3) 1_555 1_555 1_555 yes
C(9) C(23) C(24) 131.1(3) 1_555 1_555 1_555 yes
C(9) C(23) C(25) 128.8(2) 1_555 1_555 1_555 yes
C(9) C(23) C(26) 116.9(2) 1_555 1_555 1_555 yes
C(9) C(23) C(27) 97.8(2) 1_555 1_555 1_555 yes
C(9) C(23) H(2) 62.6(1) 1_555 1_555 1_555 no
C(9) C(23) H(3) 104.7(1) 1_555 1_555 2_445 no
C(9) C(23) H(9) 130.3(1) 1_555 1_555 2_445 no
C(9) C(23) H(10) 50.97(9) 1_555 1_555 1_555 no
C(9) C(23) H(17) 63.8(2) 1_555 1_555 1_555 no
C(9) C(23) H(18) 120.6(2) 1_555 1_555 1_555 no
C(9) C(23) H(19) 133.1(1) 1_555 1_555 1_555 no
C(20) C(23) C(21) 30.8(1) 1_555 1_555 1_555 yes
C(20) C(23) C(22) 59.0(2) 1_555 1_555 1_555 yes
C(20) C(23) C(24) 177.8(3) 1_555 1_555 1_555 yes
C(20) C(23) C(25) 149.1(2) 1_555 1_555 1_555 yes
C(20) C(23) C(26) 120.6(2) 1_555 1_555 1_555 yes
C(20) C(23) C(27) 89.8(2) 1_555 1_555 1_555 yes
C(20) C(23) H(2) 61.7(1) 1_555 1_555 1_555 no
C(20) C(23) H(3) 65.4(1) 1_555 1_555 2_445 no
C(20) C(23) H(9) 108.3(1) 1_555 1_555 2_445 no
C(20) C(23) H(10) 95.1(1) 1_555 1_555 1_555 no
C(20) C(23) H(17) 64.7(2) 1_555 1_555 1_555 no
C(20) C(23) H(18) 153.8(2) 1_555 1_555 1_555 no
C(20) C(23) H(19) 158.9(2) 1_555 1_555 1_555 no
C(21) C(23) C(22) 28.2(2) 1_555 1_555 1_555 yes
C(21) C(23) C(24) 148.3(4) 1_555 1_555 1_555 yes
C(21) C(23) C(25) 118.4(2) 1_555 1_555 1_555 yes
C(21) C(23) C(26) 89.8(2) 1_555 1_555 1_555 yes
C(21) C(23) C(27) 59.0(2) 1_555 1_555 1_555 yes
C(21) C(23) H(2) 92.5(1) 1_555 1_555 1_555 no
C(21) C(23) H(3) 80.7(1) 1_555 1_555 2_445 no
C(21) C(23) H(9) 125.6(2) 1_555 1_555 2_445 no
C(21) C(23) H(10) 90.6(1) 1_555 1_555 1_555 no
C(21) C(23) H(17) 95.5(3) 1_555 1_555 1_555 no
C(21) C(23) H(18) 174.2(2) 1_555 1_555 1_555 no
C(21) C(23) H(19) 128.0(2) 1_555 1_555 1_555 no
C(22) C(23) C(24) 120.2(4) 1_555 1_555 1_555 yes
C(22) C(23) C(25) 90.2(3) 1_555 1_555 1_555 yes
C(22) C(23) C(26) 61.6(3) 1_555 1_555 1_555 yes
C(22) C(23) C(27) 30.8(2) 1_555 1_555 1_555 yes
C(22) C(23) H(2) 120.6(3) 1_555 1_555 1_555 no
C(22) C(23) H(3) 96.9(2) 1_555 1_555 2_445 no
C(22) C(23) H(9) 133.9(3) 1_555 1_555 2_445 no
C(22) C(23) H(10) 85.7(2) 1_555 1_555 1_555 no
C(22) C(23) H(17) 123.6(4) 1_555 1_555 1_555 no
C(22) C(23) H(18) 146.8(3) 1_555 1_555 1_555 no
C(22) C(23) H(19) 99.9(3) 1_555 1_555 1_555 no
C(24) C(23) C(25) 29.9(3) 1_555 1_555 1_555 yes
C(24) C(23) C(26) 58.6(3) 1_555 1_555 1_555 yes
C(24) C(23) C(27) 89.4(3) 1_555 1_555 1_555 yes
C(24) C(23) H(2) 119.1(3) 1_555 1_555 1_555 no
C(24) C(23) H(3) 116.8(3) 1_555 1_555 2_445 no
C(24) C(23) H(9) 73.8(2) 1_555 1_555 2_445 no
C(24) C(23) H(10) 82.8(3) 1_555 1_555 1_555 no
C(24) C(23) H(17) 116.1(4) 1_555 1_555 1_555 no
C(24) C(23) H(18) 26.8(2) 1_555 1_555 1_555 no
C(24) C(23) H(19) 20.4(3) 1_555 1_555 1_555 no
C(25) C(23) C(26) 28.7(1) 1_555 1_555 1_555 yes
C(25) C(23) C(27) 59.5(2) 1_555 1_555 1_555 yes
C(25) C(23) H(2) 148.9(2) 1_555 1_555 1_555 no
C(25) C(23) H(3) 126.0(2) 1_555 1_555 2_445 no
C(25) C(23) H(9) 94.3(2) 1_555 1_555 2_445 no
C(25) C(23) H(10) 79.3(2) 1_555 1_555 1_555 no
C(25) C(23) H(17) 145.9(4) 1_555 1_555 1_555 no
C(25) C(23) H(18) 56.7(2) 1_555 1_555 1_555 no
C(25) C(23) H(19) 9.9(1) 1_555 1_555 1_555 no
C(26) C(23) C(27) 30.8(1) 1_555 1_555 1_555 yes
C(26) C(23) H(2) 176.8(2) 1_555 1_555 1_555 no
C(26) C(23) H(3) 124.0(2) 1_555 1_555 2_445 no
C(26) C(23) H(9) 112.6(2) 1_555 1_555 2_445 no
C(26) C(23) H(10) 79.6(1) 1_555 1_555 1_555 no
C(26) C(23) H(17) 173.9(3) 1_555 1_555 1_555 no
C(26) C(23) H(18) 85.3(2) 1_555 1_555 1_555 no
C(26) C(23) H(19) 38.3(1) 1_555 1_555 1_555 no
C(27) C(23) H(2) 151.4(2) 1_555 1_555 1_555 no
C(27) C(23) H(3) 112.7(2) 1_555 1_555 2_445 no
C(27) C(23) H(9) 128.2(2) 1_555 1_555 2_445 no
C(27) C(23) H(10) 82.2(1) 1_555 1_555 1_555 no
C(27) C(23) H(17) 154.4(3) 1_555 1_555 1_555 no
C(27) C(23) H(18) 116.1(2) 1_555 1_555 1_555 no
C(27) C(23) H(19) 69.1(1) 1_555 1_555 1_555 no
H(2) C(23) H(3) 58.68(6) 1_555 1_555 2_445 no
H(2) C(23) H(9) 67.76(7) 1_555 1_555 2_445 no
H(2) C(23) H(10) 98.0(1) 1_555 1_555 1_555 no
H(2) C(23) H(17) 3.1(2) 1_555 1_555 1_555 no
H(2) C(23) H(18) 92.3(1) 1_555 1_555 1_555 no
H(2) C(23) H(19) 139.5(1) 1_555 1_555 1_555 no
H(3) C(23) H(9) 45.40(5) 2_445 1_555 2_445 no
H(3) C(23) H(10) 154.4(2) 2_445 1_555 1_555 no
H(3) C(23) H(17) 60.1(2) 2_445 1_555 1_555 no
H(3) C(23) H(18) 104.7(1) 2_445 1_555 1_555 no
H(3) C(23) H(19) 122.0(1) 2_445 1_555 1_555 no
H(9) C(23) H(10) 140.1(1) 2_445 1_555 1_555 no
H(9) C(23) H(17) 66.5(2) 2_445 1_555 1_555 no
H(9) C(23) H(18) 59.47(10) 2_445 1_555 1_555 no
H(9) C(23) H(19) 86.12(10) 2_445 1_555 1_555 no
H(10) C(23) H(17) 97.2(3) 1_555 1_555 1_555 no
H(10) C(23) H(18) 85.4(1) 1_555 1_555 1_555 no
H(10) C(23) H(19) 82.24(9) 1_555 1_555 1_555 no
H(17) C(23) H(18) 89.3(3) 1_555 1_555 1_555 no
H(17) C(23) H(19) 136.5(3) 1_555 1_555 1_555 no
H(18) C(23) H(19) 47.18(9) 1_555 1_555 1_555 no
C(22) C(24) C(23) 30.6(2) 1_555 1_555 1_555 yes
C(22) C(24) C(25) 90.5(3) 1_555 1_555 1_555 yes
C(22) C(24) C(26) 61.5(2) 1_555 1_555 1_555 yes
C(22) C(24) C(27) 30.8(1) 1_555 1_555 1_555 yes
C(22) C(24) H(8) 134.6(2) 1_555 1_555 2_445 no
C(22) C(24) H(9) 103.2(2) 1_555 1_555 2_445 no
C(22) C(24) H(10) 69.2(1) 1_555 1_555 1_555 no
C(22) C(24) H(13) 108.4(2) 1_555 1_555 3_545 no
C(22) C(24) H(17) 57.4(1) 1_555 1_555 1_555 no
C(22) C(24) H(18) 146.3(4) 1_555 1_555 1_555 no
C(22) C(24) H(19) 116.5(2) 1_555 1_555 1_555 no
C(22) C(24) H(20) 70.8(2) 1_555 1_555 1_555 no
C(23) C(24) C(25) 121.1(4) 1_555 1_555 1_555 yes
C(23) C(24) C(26) 92.1(3) 1_555 1_555 1_555 yes
C(23) C(24) C(27) 61.4(3) 1_555 1_555 1_555 yes
C(23) C(24) H(8) 105.1(3) 1_555 1_555 2_445 no
C(23) C(24) H(9) 82.8(3) 1_555 1_555 2_445 no
C(23) C(24) H(10) 71.1(3) 1_555 1_555 1_555 no
C(23) C(24) H(13) 117.9(3) 1_555 1_555 3_545 no
C(23) C(24) H(17) 26.8(2) 1_555 1_555 1_555 no
C(23) C(24) H(18) 115.9(5) 1_555 1_555 1_555 no
C(23) C(24) H(19) 147.0(4) 1_555 1_555 1_555 no
C(23) C(24) H(20) 101.3(3) 1_555 1_555 1_555 no
C(25) C(24) C(26) 29.0(2) 1_555 1_555 1_555 yes
C(25) C(24) C(27) 59.8(3) 1_555 1_555 1_555 yes
C(25) C(24) H(8) 131.8(3) 1_555 1_555 2_445 no
C(25) C(24) H(9) 128.8(3) 1_555 1_555 2_445 no
C(25) C(24) H(10) 92.5(3) 1_555 1_555 1_555 no
C(25) C(24) H(13) 66.9(3) 1_555 1_555 3_545 no
C(25) C(24) H(17) 147.9(4) 1_555 1_555 1_555 no
C(25) C(24) H(18) 122.8(5) 1_555 1_555 1_555 no
C(25) C(24) H(19) 26.2(2) 1_555 1_555 1_555 no
C(25) C(24) H(20) 19.8(2) 1_555 1_555 1_555 no
C(26) C(24) C(27) 30.8(1) 1_555 1_555 1_555 yes
C(26) C(24) H(8) 157.1(2) 1_555 1_555 2_445 no
C(26) C(24) H(9) 130.3(2) 1_555 1_555 2_445 no
C(26) C(24) H(10) 83.4(2) 1_555 1_555 1_555 no
C(26) C(24) H(13) 77.9(2) 1_555 1_555 3_545 no
C(26) C(24) H(17) 118.9(2) 1_555 1_555 1_555 no
C(26) C(24) H(18) 151.8(4) 1_555 1_555 1_555 no
C(26) C(24) H(19) 55.0(2) 1_555 1_555 1_555 no
C(26) C(24) H(20) 9.2(1) 1_555 1_555 1_555 no
C(27) C(24) H(8) 160.5(2) 1_555 1_555 2_445 no
C(27) C(24) H(9) 120.2(2) 1_555 1_555 2_445 no
C(27) C(24) H(10) 74.5(1) 1_555 1_555 1_555 no
C(27) C(24) H(13) 93.2(2) 1_555 1_555 3_545 no
C(27) C(24) H(17) 88.2(2) 1_555 1_555 1_555 no
C(27) C(24) H(18) 175.8(4) 1_555 1_555 1_555 no
C(27) C(24) H(19) 85.8(2) 1_555 1_555 1_555 no
C(27) C(24) H(20) 40.0(1) 1_555 1_555 1_555 no
H(8) C(24) H(9) 40.80(5) 2_445 1_555 2_445 no
H(8) C(24) H(10) 116.2(2) 2_445 1_555 1_555 no
H(8) C(24) H(13) 80.66(9) 2_445 1_555 3_545 no
H(8) C(24) H(17) 79.6(1) 2_445 1_555 1_555 no
H(8) C(24) H(18) 20.6(2) 2_445 1_555 1_555 no
H(8) C(24) H(19) 105.9(1) 2_445 1_555 1_555 no
H(8) C(24) H(20) 149.4(2) 2_445 1_555 1_555 no
H(9) C(24) H(10) 138.6(2) 2_445 1_555 1_555 no
H(9) C(24) H(13) 61.95(8) 2_445 1_555 3_545 no
H(9) C(24) H(17) 67.5(1) 2_445 1_555 1_555 no
H(9) C(24) H(18) 61.4(2) 2_445 1_555 1_555 no
H(9) C(24) H(19) 114.7(2) 2_445 1_555 1_555 no
H(9) C(24) H(20) 130.7(2) 2_445 1_555 1_555 no
H(10) C(24) H(13) 159.3(2) 1_555 1_555 3_545 no
H(10) C(24) H(17) 75.2(1) 1_555 1_555 1_555 no
H(10) C(24) H(18) 101.7(3) 1_555 1_555 1_555 no
H(10) C(24) H(19) 104.2(1) 1_555 1_555 1_555 no
H(10) C(24) H(20) 86.6(1) 1_555 1_555 1_555 no
H(13) C(24) H(17) 121.7(2) 3_545 1_555 1_555 no
H(13) C(24) H(18) 91.0(3) 3_545 1_555 1_555 no
H(13) C(24) H(19) 57.5(1) 3_545 1_555 1_555 no
H(13) C(24) H(20) 73.6(1) 3_545 1_555 1_555 no
H(17) C(24) H(18) 89.1(3) 1_555 1_555 1_555 no
H(17) C(24) H(19) 173.8(3) 1_555 1_555 1_555 no
H(17) C(24) H(20) 128.1(2) 1_555 1_555 1_555 no
H(18) C(24) H(19) 97.1(3) 1_555 1_555 1_555 no
H(18) C(24) H(20) 142.6(3) 1_555 1_555 1_555 no
H(19) C(24) H(20) 45.81(10) 1_555 1_555 1_555 no
O(1) C(25) C(22) 88.0(2) 1_556 1_555 1_555 yes
O(1) C(25) C(23) 101.0(2) 1_556 1_555 1_555 yes
O(1) C(25) C(24) 111.1(3) 1_556 1_555 1_555 yes
O(1) C(25) C(26) 64.3(3) 1_556 1_555 1_555 yes
O(1) C(25) C(27) 74.1(2) 1_556 1_555 1_555 yes
O(1) C(25) H(10) 146.2(2) 1_556 1_555 1_555 no
O(1) C(25) H(13) 40.96(7) 1_556 1_555 3_545 no
O(1) C(25) H(14) 48.26(9) 1_556 1_555 3_545 no
O(1) C(25) H(17) 105.9(1) 1_556 1_555 1_555 no
O(1) C(25) H(18) 117.6(2) 1_556 1_555 1_555 no
O(1) C(25) H(19) 86.8(3) 1_556 1_555 1_555 no
O(1) C(25) H(20) 61.7(1) 1_556 1_555 1_555 no
O(1) C(25) H(22) 147.3(2) 1_556 1_555 3_545 no
C(22) C(25) C(23) 30.4(1) 1_555 1_555 1_555 yes
C(22) C(25) C(24) 59.4(3) 1_555 1_555 1_555 yes
C(22) C(25) C(26) 60.9(3) 1_555 1_555 1_555 yes
C(22) C(25) C(27) 30.6(1) 1_555 1_555 1_555 yes
C(22) C(25) H(10) 59.9(1) 1_555 1_555 1_555 no
C(22) C(25) H(13) 106.8(1) 1_555 1_555 3_545 no
C(22) C(25) H(14) 136.1(2) 1_555 1_555 3_545 no
C(22) C(25) H(17) 40.3(1) 1_555 1_555 1_555 no
C(22) C(25) H(18) 82.9(2) 1_555 1_555 1_555 no
C(22) C(25) H(19) 173.7(3) 1_555 1_555 1_555 no
C(22) C(25) H(20) 86.7(2) 1_555 1_555 1_555 no
C(22) C(25) H(22) 123.8(2) 1_555 1_555 3_545 no
C(23) C(25) C(24) 28.9(2) 1_555 1_555 1_555 yes
C(23) C(25) C(26) 91.3(3) 1_555 1_555 1_555 yes
C(23) C(25) C(27) 61.0(2) 1_555 1_555 1_555 yes
C(23) C(25) H(10) 57.0(1) 1_555 1_555 1_555 no
C(23) C(25) H(13) 99.0(2) 1_555 1_555 3_545 no
C(23) C(25) H(14) 142.5(2) 1_555 1_555 3_545 no
C(23) C(25) H(17) 10.0(1) 1_555 1_555 1_555 no
C(23) C(25) H(18) 52.5(2) 1_555 1_555 1_555 no
C(23) C(25) H(19) 148.2(4) 1_555 1_555 1_555 no
C(23) C(25) H(20) 117.1(2) 1_555 1_555 1_555 no
C(23) C(25) H(22) 110.7(2) 1_555 1_555 3_545 no
C(24) C(25) C(26) 120.2(4) 1_555 1_555 1_555 yes
C(24) C(25) C(27) 90.0(3) 1_555 1_555 1_555 yes
C(24) C(25) H(10) 63.4(3) 1_555 1_555 1_555 no
C(24) C(25) H(13) 89.6(3) 1_555 1_555 3_545 no
C(24) C(25) H(14) 131.3(3) 1_555 1_555 3_545 no
C(24) C(25) H(17) 19.1(2) 1_555 1_555 1_555 no
C(24) C(25) H(18) 23.6(2) 1_555 1_555 1_555 no
C(24) C(25) H(19) 119.6(5) 1_555 1_555 1_555 no
C(24) C(25) H(20) 146.0(4) 1_555 1_555 1_555 no
C(24) C(25) H(22) 93.9(3) 1_555 1_555 3_545 no
C(26) C(25) C(27) 30.3(3) 1_555 1_555 1_555 yes
C(26) C(25) H(10) 88.9(3) 1_555 1_555 1_555 no
C(26) C(25) H(13) 105.2(4) 1_555 1_555 3_545 no
C(26) C(25) H(14) 91.8(4) 1_555 1_555 3_545 no
C(26) C(25) H(17) 101.3(3) 1_555 1_555 1_555 no
C(26) C(25) H(18) 143.8(4) 1_555 1_555 1_555 no
C(26) C(25) H(19) 119.4(5) 1_555 1_555 1_555 no
C(26) C(25) H(20) 25.8(2) 1_555 1_555 1_555 no
C(26) C(25) H(22) 121.1(3) 1_555 1_555 3_545 no
C(27) C(25) H(10) 72.6(2) 1_555 1_555 1_555 no
C(27) C(25) H(13) 108.6(2) 1_555 1_555 3_545 no
C(27) C(25) H(14) 115.7(2) 1_555 1_555 3_545 no
C(27) C(25) H(17) 70.9(1) 1_555 1_555 1_555 no
C(27) C(25) H(18) 113.5(2) 1_555 1_555 1_555 no
C(27) C(25) H(19) 149.3(5) 1_555 1_555 1_555 no
C(27) C(25) H(20) 56.1(2) 1_555 1_555 1_555 no
C(27) C(25) H(22) 128.5(2) 1_555 1_555 3_545 no
H(10) C(25) H(13) 153.0(2) 1_555 1_555 3_545 no
H(10) C(25) H(14) 160.4(1) 1_555 1_555 3_545 no
H(10) C(25) H(17) 57.12(8) 1_555 1_555 1_555 no
H(10) C(25) H(18) 71.7(1) 1_555 1_555 1_555 no
H(10) C(25) H(19) 125.9(3) 1_555 1_555 1_555 no
H(10) C(25) H(20) 103.0(2) 1_555 1_555 1_555 no
H(10) C(25) H(22) 63.90(9) 1_555 1_555 3_545 no
H(13) C(25) H(14) 44.37(6) 3_545 1_555 3_545 no
H(13) C(25) H(17) 97.0(1) 3_545 1_555 1_555 no
H(13) C(25) H(18) 83.8(1) 3_545 1_555 1_555 no
H(13) C(25) H(19) 66.9(2) 3_545 1_555 1_555 no
H(13) C(25) H(20) 99.2(2) 3_545 1_555 1_555 no
H(13) C(25) H(22) 122.7(1) 3_545 1_555 3_545 no
H(14) C(25) H(17) 141.4(2) 3_545 1_555 1_555 no
H(14) C(25) H(18) 116.6(2) 3_545 1_555 1_555 no
H(14) C(25) H(19) 38.9(2) 3_545 1_555 1_555 no
H(14) C(25) H(20) 71.3(2) 3_545 1_555 1_555 no
H(14) C(25) H(22) 99.4(1) 3_545 1_555 3_545 no
H(17) C(25) H(18) 42.52(9) 1_555 1_555 1_555 no
H(17) C(25) H(19) 138.7(4) 1_555 1_555 1_555 no
H(17) C(25) H(20) 127.1(2) 1_555 1_555 1_555 no
H(17) C(25) H(22) 104.3(2) 1_555 1_555 3_545 no
H(18) C(25) H(19) 96.5(4) 1_555 1_555 1_555 no
H(18) C(25) H(20) 169.6(2) 1_555 1_555 1_555 no
H(18) C(25) H(22) 78.0(2) 1_555 1_555 3_545 no
H(19) C(25) H(20) 93.8(3) 1_555 1_555 1_555 no
H(19) C(25) H(22) 62.0(2) 1_555 1_555 3_545 no
H(20) C(25) H(22) 108.1(2) 1_555 1_555 3_545 no
O(1) C(26) C(22) 102.8(2) 1_556 1_555 1_555 yes
O(1) C(26) C(23) 101.6(2) 1_556 1_555 1_555 yes
O(1) C(26) C(24) 98.1(2) 1_556 1_555 1_555 yes
O(1) C(26) C(25) 93.2(3) 1_556 1_555 1_555 yes
O(1) C(26) C(27) 99.1(3) 1_556 1_555 1_555 yes
O(1) C(26) C(28) 93.8(2) 1_556 1_555 1_555 yes
O(1) C(26) H(7) 86.8(1) 1_556 1_555 4_454 no
O(1) C(26) H(8) 118.3(2) 1_556 1_555 4_454 no
O(1) C(26) H(18) 97.7(1) 1_556 1_555 1_555 no
O(1) C(26) H(19) 83.9(2) 1_556 1_555 1_555 no
O(1) C(26) H(20) 77.5(3) 1_556 1_555 1_555 no
O(1) C(26) H(21) 88.7(2) 1_556 1_555 1_555 no
C(22) C(26) C(23) 30.7(1) 1_555 1_555 1_555 yes
C(22) C(26) C(24) 60.0(2) 1_555 1_555 1_555 yes
C(22) C(26) C(25) 90.7(3) 1_555 1_555 1_555 yes
C(22) C(26) C(27) 30.9(2) 1_555 1_555 1_555 yes
C(22) C(26) C(28) 59.5(2) 1_555 1_555 1_555 yes
C(22) C(26) H(7) 167.7(2) 1_555 1_555 4_454 no
C(22) C(26) H(8) 127.2(2) 1_555 1_555 4_454 no
C(22) C(26) H(18) 68.2(2) 1_555 1_555 1_555 no
C(22) C(26) H(19) 117.6(2) 1_555 1_555 1_555 no
C(22) C(26) H(20) 153.0(5) 1_555 1_555 1_555 no
C(22) C(26) H(21) 81.1(2) 1_555 1_555 1_555 no
C(23) C(26) C(24) 29.3(1) 1_555 1_555 1_555 yes
C(23) C(26) C(25) 60.0(3) 1_555 1_555 1_555 yes
C(23) C(26) C(27) 61.5(2) 1_555 1_555 1_555 yes
C(23) C(26) C(28) 90.2(2) 1_555 1_555 1_555 yes
C(23) C(26) H(7) 155.1(2) 1_555 1_555 4_454 no
C(23) C(26) H(8) 140.0(2) 1_555 1_555 4_454 no
C(23) C(26) H(18) 37.6(1) 1_555 1_555 1_555 no
C(23) C(26) H(19) 86.9(2) 1_555 1_555 1_555 no
C(23) C(26) H(20) 176.3(5) 1_555 1_555 1_555 no
C(23) C(26) H(21) 111.7(2) 1_555 1_555 1_555 no
C(24) C(26) C(25) 30.7(3) 1_555 1_555 1_555 yes
C(24) C(26) C(27) 90.8(3) 1_555 1_555 1_555 yes
C(24) C(26) C(28) 119.5(2) 1_555 1_555 1_555 yes
C(24) C(26) H(7) 126.8(2) 1_555 1_555 4_454 no
C(24) C(26) H(8) 135.4(2) 1_555 1_555 4_454 no
C(24) C(26) H(18) 8.4(1) 1_555 1_555 1_555 no
C(24) C(26) H(19) 57.6(2) 1_555 1_555 1_555 no
C(24) C(26) H(20) 147.1(5) 1_555 1_555 1_555 no
C(24) C(26) H(21) 141.0(2) 1_555 1_555 1_555 no
C(25) C(26) C(27) 121.5(5) 1_555 1_555 1_555 yes
C(25) C(26) C(28) 150.2(4) 1_555 1_555 1_555 yes
C(25) C(26) H(7) 96.4(3) 1_555 1_555 4_454 no
C(25) C(26) H(8) 116.8(3) 1_555 1_555 4_454 no
C(25) C(26) H(18) 22.4(3) 1_555 1_555 1_555 no
C(25) C(26) H(19) 27.1(3) 1_555 1_555 1_555 no
C(25) C(26) H(20) 116.4(5) 1_555 1_555 1_555 no
C(25) C(26) H(21) 171.7(4) 1_555 1_555 1_555 no
C(27) C(26) C(28) 28.7(2) 1_555 1_555 1_555 yes
C(27) C(26) H(7) 140.9(3) 1_555 1_555 4_454 no
C(27) C(26) H(8) 106.6(3) 1_555 1_555 4_454 no
C(27) C(26) H(18) 99.1(3) 1_555 1_555 1_555 no
C(27) C(26) H(19) 148.3(4) 1_555 1_555 1_555 no
C(27) C(26) H(20) 122.1(5) 1_555 1_555 1_555 no
C(27) C(26) H(21) 50.2(3) 1_555 1_555 1_555 no
C(28) C(26) H(7) 112.8(2) 1_555 1_555 4_454 no
C(28) C(26) H(8) 84.8(2) 1_555 1_555 4_454 no
C(28) C(26) H(18) 127.8(2) 1_555 1_555 1_555 no
C(28) C(26) H(19) 175.9(2) 1_555 1_555 1_555 no
C(28) C(26) H(20) 93.4(4) 1_555 1_555 1_555 no
C(28) C(26) H(21) 21.5(1) 1_555 1_555 1_555 no
H(7) C(26) H(8) 40.52(5) 4_454 1_555 4_454 no
H(7) C(26) H(18) 118.5(2) 4_454 1_555 1_555 no
H(7) C(26) H(19) 70.5(1) 4_454 1_555 1_555 no
H(7) C(26) H(20) 21.9(2) 4_454 1_555 1_555 no
H(7) C(26) H(21) 91.7(1) 4_454 1_555 1_555 no
H(8) C(26) H(18) 130.6(2) 4_454 1_555 1_555 no
H(8) C(26) H(19) 99.3(1) 4_454 1_555 1_555 no
H(8) C(26) H(20) 41.2(2) 4_454 1_555 1_555 no
H(8) C(26) H(21) 69.0(1) 4_454 1_555 1_555 no
H(18) C(26) H(19) 49.4(1) 1_555 1_555 1_555 no
H(18) C(26) H(20) 138.8(4) 1_555 1_555 1_555 no
H(18) C(26) H(21) 149.3(2) 1_555 1_555 1_555 no
H(19) C(26) H(20) 89.4(3) 1_555 1_555 1_555 no
H(19) C(26) H(21) 161.1(2) 1_555 1_555 1_555 no
H(20) C(26) H(21) 71.9(3) 1_555 1_555 1_555 no
C(21) C(27) C(22) 30.8(2) 1_555 1_555 1_555 yes
C(21) C(27) C(23) 61.5(2) 1_555 1_555 1_555 yes
C(21) C(27) C(24) 90.7(2) 1_555 1_555 1_555 yes
C(21) C(27) C(25) 120.9(2) 1_555 1_555 1_555 yes
C(21) C(27) C(26) 149.1(4) 1_555 1_555 1_555 yes
C(21) C(27) C(28) 89.5(3) 1_555 1_555 1_555 yes
C(21) C(27) C(29) 60.3(2) 1_555 1_555 1_555 yes
C(21) C(27) C(34) 29.9(1) 1_555 1_555 1_555 yes
C(21) C(27) H(5) 64.5(1) 1_555 1_555 1_556 no
C(21) C(27) H(17) 54.0(1) 1_555 1_555 1_555 no
C(21) C(27) H(19) 130.3(2) 1_555 1_555 1_555 no
C(21) C(27) H(20) 171.6(2) 1_555 1_555 1_555 no
C(21) C(27) H(21) 113.0(2) 1_555 1_555 1_555 no
C(22) C(27) C(23) 30.6(2) 1_555 1_555 1_555 yes
C(22) C(27) C(24) 59.9(2) 1_555 1_555 1_555 yes
C(22) C(27) C(25) 90.1(3) 1_555 1_555 1_555 yes
C(22) C(27) C(26) 118.3(4) 1_555 1_555 1_555 yes
C(22) C(27) C(28) 120.4(4) 1_555 1_555 1_555 yes
C(22) C(27) C(29) 91.1(3) 1_555 1_555 1_555 yes
C(22) C(27) C(34) 60.7(2) 1_555 1_555 1_555 yes
C(22) C(27) H(5) 72.9(2) 1_555 1_555 1_556 no
C(22) C(27) H(17) 23.2(2) 1_555 1_555 1_555 no
C(22) C(27) H(19) 99.4(3) 1_555 1_555 1_555 no
C(22) C(27) H(20) 140.9(3) 1_555 1_555 1_555 no
C(22) C(27) H(21) 143.8(3) 1_555 1_555 1_555 no
C(23) C(27) C(24) 29.3(1) 1_555 1_555 1_555 yes
C(23) C(27) C(25) 59.5(2) 1_555 1_555 1_555 yes
C(23) C(27) C(26) 87.7(3) 1_555 1_555 1_555 yes
C(23) C(27) C(28) 151.0(4) 1_555 1_555 1_555 yes
C(23) C(27) C(29) 121.7(2) 1_555 1_555 1_555 yes
C(23) C(27) C(34) 91.3(2) 1_555 1_555 1_555 yes
C(23) C(27) H(5) 85.1(1) 1_555 1_555 1_556 no
C(23) C(27) H(17) 7.5(1) 1_555 1_555 1_555 no
C(23) C(27) H(19) 68.8(1) 1_555 1_555 1_555 no
C(23) C(27) H(20) 110.2(2) 1_555 1_555 1_555 no
C(23) C(27) H(21) 174.3(2) 1_555 1_555 1_555 no
C(24) C(27) C(25) 30.3(1) 1_555 1_555 1_555 yes
C(24) C(27) C(26) 58.4(3) 1_555 1_555 1_555 yes
C(24) C(27) C(28) 179.7(4) 1_555 1_555 1_555 yes
C(24) C(27) C(29) 151.0(2) 1_555 1_555 1_555 yes
C(24) C(27) C(34) 120.6(2) 1_555 1_555 1_555 yes
C(24) C(27) H(5) 98.9(1) 1_555 1_555 1_556 no
C(24) C(27) H(17) 36.7(1) 1_555 1_555 1_555 no
C(24) C(27) H(19) 39.5(1) 1_555 1_555 1_555 no
C(24) C(27) H(20) 81.0(2) 1_555 1_555 1_555 no
C(24) C(27) H(21) 156.3(2) 1_555 1_555 1_555 no
C(25) C(27) C(26) 28.2(3) 1_555 1_555 1_555 yes
C(25) C(27) C(28) 149.5(4) 1_555 1_555 1_555 yes
C(25) C(27) C(29) 178.8(3) 1_555 1_555 1_555 yes
C(25) C(27) C(34) 150.8(2) 1_555 1_555 1_555 yes
C(25) C(27) H(5) 111.7(2) 1_555 1_555 1_556 no
C(25) C(27) H(17) 66.9(2) 1_555 1_555 1_555 no
C(25) C(27) H(19) 9.5(1) 1_555 1_555 1_555 no
C(25) C(27) H(20) 50.7(2) 1_555 1_555 1_555 no
C(25) C(27) H(21) 126.0(2) 1_555 1_555 1_555 no
C(26) C(27) C(28) 121.3(4) 1_555 1_555 1_555 yes
C(26) C(27) C(29) 150.6(4) 1_555 1_555 1_555 yes
C(26) C(27) C(34) 179.0(4) 1_555 1_555 1_555 yes
C(26) C(27) H(5) 117.8(3) 1_555 1_555 1_556 no
C(26) C(27) H(17) 95.1(3) 1_555 1_555 1_555 no
C(26) C(27) H(19) 19.0(2) 1_555 1_555 1_555 no
C(26) C(27) H(20) 22.6(2) 1_555 1_555 1_555 no
C(26) C(27) H(21) 97.9(3) 1_555 1_555 1_555 no
C(28) C(27) C(29) 29.3(2) 1_555 1_555 1_555 yes
C(28) C(27) C(34) 59.7(3) 1_555 1_555 1_555 yes
C(28) C(27) H(5) 81.0(3) 1_555 1_555 1_556 no
C(28) C(27) H(17) 143.5(3) 1_555 1_555 1_555 no
C(28) C(27) H(19) 140.2(3) 1_555 1_555 1_555 no
C(28) C(27) H(20) 98.8(3) 1_555 1_555 1_555 no
C(28) C(27) H(21) 23.5(2) 1_555 1_555 1_555 no
C(29) C(27) C(34) 30.4(1) 1_555 1_555 1_555 yes
C(29) C(27) H(5) 68.9(1) 1_555 1_555 1_556 no
C(29) C(27) H(17) 114.3(2) 1_555 1_555 1_555 no
C(29) C(27) H(19) 169.3(2) 1_555 1_555 1_555 no
C(29) C(27) H(20) 128.1(2) 1_555 1_555 1_555 no
C(29) C(27) H(21) 52.8(1) 1_555 1_555 1_555 no
C(34) C(27) H(5) 62.3(1) 1_555 1_555 1_556 no
C(34) C(27) H(17) 83.9(1) 1_555 1_555 1_555 no
C(34) C(27) H(19) 160.0(2) 1_555 1_555 1_555 no
C(34) C(27) H(20) 158.4(2) 1_555 1_555 1_555 no
C(34) C(27) H(21) 83.1(2) 1_555 1_555 1_555 no
H(5) C(27) H(17) 82.39(8) 1_556 1_555 1_555 no
H(5) C(27) H(19) 112.4(1) 1_556 1_555 1_555 no
H(5) C(27) H(20) 117.8(2) 1_556 1_555 1_555 no
H(5) C(27) H(21) 91.4(1) 1_556 1_555 1_555 no
H(17) C(27) H(19) 76.23(9) 1_555 1_555 1_555 no
H(17) C(27) H(20) 117.7(2) 1_555 1_555 1_555 no
H(17) C(27) H(21) 167.0(2) 1_555 1_555 1_555 no
H(19) C(27) H(20) 41.49(8) 1_555 1_555 1_555 no
H(19) C(27) H(21) 116.7(2) 1_555 1_555 1_555 no
H(20) C(27) H(21) 75.3(1) 1_555 1_555 1_555 no
C(21) C(28) C(22) 30.5(1) 1_555 1_555 1_555 yes
C(21) C(28) C(26) 90.9(2) 1_555 1_555 1_555 yes
C(21) C(28) C(27) 61.0(3) 1_555 1_555 1_555 yes
C(21) C(28) C(29) 61.0(2) 1_555 1_555 1_555 yes
C(21) C(28) C(30) 90.1(2) 1_555 1_555 1_555 yes
C(21) C(28) C(34) 30.3(1) 1_555 1_555 1_555 yes
C(21) C(28) H(5) 60.7(1) 1_555 1_555 1_556 no
C(21) C(28) H(20) 111.7(2) 1_555 1_555 1_555 no
C(21) C(28) H(21) 176.3(4) 1_555 1_555 1_555 no
C(21) C(28) H(22) 111.7(2) 1_555 1_555 1_555 no
C(22) C(28) C(26) 60.4(2) 1_555 1_555 1_555 yes
C(22) C(28) C(27) 30.5(2) 1_555 1_555 1_555 yes
C(22) C(28) C(29) 91.5(3) 1_555 1_555 1_555 yes
C(22) C(28) C(30) 120.6(2) 1_555 1_555 1_555 yes
C(22) C(28) C(34) 60.8(2) 1_555 1_555 1_555 yes
C(22) C(28) H(5) 64.4(1) 1_555 1_555 1_556 no
C(22) C(28) H(20) 81.2(2) 1_555 1_555 1_555 no
C(22) C(28) H(21) 153.2(4) 1_555 1_555 1_555 no
C(22) C(28) H(22) 142.1(2) 1_555 1_555 1_555 no
C(26) C(28) C(27) 30.0(3) 1_555 1_555 1_555 yes
C(26) C(28) C(29) 151.9(4) 1_555 1_555 1_555 yes
C(26) C(28) C(30) 178.8(2) 1_555 1_555 1_555 yes
C(26) C(28) C(34) 121.2(2) 1_555 1_555 1_555 yes
C(26) C(28) H(5) 90.1(2) 1_555 1_555 1_556 no
C(26) C(28) H(20) 20.7(1) 1_555 1_555 1_555 no
C(26) C(28) H(21) 92.7(3) 1_555 1_555 1_555 no
C(26) C(28) H(22) 157.4(2) 1_555 1_555 1_555 no
C(27) C(28) C(29) 121.9(4) 1_555 1_555 1_555 yes
C(27) C(28) C(30) 151.1(4) 1_555 1_555 1_555 yes
C(27) C(28) C(34) 91.2(3) 1_555 1_555 1_555 yes
C(27) C(28) H(5) 75.4(2) 1_555 1_555 1_556 no
C(27) C(28) H(20) 50.7(3) 1_555 1_555 1_555 no
C(27) C(28) H(21) 122.7(5) 1_555 1_555 1_555 no
C(27) C(28) H(22) 172.5(4) 1_555 1_555 1_555 no
C(29) C(28) C(30) 29.2(2) 1_555 1_555 1_555 yes
C(29) C(28) C(34) 30.7(2) 1_555 1_555 1_555 yes
C(29) C(28) H(5) 75.8(2) 1_555 1_555 1_556 no
C(29) C(28) H(20) 172.6(3) 1_555 1_555 1_555 no
C(29) C(28) H(21) 115.4(5) 1_555 1_555 1_555 no
C(29) C(28) H(22) 50.7(2) 1_555 1_555 1_555 no
C(30) C(28) C(34) 59.8(2) 1_555 1_555 1_555 yes
C(30) C(28) H(5) 90.9(2) 1_555 1_555 1_556 no
C(30) C(28) H(20) 158.2(2) 1_555 1_555 1_555 no
C(30) C(28) H(21) 86.2(3) 1_555 1_555 1_555 no
C(30) C(28) H(22) 21.6(1) 1_555 1_555 1_555 no
C(34) C(28) H(5) 64.3(1) 1_555 1_555 1_556 no
C(34) C(28) H(20) 141.9(2) 1_555 1_555 1_555 no
C(34) C(28) H(21) 146.0(4) 1_555 1_555 1_555 no
C(34) C(28) H(22) 81.4(2) 1_555 1_555 1_555 no
H(5) C(28) H(20) 100.3(1) 1_556 1_555 1_555 no
H(5) C(28) H(21) 118.9(3) 1_556 1_555 1_555 no
H(5) C(28) H(22) 100.1(1) 1_556 1_555 1_555 no
H(20) C(28) H(21) 72.0(3) 1_555 1_555 1_555 no
H(20) C(28) H(22) 136.7(2) 1_555 1_555 1_555 no
H(21) C(28) H(22) 64.7(3) 1_555 1_555 1_555 no
C(21) C(29) C(22) 29.9(1) 1_555 1_555 1_555 yes
C(21) C(29) C(27) 60.2(2) 1_555 1_555 1_555 yes
C(21) C(29) C(28) 89.0(3) 1_555 1_555 1_555 yes
C(21) C(29) C(30) 148.5(4) 1_555 1_555 1_555 yes
C(21) C(29) C(31) 120.1(2) 1_555 1_555 1_555 yes
C(21) C(29) C(32) 90.0(2) 1_555 1_555 1_555 yes
C(21) C(29) C(33) 61.0(2) 1_555 1_555 1_555 yes
C(21) C(29) C(34) 30.4(2) 1_555 1_555 1_555 yes
C(21) C(29) H(5) 64.3(1) 1_555 1_555 1_556 no
C(21) C(29) H(19) 120.7(2) 1_555 1_555 3_445 no
C(21) C(29) H(21) 115.1(2) 1_555 1_555 1_555 no
C(21) C(29) H(22) 172.6(3) 1_555 1_555 1_555 no
C(21) C(29) H(23) 128.5(2) 1_555 1_555 1_555 no
C(21) C(29) H(25) 54.0(1) 1_555 1_555 1_555 no
C(22) C(29) C(27) 30.3(1) 1_555 1_555 1_555 yes
C(22) C(29) C(28) 59.1(3) 1_555 1_555 1_555 yes
C(22) C(29) C(30) 177.6(4) 1_555 1_555 1_555 yes
C(22) C(29) C(31) 150.0(3) 1_555 1_555 1_555 yes
C(22) C(29) C(32) 119.9(2) 1_555 1_555 1_555 yes
C(22) C(29) C(33) 91.0(2) 1_555 1_555 1_555 yes
C(22) C(29) C(34) 60.3(2) 1_555 1_555 1_555 yes
C(22) C(29) H(5) 62.0(1) 1_555 1_555 1_556 no
C(22) C(29) H(19) 116.0(1) 1_555 1_555 3_445 no
C(22) C(29) H(21) 85.2(2) 1_555 1_555 1_555 no
C(22) C(29) H(22) 157.5(2) 1_555 1_555 1_555 no
C(22) C(29) H(23) 158.4(2) 1_555 1_555 1_555 no
C(22) C(29) H(25) 83.9(1) 1_555 1_555 1_555 no
C(27) C(29) C(28) 28.8(2) 1_555 1_555 1_555 yes
C(27) C(29) C(30) 151.2(4) 1_555 1_555 1_555 yes
C(27) C(29) C(31) 178.2(2) 1_555 1_555 1_555 yes
C(27) C(29) C(32) 150.2(2) 1_555 1_555 1_555 yes
C(27) C(29) C(33) 121.2(2) 1_555 1_555 1_555 yes
C(27) C(29) C(34) 90.6(3) 1_555 1_555 1_555 yes
C(27) C(29) H(5) 68.3(1) 1_555 1_555 1_556 no
C(27) C(29) H(19) 103.7(2) 1_555 1_555 3_445 no
C(27) C(29) H(21) 54.9(2) 1_555 1_555 1_555 no
C(27) C(29) H(22) 127.2(2) 1_555 1_555 1_555 no
C(27) C(29) H(23) 171.1(2) 1_555 1_555 1_555 no
C(27) C(29) H(25) 114.1(2) 1_555 1_555 1_555 no
C(28) C(29) C(30) 122.4(4) 1_555 1_555 1_555 yes
C(28) C(29) C(31) 150.8(4) 1_555 1_555 1_555 yes
C(28) C(29) C(32) 178.3(4) 1_555 1_555 1_555 yes
C(28) C(29) C(33) 150.0(3) 1_555 1_555 1_555 yes
C(28) C(29) C(34) 119.4(4) 1_555 1_555 1_555 yes
C(28) C(29) H(5) 80.2(2) 1_555 1_555 1_556 no
C(28) C(29) H(19) 88.6(3) 1_555 1_555 3_445 no
C(28) C(29) H(21) 26.1(2) 1_555 1_555 1_555 no
C(28) C(29) H(22) 98.4(3) 1_555 1_555 1_555 no
C(28) C(29) H(23) 142.4(3) 1_555 1_555 1_555 no
C(28) C(29) H(25) 142.9(3) 1_555 1_555 1_555 no
C(30) C(29) C(31) 28.4(3) 1_555 1_555 1_555 yes
C(30) C(29) C(32) 58.6(3) 1_555 1_555 1_555 yes
C(30) C(29) C(33) 87.5(3) 1_555 1_555 1_555 yes
C(30) C(29) C(34) 118.2(4) 1_555 1_555 1_555 yes
C(30) C(29) H(5) 119.7(3) 1_555 1_555 1_556 no
C(30) C(29) H(19) 62.8(2) 1_555 1_555 3_445 no
C(30) C(29) H(21) 96.4(3) 1_555 1_555 1_555 no
C(30) C(29) H(22) 24.1(2) 1_555 1_555 1_555 no
C(30) C(29) H(23) 20.0(3) 1_555 1_555 1_555 no
C(30) C(29) H(25) 94.6(3) 1_555 1_555 1_555 no
C(31) C(29) C(32) 30.2(2) 1_555 1_555 1_555 yes
C(31) C(29) C(33) 59.1(2) 1_555 1_555 1_555 yes
C(31) C(29) C(34) 89.7(3) 1_555 1_555 1_555 yes
C(31) C(29) H(5) 113.4(2) 1_555 1_555 1_556 no
C(31) C(29) H(19) 74.6(2) 1_555 1_555 3_445 no
C(31) C(29) H(21) 124.8(2) 1_555 1_555 1_555 no
C(31) C(29) H(22) 52.5(2) 1_555 1_555 1_555 no
C(31) C(29) H(23) 8.4(1) 1_555 1_555 1_555 no
C(31) C(29) H(25) 66.2(2) 1_555 1_555 1_555 no
C(32) C(29) C(33) 28.9(1) 1_555 1_555 1_555 yes
C(32) C(29) C(34) 59.6(2) 1_555 1_555 1_555 yes
C(32) C(29) H(5) 100.5(1) 1_555 1_555 1_556 no
C(32) C(29) H(19) 90.8(1) 1_555 1_555 3_445 no
C(32) C(29) H(21) 155.0(2) 1_555 1_555 1_555 no
C(32) C(29) H(22) 82.6(2) 1_555 1_555 1_555 no
C(32) C(29) H(23) 38.6(1) 1_555 1_555 1_555 no
C(32) C(29) H(25) 36.0(1) 1_555 1_555 1_555 no
C(33) C(29) C(34) 30.6(2) 1_555 1_555 1_555 yes
C(33) C(29) H(5) 86.2(1) 1_555 1_555 1_556 no
C(33) C(29) H(19) 106.0(2) 1_555 1_555 3_445 no
C(33) C(29) H(21) 176.1(2) 1_555 1_555 1_555 no
C(33) C(29) H(22) 111.5(2) 1_555 1_555 1_555 no
C(33) C(29) H(23) 67.5(1) 1_555 1_555 1_555 no
C(33) C(29) H(25) 7.1(1) 1_555 1_555 1_555 no
C(34) C(29) H(5) 72.4(2) 1_555 1_555 1_556 no
C(34) C(29) H(19) 117.8(3) 1_555 1_555 3_445 no
C(34) C(29) H(21) 145.5(3) 1_555 1_555 1_555 no
C(34) C(29) H(22) 142.2(3) 1_555 1_555 1_555 no
C(34) C(29) H(23) 98.2(3) 1_555 1_555 1_555 no
C(34) C(29) H(25) 23.5(2) 1_555 1_555 1_555 no
H(5) C(29) H(19) 167.8(2) 1_556 1_555 3_445 no
H(5) C(29) H(21) 92.0(1) 1_556 1_555 1_555 no
H(5) C(29) H(22) 117.0(2) 1_556 1_555 1_555 no
H(5) C(29) H(23) 115.6(1) 1_556 1_555 1_555 no
H(5) C(29) H(25) 82.61(9) 1_556 1_555 1_555 no
H(19) C(29) H(21) 75.9(1) 3_445 1_555 1_555 no
H(19) C(29) H(22) 59.75(9) 3_445 1_555 1_555 no
H(19) C(29) H(23) 71.03(8) 3_445 1_555 1_555 no
H(19) C(29) H(25) 109.4(1) 3_445 1_555 1_555 no
H(21) C(29) H(22) 72.3(1) 1_555 1_555 1_555 no
H(21) C(29) H(23) 116.4(2) 1_555 1_555 1_555 no
H(21) C(29) H(25) 169.0(2) 1_555 1_555 1_555 no
H(22) C(29) H(23) 44.06(9) 1_555 1_555 1_555 no
H(22) C(29) H(25) 118.6(2) 1_555 1_555 1_555 no
H(23) C(29) H(25) 74.63(10) 1_555 1_555 1_555 no
C(28) C(30) C(29) 28.4(3) 1_555 1_555 1_555 yes
C(28) C(30) C(31) 149.7(4) 1_555 1_555 1_555 yes
C(28) C(30) C(32) 119.3(2) 1_555 1_555 1_555 yes
C(28) C(30) C(33) 90.2(2) 1_555 1_555 1_555 yes
C(28) C(30) C(34) 59.4(2) 1_555 1_555 1_555 yes
C(28) C(30) H(11) 122.2(2) 1_555 1_555 3_445 no
C(28) C(30) H(15) 88.1(2) 1_555 1_555 1_556 no
C(28) C(30) H(19) 83.0(2) 1_555 1_555 3_445 no
C(28) C(30) H(21) 22.2(1) 1_555 1_555 1_555 no
C(28) C(30) H(22) 91.5(4) 1_555 1_555 1_555 no
C(28) C(30) H(23) 174.4(3) 1_555 1_555 1_555 no
C(28) C(30) H(24) 127.4(2) 1_555 1_555 1_555 no
C(28) C(30) H(24) 102.5(2) 1_555 1_555 2_345 no
C(29) C(30) C(31) 121.3(5) 1_555 1_555 1_555 yes
C(29) C(30) C(32) 90.9(3) 1_555 1_555 1_555 yes
C(29) C(30) C(33) 61.7(3) 1_555 1_555 1_555 yes
C(29) C(30) C(34) 30.9(2) 1_555 1_555 1_555 yes
C(29) C(30) H(11) 150.4(4) 1_555 1_555 3_445 no
C(29) C(30) H(15) 108.3(3) 1_555 1_555 1_556 no
C(29) C(30) H(19) 93.2(3) 1_555 1_555 3_445 no
C(29) C(30) H(21) 50.6(3) 1_555 1_555 1_555 no
C(29) C(30) H(22) 119.8(5) 1_555 1_555 1_555 no
C(29) C(30) H(23) 146.0(4) 1_555 1_555 1_555 no
C(29) C(30) H(24) 99.0(3) 1_555 1_555 1_555 no
C(29) C(30) H(24) 97.6(3) 1_555 1_555 2_345 no
C(31) C(30) C(32) 30.4(3) 1_555 1_555 1_555 yes
C(31) C(30) C(33) 59.6(3) 1_555 1_555 1_555 yes
C(31) C(30) C(34) 90.3(3) 1_555 1_555 1_555 yes
C(31) C(30) H(11) 88.1(3) 1_555 1_555 3_445 no
C(31) C(30) H(15) 114.5(4) 1_555 1_555 1_556 no
C(31) C(30) H(19) 104.3(4) 1_555 1_555 3_445 no
C(31) C(30) H(21) 171.9(4) 1_555 1_555 1_555 no
C(31) C(30) H(22) 118.7(5) 1_555 1_555 1_555 no
C(31) C(30) H(23) 24.7(2) 1_555 1_555 1_555 no
C(31) C(30) H(24) 22.3(3) 1_555 1_555 1_555 no
C(31) C(30) H(24) 77.4(3) 1_555 1_555 2_345 no
C(32) C(30) C(33) 29.2(1) 1_555 1_555 1_555 yes
C(32) C(30) C(34) 60.0(2) 1_555 1_555 1_555 yes
C(32) C(30) H(11) 118.4(2) 1_555 1_555 3_445 no
C(32) C(30) H(15) 131.6(2) 1_555 1_555 1_556 no
C(32) C(30) H(19) 109.4(2) 1_555 1_555 3_445 no
C(32) C(30) H(21) 141.5(2) 1_555 1_555 1_555 no
C(32) C(30) H(22) 148.8(4) 1_555 1_555 1_555 no
C(32) C(30) H(23) 55.1(2) 1_555 1_555 1_555 no
C(32) C(30) H(24) 8.1(1) 1_555 1_555 1_555 no
C(32) C(30) H(24) 79.3(2) 1_555 1_555 2_345 no
C(33) C(30) C(34) 30.8(1) 1_555 1_555 1_555 yes
C(33) C(30) H(11) 147.5(2) 1_555 1_555 3_445 no
C(33) C(30) H(15) 137.6(2) 1_555 1_555 1_556 no
C(33) C(30) H(19) 108.6(2) 1_555 1_555 3_445 no
C(33) C(30) H(21) 112.3(2) 1_555 1_555 1_555 no
C(33) C(30) H(22) 174.8(4) 1_555 1_555 1_555 no
C(33) C(30) H(23) 84.2(2) 1_555 1_555 1_555 no
C(33) C(30) H(24) 37.3(1) 1_555 1_555 1_555 no
C(33) C(30) H(24) 84.4(1) 1_555 1_555 2_345 no
C(34) C(30) H(11) 176.4(2) 1_555 1_555 3_445 no
C(34) C(30) H(15) 128.2(2) 1_555 1_555 1_556 no
C(34) C(30) H(19) 102.3(2) 1_555 1_555 3_445 no
C(34) C(30) H(21) 81.5(2) 1_555 1_555 1_555 no
C(34) C(30) H(22) 150.5(4) 1_555 1_555 1_555 no
C(34) C(30) H(23) 115.0(2) 1_555 1_555 1_555 no
C(34) C(30) H(24) 68.0(1) 1_555 1_555 1_555 no
C(34) C(30) H(24) 91.5(2) 1_555 1_555 2_345 no
H(11) C(30) H(15) 49.94(7) 3_445 1_555 1_556 no
H(11) C(30) H(19) 81.24(10) 3_445 1_555 3_445 no
H(11) C(30) H(21) 100.0(1) 3_445 1_555 1_555 no
H(11) C(30) H(22) 30.7(2) 3_445 1_555 1_555 no
H(11) C(30) H(23) 63.4(1) 3_445 1_555 1_555 no
H(11) C(30) H(24) 110.3(1) 3_445 1_555 1_555 no
H(11) C(30) H(24) 85.0(1) 3_445 1_555 2_345 no
H(15) C(30) H(19) 113.2(1) 1_556 1_555 3_445 no
H(15) C(30) H(21) 71.5(1) 1_556 1_555 1_555 no
H(15) C(30) H(22) 37.6(2) 1_556 1_555 1_555 no
H(15) C(30) H(23) 96.3(2) 1_556 1_555 1_555 no
H(15) C(30) H(24) 127.4(1) 1_556 1_555 1_555 no
H(15) C(30) H(24) 54.91(8) 1_556 1_555 2_345 no
H(19) C(30) H(21) 77.2(1) 3_445 1_555 1_555 no
H(19) C(30) H(22) 76.5(3) 3_445 1_555 1_555 no
H(19) C(30) H(23) 98.4(2) 3_445 1_555 1_555 no
H(19) C(30) H(24) 109.0(2) 3_445 1_555 1_555 no
H(19) C(30) H(24) 166.0(2) 3_445 1_555 2_345 no
H(21) C(30) H(22) 69.4(3) 1_555 1_555 1_555 no
H(21) C(30) H(23) 163.4(2) 1_555 1_555 1_555 no
H(21) C(30) H(24) 149.6(2) 1_555 1_555 1_555 no
H(21) C(30) H(24) 103.1(2) 1_555 1_555 2_345 no
H(22) C(30) H(23) 94.1(3) 1_555 1_555 1_555 no
H(22) C(30) H(24) 140.8(4) 1_555 1_555 1_555 no
H(22) C(30) H(24) 90.5(3) 1_555 1_555 2_345 no
H(23) C(30) H(24) 47.0(1) 1_555 1_555 1_555 no
H(23) C(30) H(24) 77.3(1) 1_555 1_555 2_345 no
H(24) C(30) H(24) 78.0(1) 1_555 1_555 2_345 no
C(29) C(31) C(30) 30.3(3) 1_555 1_555 1_555 yes
C(29) C(31) C(32) 90.5(3) 1_555 1_555 1_555 yes
C(29) C(31) C(33) 61.3(2) 1_555 1_555 1_555 yes
C(29) C(31) C(34) 30.6(1) 1_555 1_555 1_555 yes
C(29) C(31) H(22) 55.7(2) 1_555 1_555 1_555 no
C(29) C(31) H(23) 150.0(5) 1_555 1_555 1_555 no
C(29) C(31) H(24) 113.5(2) 1_555 1_555 1_555 no
C(29) C(31) H(24) 81.2(2) 1_555 1_555 2_345 no
C(29) C(31) H(25) 71.4(2) 1_555 1_555 1_555 no
C(29) C(31) H(25) 121.2(2) 1_555 1_555 2_345 no
C(30) C(31) C(32) 120.7(5) 1_555 1_555 1_555 yes
C(30) C(31) C(33) 91.6(3) 1_555 1_555 1_555 yes
C(30) C(31) C(34) 60.9(3) 1_555 1_555 1_555 yes
C(30) C(31) H(22) 25.5(2) 1_555 1_555 1_555 no
C(30) C(31) H(23) 119.7(6) 1_555 1_555 1_555 no
C(30) C(31) H(24) 143.8(4) 1_555 1_555 1_555 no
C(30) C(31) H(24) 79.0(3) 1_555 1_555 2_345 no
C(30) C(31) H(25) 101.6(3) 1_555 1_555 1_555 no
C(30) C(31) H(25) 108.3(4) 1_555 1_555 2_345 no
C(32) C(31) C(33) 29.2(2) 1_555 1_555 1_555 yes
C(32) C(31) C(34) 59.8(3) 1_555 1_555 1_555 yes
C(32) C(31) H(22) 146.0(4) 1_555 1_555 1_555 no
C(32) C(31) H(23) 119.5(6) 1_555 1_555 1_555 no
C(32) C(31) H(24) 23.1(2) 1_555 1_555 1_555 no
C(32) C(31) H(24) 95.9(3) 1_555 1_555 2_345 no
C(32) C(31) H(25) 19.1(2) 1_555 1_555 1_555 no
C(32) C(31) H(25) 104.3(3) 1_555 1_555 2_345 no
C(33) C(31) C(34) 30.6(1) 1_555 1_555 1_555 yes
C(33) C(31) H(22) 116.9(2) 1_555 1_555 1_555 no
C(33) C(31) H(23) 148.6(5) 1_555 1_555 1_555 no
C(33) C(31) H(24) 52.2(2) 1_555 1_555 1_555 no
C(33) C(31) H(24) 91.1(2) 1_555 1_555 2_345 no
C(33) C(31) H(25) 10.1(1) 1_555 1_555 1_555 no
C(33) C(31) H(25) 118.2(2) 1_555 1_555 2_345 no
C(34) C(31) H(22) 86.3(2) 1_555 1_555 1_555 no
C(34) C(31) H(23) 178.5(4) 1_555 1_555 1_555 no
C(34) C(31) H(24) 82.9(2) 1_555 1_555 1_555 no
C(34) C(31) H(24) 86.0(2) 1_555 1_555 2_345 no
C(34) C(31) H(25) 40.7(1) 1_555 1_555 1_555 no
C(34) C(31) H(25) 125.5(2) 1_555 1_555 2_345 no
H(22) C(31) H(23) 94.3(4) 1_555 1_555 1_555 no
H(22) C(31) H(24) 168.6(3) 1_555 1_555 1_555 no
H(22) C(31) H(24) 77.3(2) 1_555 1_555 2_345 no
H(22) C(31) H(25) 127.0(2) 1_555 1_555 1_555 no
H(22) C(31) H(25) 92.5(2) 1_555 1_555 2_345 no
H(23) C(31) H(24) 96.4(4) 1_555 1_555 1_555 no
H(23) C(31) H(24) 92.9(3) 1_555 1_555 2_345 no
H(23) C(31) H(25) 138.6(5) 1_555 1_555 1_555 no
H(23) C(31) H(25) 53.1(3) 1_555 1_555 2_345 no
H(24) C(31) H(24) 98.2(2) 1_555 1_555 2_345 no
H(24) C(31) H(25) 42.15(9) 1_555 1_555 1_555 no
H(24) C(31) H(25) 90.8(2) 1_555 1_555 2_345 no
H(24) C(31) H(25) 93.0(1) 2_345 1_555 1_555 no
H(24) C(31) H(25) 41.36(7) 2_345 1_555 2_345 no
H(25) C(31) H(25) 114.0(2) 1_555 1_555 2_345 no
C(29) C(32) C(30) 30.5(1) 1_555 1_555 1_555 yes
C(29) C(32) C(31) 59.4(3) 1_555 1_555 1_555 yes
C(29) C(32) C(33) 61.0(3) 1_555 1_555 1_555 yes
C(29) C(32) C(34) 30.6(1) 1_555 1_555 1_555 yes
C(29) C(32) H(16) 140.5(2) 1_555 1_555 2_345 no
C(29) C(32) H(22) 39.4(1) 1_555 1_555 1_555 no
C(29) C(32) H(23) 83.4(2) 1_555 1_555 1_555 no
C(29) C(32) H(24) 177.1(4) 1_555 1_555 1_555 no
C(29) C(32) H(25) 88.2(2) 1_555 1_555 1_555 no
C(30) C(32) C(31) 28.9(3) 1_555 1_555 1_555 yes
C(30) C(32) C(33) 91.5(3) 1_555 1_555 1_555 yes
C(30) C(32) C(34) 61.1(2) 1_555 1_555 1_555 yes
C(30) C(32) H(16) 118.9(2) 1_555 1_555 2_345 no
C(30) C(32) H(22) 9.0(1) 1_555 1_555 1_555 no
C(30) C(32) H(23) 52.9(2) 1_555 1_555 1_555 no
C(30) C(32) H(24) 152.1(4) 1_555 1_555 1_555 no
C(30) C(32) H(25) 118.7(2) 1_555 1_555 1_555 no
C(31) C(32) C(33) 120.4(5) 1_555 1_555 1_555 yes
C(31) C(32) C(34) 89.9(3) 1_555 1_555 1_555 yes
C(31) C(32) H(16) 95.0(3) 1_555 1_555 2_345 no
C(31) C(32) H(22) 20.1(3) 1_555 1_555 1_555 no
C(31) C(32) H(23) 24.1(2) 1_555 1_555 1_555 no
C(31) C(32) H(24) 123.2(5) 1_555 1_555 1_555 no
C(31) C(32) H(25) 147.5(4) 1_555 1_555 1_555 no
C(33) C(32) C(34) 30.5(2) 1_555 1_555 1_555 yes
C(33) C(32) H(16) 133.5(3) 1_555 1_555 2_345 no
C(33) C(32) H(22) 100.4(3) 1_555 1_555 1_555 no
C(33) C(32) H(23) 144.4(4) 1_555 1_555 1_555 no
C(33) C(32) H(24) 116.3(5) 1_555 1_555 1_555 no
C(33) C(32) H(25) 27.1(2) 1_555 1_555 1_555 no
C(34) C(32) H(16) 148.3(2) 1_555 1_555 2_345 no
C(34) C(32) H(22) 70.0(2) 1_555 1_555 1_555 no
C(34) C(32) H(23) 114.0(2) 1_555 1_555 1_555 no
C(34) C(32) H(24) 146.8(4) 1_555 1_555 1_555 no
C(34) C(32) H(25) 57.6(1) 1_555 1_555 1_555 no
H(16) C(32) H(22) 110.8(2) 2_345 1_555 1_555 no
H(16) C(32) H(23) 74.2(1) 2_345 1_555 1_555 no
H(16) C(32) H(24) 40.0(2) 2_345 1_555 1_555 no
H(16) C(32) H(25) 112.6(2) 2_345 1_555 1_555 no
H(22) C(32) H(23) 44.1(1) 1_555 1_555 1_555 no
H(22) C(32) H(24) 143.1(4) 1_555 1_555 1_555 no
H(22) C(32) H(25) 127.5(2) 1_555 1_555 1_555 no
H(23) C(32) H(24) 99.2(3) 1_555 1_555 1_555 no
H(23) C(32) H(25) 171.6(3) 1_555 1_555 1_555 no
H(24) C(32) H(25) 89.2(3) 1_555 1_555 1_555 no
O(2) C(33) C(19) 82.8(1) 1_555 1_555 1_555 yes
O(2) C(33) C(20) 22.92(8) 1_555 1_555 1_555 yes
O(2) C(33) C(21) 48.5(1) 1_555 1_555 1_555 yes
O(2) C(33) C(29) 104.2(2) 1_555 1_555 1_555 yes
O(2) C(33) C(30) 133.5(2) 1_555 1_555 1_555 yes
O(2) C(33) C(31) 158.4(2) 1_555 1_555 1_555 yes
O(2) C(33) C(32) 158.7(3) 1_555 1_555 1_555 yes
O(2) C(33) C(34) 74.9(2) 1_555 1_555 1_555 yes
O(2) C(33) H(6) 60.81(9) 1_555 1_555 1_556 no
O(2) C(33) H(16) 75.0(1) 1_555 1_555 1_555 no
O(2) C(33) H(23) 163.0(2) 1_555 1_555 1_555 no
O(2) C(33) H(23) 67.99(10) 1_555 1_555 2_344 no
O(2) C(33) H(24) 136.3(2) 1_555 1_555 1_555 no
O(2) C(33) H(25) 52.1(2) 1_555 1_555 1_555 no
C(19) C(33) C(20) 64.0(1) 1_555 1_555 1_555 yes
C(19) C(33) C(21) 67.6(1) 1_555 1_555 1_555 yes
C(19) C(33) C(29) 89.5(2) 1_555 1_555 1_555 yes
C(19) C(33) C(30) 101.3(2) 1_555 1_555 1_555 yes
C(19) C(33) C(31) 109.6(2) 1_555 1_555 1_555 yes
C(19) C(33) C(32) 113.5(3) 1_555 1_555 1_555 yes
C(19) C(33) C(34) 77.2(2) 1_555 1_555 1_555 yes
C(19) C(33) H(6) 141.9(2) 1_555 1_555 1_556 no
C(19) C(33) H(16) 17.24(7) 1_555 1_555 1_555 no
C(19) C(33) H(23) 111.8(1) 1_555 1_555 1_555 no
C(19) C(33) H(23) 79.8(1) 1_555 1_555 2_344 no
C(19) C(33) H(24) 111.8(2) 1_555 1_555 1_555 no
C(19) C(33) H(25) 81.1(2) 1_555 1_555 1_555 no
C(20) C(33) C(21) 31.3(1) 1_555 1_555 1_555 yes
C(20) C(33) C(29) 90.4(2) 1_555 1_555 1_555 yes
C(20) C(33) C(30) 121.1(2) 1_555 1_555 1_555 yes
C(20) C(33) C(31) 149.9(2) 1_555 1_555 1_555 yes
C(20) C(33) C(32) 177.4(4) 1_555 1_555 1_555 yes
C(20) C(33) C(34) 59.7(2) 1_555 1_555 1_555 yes
C(20) C(33) H(6) 78.0(1) 1_555 1_555 1_556 no
C(20) C(33) H(16) 60.9(1) 1_555 1_555 1_555 no
C(20) C(33) H(23) 158.7(2) 1_555 1_555 1_555 no
C(20) C(33) H(23) 78.9(1) 1_555 1_555 2_344 no
C(20) C(33) H(24) 153.2(2) 1_555 1_555 1_555 no
C(20) C(33) H(25) 65.0(2) 1_555 1_555 1_555 no
C(21) C(33) C(29) 59.1(2) 1_555 1_555 1_555 yes
C(21) C(33) C(30) 89.8(2) 1_555 1_555 1_555 yes
C(21) C(33) C(31) 118.7(2) 1_555 1_555 1_555 yes
C(21) C(33) C(32) 149.1(4) 1_555 1_555 1_555 yes
C(21) C(33) C(34) 28.5(2) 1_555 1_555 1_555 yes
C(21) C(33) H(6) 79.2(1) 1_555 1_555 1_556 no
C(21) C(33) H(16) 74.2(1) 1_555 1_555 1_555 no
C(21) C(33) H(23) 127.5(2) 1_555 1_555 1_555 no
C(21) C(33) H(23) 110.0(2) 1_555 1_555 2_344 no
C(21) C(33) H(24) 175.2(2) 1_555 1_555 1_555 no
C(21) C(33) H(25) 96.2(3) 1_555 1_555 1_555 no
C(29) C(33) C(30) 30.8(1) 1_555 1_555 1_555 yes
C(29) C(33) C(31) 59.6(2) 1_555 1_555 1_555 yes
C(29) C(33) C(32) 90.0(3) 1_555 1_555 1_555 yes
C(29) C(33) C(34) 30.6(2) 1_555 1_555 1_555 yes
C(29) C(33) H(6) 89.1(2) 1_555 1_555 1_556 no
C(29) C(33) H(16) 106.2(2) 1_555 1_555 1_555 no
C(29) C(33) H(23) 68.5(1) 1_555 1_555 1_555 no
C(29) C(33) H(23) 167.3(2) 1_555 1_555 2_344 no
C(29) C(33) H(24) 116.4(2) 1_555 1_555 1_555 no
C(29) C(33) H(25) 155.3(3) 1_555 1_555 1_555 no
C(30) C(33) C(31) 28.9(2) 1_555 1_555 1_555 yes
C(30) C(33) C(32) 59.3(3) 1_555 1_555 1_555 yes
C(30) C(33) C(34) 61.4(2) 1_555 1_555 1_555 yes
C(30) C(33) H(6) 96.6(2) 1_555 1_555 1_556 no
C(30) C(33) H(16) 117.9(2) 1_555 1_555 1_555 no
C(30) C(33) H(23) 37.7(1) 1_555 1_555 1_555 no
C(30) C(33) H(23) 158.5(2) 1_555 1_555 2_344 no
C(30) C(33) H(24) 85.6(2) 1_555 1_555 1_555 no
C(30) C(33) H(25) 174.0(3) 1_555 1_555 1_555 no
C(31) C(33) C(32) 30.4(3) 1_555 1_555 1_555 yes
C(31) C(33) C(34) 90.3(3) 1_555 1_555 1_555 yes
C(31) C(33) H(6) 102.3(2) 1_555 1_555 1_556 no
C(31) C(33) H(16) 121.5(2) 1_555 1_555 1_555 no
C(31) C(33) H(23) 8.9(1) 1_555 1_555 1_555 no
C(31) C(33) H(23) 130.4(2) 1_555 1_555 2_344 no
C(31) C(33) H(24) 56.8(2) 1_555 1_555 1_555 no
C(31) C(33) H(25) 145.1(4) 1_555 1_555 1_555 no
C(32) C(33) C(34) 120.7(4) 1_555 1_555 1_555 yes
C(32) C(33) H(6) 104.6(3) 1_555 1_555 1_556 no
C(32) C(33) H(16) 116.5(3) 1_555 1_555 1_555 no
C(32) C(33) H(23) 21.6(3) 1_555 1_555 1_555 no
C(32) C(33) H(23) 100.3(3) 1_555 1_555 2_344 no
C(32) C(33) H(24) 26.4(2) 1_555 1_555 1_555 no
C(32) C(33) H(25) 114.7(4) 1_555 1_555 1_555 no
C(34) C(33) H(6) 82.4(2) 1_555 1_555 1_556 no
C(34) C(33) H(16) 90.2(2) 1_555 1_555 1_555 no
C(34) C(33) H(23) 99.1(3) 1_555 1_555 1_555 no
C(34) C(33) H(23) 138.3(3) 1_555 1_555 2_344 no
C(34) C(33) H(24) 147.0(3) 1_555 1_555 1_555 no
C(34) C(33) H(25) 124.6(4) 1_555 1_555 1_555 no
H(6) C(33) H(16) 135.6(1) 1_556 1_555 1_555 no
H(6) C(33) H(23) 103.0(1) 1_556 1_555 1_555 no
H(6) C(33) H(23) 95.2(1) 1_556 1_555 2_344 no
H(6) C(33) H(24) 102.8(1) 1_556 1_555 1_555 no
H(6) C(33) H(25) 84.6(2) 1_556 1_555 1_555 no
H(16) C(33) H(23) 121.4(1) 1_555 1_555 1_555 no
H(16) C(33) H(23) 62.69(8) 1_555 1_555 2_344 no
H(16) C(33) H(24) 106.6(2) 1_555 1_555 1_555 no
H(16) C(33) H(25) 64.1(2) 1_555 1_555 1_555 no
H(23) C(33) H(23) 121.7(1) 1_555 1_555 2_344 no
H(23) C(33) H(24) 47.91(9) 1_555 1_555 1_555 no
H(23) C(33) H(25) 136.2(3) 1_555 1_555 1_555 no
H(23) C(33) H(24) 74.3(1) 2_344 1_555 1_555 no
H(23) C(33) H(25) 16.0(2) 2_344 1_555 1_555 no
H(24) C(33) H(25) 88.3(3) 1_555 1_555 1_555 no
O(2) C(34) N(1) 39.29(8) 1_555 1_555 1_555 yes
O(2) C(34) C(10) 81.1(1) 1_555 1_555 1_555 yes
O(2) C(34) C(19) 83.5(1) 1_555 1_555 1_555 yes
O(2) C(34) C(20) 22.39(10) 1_555 1_555 1_555 yes
O(2) C(34) C(21) 48.0(2) 1_555 1_555 1_555 yes
O(2) C(34) C(22) 74.9(1) 1_555 1_555 1_555 yes
O(2) C(34) C(27) 103.9(1) 1_555 1_555 1_555 yes
O(2) C(34) C(28) 131.4(2) 1_555 1_555 1_555 yes
O(2) C(34) C(29) 156.5(3) 1_555 1_555 1_555 yes
O(2) C(34) C(30) 158.6(2) 1_555 1_555 1_555 yes
O(2) C(34) C(31) 134.9(2) 1_555 1_555 1_555 yes
O(2) C(34) C(32) 106.2(2) 1_555 1_555 1_555 yes
O(2) C(34) C(33) 78.4(2) 1_555 1_555 1_555 yes
O(2) C(34) H(5) 75.54(9) 1_555 1_555 1_556 no
O(2) C(34) H(6) 59.70(8) 1_555 1_555 1_556 no
O(2) C(34) H(16) 71.11(10) 1_555 1_555 1_555 no
O(2) C(34) H(21) 139.9(1) 1_555 1_555 1_555 no
O(2) C(34) H(22) 161.5(1) 1_555 1_555 1_555 no
O(2) C(34) H(24) 97.0(1) 1_555 1_555 1_555 no
O(2) C(34) H(25) 57.00(10) 1_555 1_555 1_555 no
N(1) C(34) C(10) 42.24(8) 1_555 1_555 1_555 yes
N(1) C(34) C(19) 51.36(10) 1_555 1_555 1_555 yes
N(1) C(34) C(20) 18.0(1) 1_555 1_555 1_555 yes
N(1) C(34) C(21) 33.4(2) 1_555 1_555 1_555 yes
N(1) C(34) C(22) 60.2(1) 1_555 1_555 1_555 yes
N(1) C(34) C(27) 88.8(1) 1_555 1_555 1_555 yes
N(1) C(34) C(28) 116.1(2) 1_555 1_555 1_555 yes
N(1) C(34) C(29) 143.0(3) 1_555 1_555 1_555 yes
N(1) C(34) C(30) 159.9(2) 1_555 1_555 1_555 yes
N(1) C(34) C(31) 146.1(2) 1_555 1_555 1_555 yes
N(1) C(34) C(32) 120.0(2) 1_555 1_555 1_555 yes
N(1) C(34) C(33) 93.2(3) 1_555 1_555 1_555 yes
N(1) C(34) H(5) 102.1(1) 1_555 1_555 1_556 no
N(1) C(34) H(6) 98.91(10) 1_555 1_555 1_556 no
N(1) C(34) H(16) 46.11(7) 1_555 1_555 1_555 no
N(1) C(34) H(21) 125.1(1) 1_555 1_555 1_555 no
N(1) C(34) H(22) 159.2(1) 1_555 1_555 1_555 no
N(1) C(34) H(24) 111.3(1) 1_555 1_555 1_555 no
N(1) C(34) H(25) 72.2(1) 1_555 1_555 1_555 no
C(10) C(34) C(19) 23.66(8) 1_555 1_555 1_555 yes
C(10) C(34) C(20) 60.2(1) 1_555 1_555 1_555 yes
C(10) C(34) C(21) 58.6(2) 1_555 1_555 1_555 yes
C(10) C(34) C(22) 67.2(1) 1_555 1_555 1_555 yes
C(10) C(34) C(27) 80.7(1) 1_555 1_555 1_555 yes
C(10) C(34) C(28) 95.1(2) 1_555 1_555 1_555 yes
C(10) C(34) C(29) 109.2(2) 1_555 1_555 1_555 yes
C(10) C(34) C(30) 117.8(2) 1_555 1_555 1_555 yes
C(10) C(34) C(31) 118.5(2) 1_555 1_555 1_555 yes
C(10) C(34) C(32) 111.8(2) 1_555 1_555 1_555 yes
C(10) C(34) C(33) 100.1(3) 1_555 1_555 1_555 yes
C(10) C(34) H(5) 132.8(1) 1_555 1_555 1_556 no
C(10) C(34) H(6) 140.6(1) 1_555 1_555 1_556 no
C(10) C(34) H(16) 35.10(7) 1_555 1_555 1_555 no
C(10) C(34) H(21) 100.2(1) 1_555 1_555 1_555 no
C(10) C(34) H(22) 117.4(1) 1_555 1_555 1_555 no
C(10) C(34) H(24) 108.5(1) 1_555 1_555 1_555 no
C(10) C(34) H(25) 89.3(1) 1_555 1_555 1_555 no
C(19) C(34) C(20) 67.9(1) 1_555 1_555 1_555 yes
C(19) C(34) C(21) 77.6(2) 1_555 1_555 1_555 yes
C(19) C(34) C(22) 90.7(2) 1_555 1_555 1_555 yes
C(19) C(34) C(27) 102.9(1) 1_555 1_555 1_555 yes
C(19) C(34) C(28) 111.2(2) 1_555 1_555 1_555 yes
C(19) C(34) C(29) 114.5(2) 1_555 1_555 1_555 yes
C(19) C(34) C(30) 109.6(2) 1_555 1_555 1_555 yes
C(19) C(34) C(31) 100.1(2) 1_555 1_555 1_555 yes
C(19) C(34) C(32) 88.4(2) 1_555 1_555 1_555 yes
C(19) C(34) C(33) 77.6(2) 1_555 1_555 1_555 yes
C(19) C(34) H(5) 152.8(1) 1_555 1_555 1_556 no
C(19) C(34) H(6) 134.8(1) 1_555 1_555 1_556 no
C(19) C(34) H(16) 16.42(7) 1_555 1_555 1_555 no
C(19) C(34) H(21) 113.3(1) 1_555 1_555 1_555 no
C(19) C(34) H(22) 112.8(1) 1_555 1_555 1_555 no
C(19) C(34) H(24) 84.9(1) 1_555 1_555 1_555 no
C(19) C(34) H(25) 70.8(1) 1_555 1_555 1_555 no
C(20) C(34) C(21) 31.7(2) 1_555 1_555 1_555 yes
C(20) C(34) C(22) 61.0(2) 1_555 1_555 1_555 yes
C(20) C(34) C(27) 91.4(2) 1_555 1_555 1_555 yes
C(20) C(34) C(28) 120.5(2) 1_555 1_555 1_555 yes
C(20) C(34) C(29) 150.4(3) 1_555 1_555 1_555 yes
C(20) C(34) C(30) 177.4(2) 1_555 1_555 1_555 yes
C(20) C(34) C(31) 149.9(2) 1_555 1_555 1_555 yes
C(20) C(34) C(32) 119.7(2) 1_555 1_555 1_555 yes
C(20) C(34) C(33) 90.9(3) 1_555 1_555 1_555 yes
C(20) C(34) H(5) 86.8(1) 1_555 1_555 1_556 no
C(20) C(34) H(6) 81.3(1) 1_555 1_555 1_556 no
C(20) C(34) H(16) 59.6(1) 1_555 1_555 1_555 no
C(20) C(34) H(21) 130.1(2) 1_555 1_555 1_555 no
C(20) C(34) H(22) 173.0(2) 1_555 1_555 1_555 no
C(20) C(34) H(24) 110.2(2) 1_555 1_555 1_555 no
C(20) C(34) H(25) 68.5(1) 1_555 1_555 1_555 no
C(21) C(34) C(22) 29.3(2) 1_555 1_555 1_555 yes
C(21) C(34) C(27) 59.7(2) 1_555 1_555 1_555 yes
C(21) C(34) C(28) 88.7(3) 1_555 1_555 1_555 yes
C(21) C(34) C(29) 118.6(4) 1_555 1_555 1_555 yes
C(21) C(34) C(30) 149.4(3) 1_555 1_555 1_555 yes
C(21) C(34) C(31) 176.4(3) 1_555 1_555 1_555 yes
C(21) C(34) C(32) 151.4(3) 1_555 1_555 1_555 yes
C(21) C(34) C(33) 122.6(4) 1_555 1_555 1_555 yes
C(21) C(34) H(5) 75.5(2) 1_555 1_555 1_556 no
C(21) C(34) H(6) 93.4(2) 1_555 1_555 1_556 no
C(21) C(34) H(16) 77.6(2) 1_555 1_555 1_555 no
C(21) C(34) H(21) 98.3(2) 1_555 1_555 1_555 no
C(21) C(34) H(22) 141.3(3) 1_555 1_555 1_555 no
C(21) C(34) H(24) 141.9(3) 1_555 1_555 1_555 no
C(21) C(34) H(25) 100.2(3) 1_555 1_555 1_555 no
C(22) C(34) C(27) 30.4(1) 1_555 1_555 1_555 yes
C(22) C(34) C(28) 59.5(2) 1_555 1_555 1_555 yes
C(22) C(34) C(29) 89.4(3) 1_555 1_555 1_555 yes
C(22) C(34) C(30) 120.3(2) 1_555 1_555 1_555 yes
C(22) C(34) C(31) 149.0(2) 1_555 1_555 1_555 yes
C(22) C(34) C(32) 178.5(2) 1_555 1_555 1_555 yes
C(22) C(34) C(33) 151.8(3) 1_555 1_555 1_555 yes
C(22) C(34) H(5) 67.4(1) 1_555 1_555 1_556 no
C(22) C(34) H(6) 102.7(1) 1_555 1_555 1_556 no
C(22) C(34) H(16) 97.4(1) 1_555 1_555 1_555 no
C(22) C(34) H(21) 69.1(1) 1_555 1_555 1_555 no
C(22) C(34) H(22) 112.1(2) 1_555 1_555 1_555 no
C(22) C(34) H(24) 171.2(2) 1_555 1_555 1_555 no
C(22) C(34) H(25) 129.4(2) 1_555 1_555 1_555 no
C(27) C(34) C(28) 29.1(1) 1_555 1_555 1_555 yes
C(27) C(34) C(29) 59.0(2) 1_555 1_555 1_555 yes
C(27) C(34) C(30) 89.9(2) 1_555 1_555 1_555 yes
C(27) C(34) C(31) 118.6(2) 1_555 1_555 1_555 yes
C(27) C(34) C(32) 148.9(2) 1_555 1_555 1_555 yes
C(27) C(34) C(33) 177.7(3) 1_555 1_555 1_555 yes
C(27) C(34) H(5) 66.4(1) 1_555 1_555 1_556 no
C(27) C(34) H(6) 110.3(1) 1_555 1_555 1_556 no
C(27) C(34) H(16) 115.7(1) 1_555 1_555 1_555 no
C(27) C(34) H(21) 38.68(10) 1_555 1_555 1_555 no
C(27) C(34) H(22) 81.7(1) 1_555 1_555 1_555 no
C(27) C(34) H(24) 158.4(2) 1_555 1_555 1_555 no
C(27) C(34) H(25) 159.8(2) 1_555 1_555 1_555 no
C(28) C(34) C(29) 29.9(2) 1_555 1_555 1_555 yes
C(28) C(34) C(30) 60.8(2) 1_555 1_555 1_555 yes
C(28) C(34) C(31) 89.5(2) 1_555 1_555 1_555 yes
C(28) C(34) C(32) 119.8(2) 1_555 1_555 1_555 yes
C(28) C(34) C(33) 148.6(3) 1_555 1_555 1_555 yes
C(28) C(34) H(5) 72.3(1) 1_555 1_555 1_556 no
C(28) C(34) H(6) 112.7(2) 1_555 1_555 1_556 no
C(28) C(34) H(16) 127.5(2) 1_555 1_555 1_555 no
C(28) C(34) H(21) 9.6(1) 1_555 1_555 1_555 no
C(28) C(34) H(22) 52.6(1) 1_555 1_555 1_555 no
C(28) C(34) H(24) 129.3(2) 1_555 1_555 1_555 no
C(28) C(34) H(25) 171.1(2) 1_555 1_555 1_555 no
C(29) C(34) C(30) 30.9(2) 1_555 1_555 1_555 yes
C(29) C(34) C(31) 59.6(3) 1_555 1_555 1_555 yes
C(29) C(34) C(32) 89.9(3) 1_555 1_555 1_555 yes
C(29) C(34) C(33) 118.7(4) 1_555 1_555 1_555 yes
C(29) C(34) H(5) 82.4(2) 1_555 1_555 1_556 no
C(29) C(34) H(6) 108.6(2) 1_555 1_555 1_556 no
C(29) C(34) H(16) 129.3(2) 1_555 1_555 1_555 no
C(29) C(34) H(21) 20.3(2) 1_555 1_555 1_555 no
C(29) C(34) H(22) 22.7(2) 1_555 1_555 1_555 no
C(29) C(34) H(24) 99.4(3) 1_555 1_555 1_555 no
C(29) C(34) H(25) 141.2(3) 1_555 1_555 1_555 no
C(30) C(34) C(31) 28.7(2) 1_555 1_555 1_555 yes
C(30) C(34) C(32) 59.0(2) 1_555 1_555 1_555 yes
C(30) C(34) C(33) 87.8(3) 1_555 1_555 1_555 yes
C(30) C(34) H(5) 95.8(2) 1_555 1_555 1_556 no
C(30) C(34) H(6) 100.4(2) 1_555 1_555 1_556 no
C(30) C(34) H(16) 117.8(2) 1_555 1_555 1_555 no
C(30) C(34) H(21) 51.2(1) 1_555 1_555 1_555 no
C(30) C(34) H(22) 8.4(1) 1_555 1_555 1_555 no
C(30) C(34) H(24) 68.5(2) 1_555 1_555 1_555 no
C(30) C(34) H(25) 110.3(2) 1_555 1_555 1_555 no
C(31) C(34) C(32) 30.2(2) 1_555 1_555 1_555 yes
C(31) C(34) C(33) 59.1(2) 1_555 1_555 1_555 yes
C(31) C(34) H(5) 106.9(2) 1_555 1_555 1_556 no
C(31) C(34) H(6) 90.1(1) 1_555 1_555 1_556 no
C(31) C(34) H(16) 101.1(2) 1_555 1_555 1_555 no
C(31) C(34) H(21) 79.9(2) 1_555 1_555 1_555 no
C(31) C(34) H(22) 37.0(1) 1_555 1_555 1_555 no
C(31) C(34) H(24) 39.8(1) 1_555 1_555 1_555 no
C(31) C(34) H(25) 81.5(2) 1_555 1_555 1_555 no
C(32) C(34) C(33) 28.9(2) 1_555 1_555 1_555 yes
C(32) C(34) H(5) 113.9(2) 1_555 1_555 1_556 no
C(32) C(34) H(6) 78.8(1) 1_555 1_555 1_556 no
C(32) C(34) H(16) 82.0(2) 1_555 1_555 1_555 no
C(32) C(34) H(21) 110.2(2) 1_555 1_555 1_555 no
C(32) C(34) H(22) 67.2(2) 1_555 1_555 1_555 no
C(32) C(34) H(24) 9.5(1) 1_555 1_555 1_555 no
C(32) C(34) H(25) 51.3(2) 1_555 1_555 1_555 no
C(33) C(34) H(5) 114.2(2) 1_555 1_555 1_556 no
C(33) C(34) H(6) 70.5(2) 1_555 1_555 1_556 no
C(33) C(34) H(16) 65.2(2) 1_555 1_555 1_555 no
C(33) C(34) H(21) 139.0(3) 1_555 1_555 1_555 no
C(33) C(34) H(22) 96.1(2) 1_555 1_555 1_555 no
C(33) C(34) H(24) 19.4(2) 1_555 1_555 1_555 no
C(33) C(34) H(25) 22.4(2) 1_555 1_555 1_555 no
H(5) C(34) H(6) 44.11(5) 1_556 1_555 1_556 no
H(5) C(34) H(16) 146.0(1) 1_556 1_555 1_555 no
H(5) C(34) H(21) 74.88(9) 1_556 1_555 1_555 no
H(5) C(34) H(22) 91.06(10) 1_556 1_555 1_555 no
H(5) C(34) H(24) 114.5(1) 1_556 1_555 1_555 no
H(5) C(34) H(25) 110.2(1) 1_556 1_555 1_555 no
H(6) C(34) H(16) 118.5(1) 1_556 1_555 1_555 no
H(6) C(34) H(21) 111.8(1) 1_556 1_555 1_555 no
H(6) C(34) H(22) 101.8(1) 1_556 1_555 1_555 no
H(6) C(34) H(24) 75.48(8) 1_556 1_555 1_555 no
H(6) C(34) H(25) 67.48(8) 1_556 1_555 1_555 no
H(16) C(34) H(21) 129.7(1) 1_555 1_555 1_555 no
H(16) C(34) H(22) 122.9(1) 1_555 1_555 1_555 no
H(16) C(34) H(24) 76.38(9) 1_555 1_555 1_555 no
H(16) C(34) H(25) 55.20(9) 1_555 1_555 1_555 no
H(21) C(34) H(22) 42.98(5) 1_555 1_555 1_555 no
H(21) C(34) H(24) 119.7(1) 1_555 1_555 1_555 no
H(21) C(34) H(25) 161.5(2) 1_555 1_555 1_555 no
H(22) C(34) H(24) 76.72(8) 1_555 1_555 1_555 no
H(22) C(34) H(25) 118.5(1) 1_555 1_555 1_555 no
H(24) C(34) H(25) 41.80(7) 1_555 1_555 1_555 no

loop_
_geom_bond_atom_site_label_1
_geom_bond_atom_site_label_2
_geom_bond_distance
_geom_bond_site_symmetry_1
_geom_bond_site_symmetry_2
_geom_bond_publ_flag
O(1) N(1) 2.272(4) 1_555 1_555 yes
O(1) C(1) 2.753(4) 1_555 1_555 yes
O(1) C(9) 1.213(4) 1_555 1_555 yes
O(1) C(10) 2.364(4) 1_555 1_555 yes
O(1) C(11) 2.955(4) 1_555 1_555 yes
O(1) C(12) 2.985(5) 1_555 1_555 yes
O(1) C(15) 3.284(5) 1_555 3_544 yes
O(1) C(19) 3.431(4) 1_555 1_555 yes
O(1) C(20) 3.479(4) 1_555 1_555 yes
O(1) C(25) 3.498(6) 1_555 1_554 yes
O(1) C(26) 3.158(6) 1_555 1_554 yes
O(2) N(1) 2.263(4) 1_555 1_555 yes
O(2) C(1) 2.780(5) 1_555 1_555 yes
O(2) C(2) 3.026(5) 1_555 1_555 yes
O(2) C(3) 3.031(5) 1_555 1_555 yes
O(2) C(8) 3.053(5) 1_555 1_555 yes
O(2) C(14) 3.408(5) 1_555 4_444 yes
O(2) C(20) 1.212(4) 1_555 1_555 yes
O(2) C(21) 2.368(4) 1_555 1_555 yes
O(2) C(22) 3.395(4) 1_555 1_555 yes
O(2) C(33) 3.112(5) 1_555 1_555 yes
O(2) C(34) 3.067(4) 1_555 1_555 yes
N(1) C(1) 1.500(4) 1_555 1_555 yes
N(1) C(2) 2.510(4) 1_555 1_555 yes
N(1) C(3) 2.479(4) 1_555 1_555 yes
N(1) C(4) 3.180(5) 1_555 1_555 yes
N(1) C(8) 3.451(5) 1_555 1_555 yes
N(1) C(9) 1.418(4) 1_555 1_555 yes
N(1) C(10) 2.490(4) 1_555 1_555 yes
N(1) C(19) 2.959(4) 1_555 1_555 yes
N(1) C(20) 1.387(4) 1_555 1_555 yes
N(1) C(21) 2.486(5) 1_555 1_555 yes
N(1) C(22) 3.148(5) 1_555 1_555 yes
N(1) C(23) 3.179(5) 1_555 1_555 yes
N(1) C(34) 3.536(4) 1_555 1_555 yes
C(1) C(2) 1.528(5) 1_555 1_555 yes
C(1) C(3) 1.512(5) 1_555 1_555 yes
C(1) C(4) 2.500(6) 1_555 1_555 yes
C(1) C(8) 2.544(5) 1_555 1_555 yes
C(1) C(9) 2.478(5) 1_555 1_555 yes
C(1) C(20) 2.497(5) 1_555 1_555 yes
C(2) C(3) 2.576(5) 1_555 1_555 yes
C(2) C(8) 2.992(6) 1_555 1_555 yes
C(2) C(9) 3.509(5) 1_555 1_555 yes
C(2) C(20) 3.046(5) 1_555 1_555 yes
C(3) C(4) 1.393(5) 1_555 1_555 yes
C(3) C(5) 2.405(6) 1_555 1_555 yes
C(3) C(6) 2.780(6) 1_555 1_555 yes
C(3) C(7) 2.398(5) 1_555 1_555 yes
C(3) C(8) 1.379(5) 1_555 1_555 yes
C(3) C(9) 3.506(5) 1_555 1_555 yes
C(3) C(20) 3.137(5) 1_555 1_555 yes
C(4) C(5) 1.372(6) 1_555 1_555 yes
C(4) C(6) 2.387(6) 1_555 1_555 yes
C(4) C(7) 2.739(6) 1_555 1_555 yes
C(4) C(8) 2.376(6) 1_555 1_555 yes
C(5) C(6) 1.384(6) 1_555 1_555 yes
C(5) C(7) 2.369(6) 1_555 1_555 yes
C(5) C(8) 2.746(6) 1_555 1_555 yes
C(6) C(7) 1.358(6) 1_555 1_555 yes
C(6) C(8) 2.380(6) 1_555 1_555 yes
C(7) C(8) 1.379(5) 1_555 1_555 yes
C(9) C(10) 1.484(4) 1_555 1_555 yes
C(9) C(11) 2.516(5) 1_555 1_555 yes
C(9) C(12) 2.968(5) 1_555 1_555 yes
C(9) C(19) 2.452(5) 1_555 1_555 yes
C(9) C(20) 2.470(5) 1_555 1_555 yes
C(9) C(21) 2.892(5) 1_555 1_555 yes
C(9) C(22) 3.194(6) 1_555 1_555 yes
C(9) C(23) 3.215(6) 1_555 1_555 yes
C(10) C(11) 1.429(4) 1_555 1_555 yes
C(10) C(12) 2.510(5) 1_555 1_555 yes
C(10) C(16) 2.433(5) 1_555 1_555 yes
C(10) C(17) 2.773(5) 1_555 1_555 yes
C(10) C(18) 2.408(5) 1_555 1_555 yes
C(10) C(19) 1.362(5) 1_555 1_555 yes
C(10) C(20) 3.034(5) 1_555 1_555 yes
C(10) C(21) 2.886(5) 1_555 1_555 yes
C(10) C(22) 3.309(5) 1_555 1_555 yes
C(10) C(34) 3.359(5) 1_555 1_555 yes
C(11) C(12) 1.412(5) 1_555 1_555 yes
C(11) C(13) 2.412(5) 1_555 1_555 yes
C(11) C(14) 2.807(5) 1_555 1_555 yes
C(11) C(15) 2.436(5) 1_555 1_555 yes
C(11) C(16) 1.416(4) 1_555 1_555 yes
C(11) C(17) 2.439(5) 1_555 1_555 yes
C(11) C(18) 2.815(5) 1_555 1_555 yes
C(11) C(19) 2.428(5) 1_555 1_555 yes
C(12) C(13) 1.360(5) 1_555 1_555 yes
C(12) C(14) 2.398(5) 1_555 1_555 yes
C(12) C(15) 2.765(5) 1_555 1_555 yes
C(12) C(16) 2.425(5) 1_555 1_555 yes
C(12) C(22) 3.511(5) 1_555 1_555 yes
C(13) C(14) 1.392(6) 1_555 1_555 yes
C(13) C(15) 2.378(6) 1_555 1_555 yes
C(13) C(16) 2.781(6) 1_555 1_555 yes
C(14) C(15) 1.363(6) 1_555 1_555 yes
C(14) C(16) 2.420(5) 1_555 1_555 yes
C(15) C(16) 1.413(5) 1_555 1_555 yes
C(15) C(17) 2.458(6) 1_555 1_555 yes
C(16) C(17) 1.405(5) 1_555 1_555 yes
C(16) C(18) 2.408(5) 1_555 1_555 yes
C(16) C(19) 2.785(5) 1_555 1_555 yes
C(17) C(18) 1.355(5) 1_555 1_555 yes
C(17) C(19) 2.388(5) 1_555 1_555 yes
C(18) C(19) 1.408(5) 1_555 1_555 yes
C(19) C(20) 3.289(5) 1_555 1_555 yes
C(19) C(21) 3.269(5) 1_555 1_555 yes
C(19) C(33) 3.274(6) 1_555 1_555 yes
C(19) C(34) 3.269(6) 1_555 1_555 yes
C(20) C(21) 1.508(5) 1_555 1_555 yes
C(20) C(22) 2.524(5) 1_555 1_555 yes
C(20) C(23) 2.943(6) 1_555 1_555 yes
C(20) C(33) 2.908(6) 1_555 1_555 yes
C(20) C(34) 2.511(5) 1_555 1_555 yes
C(21) C(22) 1.414(5) 1_555 1_555 yes
C(21) C(23) 2.500(6) 1_555 1_555 yes
C(21) C(27) 2.437(5) 1_555 1_555 yes
C(21) C(28) 2.788(6) 1_555 1_555 yes
C(21) C(29) 2.438(5) 1_555 1_555 yes
C(21) C(33) 2.486(5) 1_555 1_555 yes
C(21) C(34) 1.407(5) 1_555 1_555 yes
C(22) C(23) 1.423(5) 1_555 1_555 yes
C(22) C(24) 2.418(6) 1_555 1_555 yes
C(22) C(25) 2.809(6) 1_555 1_555 yes
C(22) C(26) 2.455(6) 1_555 1_555 yes
C(22) C(27) 1.430(5) 1_555 1_555 yes
C(22) C(28) 2.433(6) 1_555 1_555 yes
C(22) C(29) 2.835(6) 1_555 1_555 yes
C(22) C(34) 2.463(6) 1_555 1_555 yes
C(23) C(24) 1.366(5) 1_555 1_555 yes
C(23) C(25) 2.417(6) 1_555 1_555 yes
C(23) C(26) 2.789(6) 1_555 1_555 yes
C(23) C(27) 2.453(6) 1_555 1_555 yes
C(24) C(25) 1.408(6) 1_555 1_555 yes
C(24) C(26) 2.381(7) 1_555 1_555 yes
C(24) C(27) 2.795(6) 1_555 1_555 yes
C(25) C(26) 1.338(6) 1_555 1_555 yes
C(25) C(27) 2.415(7) 1_555 1_555 yes
C(26) C(27) 1.430(6) 1_555 1_555 yes
C(26) C(28) 2.445(7) 1_555 1_555 yes
C(27) C(28) 1.374(6) 1_555 1_555 yes
C(27) C(29) 2.421(6) 1_555 1_555 yes
C(27) C(34) 2.824(6) 1_555 1_555 yes
C(28) C(29) 1.395(6) 1_555 1_555 yes
C(28) C(30) 2.473(7) 1_555 1_555 yes
C(28) C(34) 2.438(6) 1_555 1_555 yes
C(29) C(30) 1.427(6) 1_555 1_555 yes
C(29) C(31) 2.418(7) 1_555 1_555 yes
C(29) C(32) 2.809(7) 1_555 1_555 yes
C(29) C(33) 2.457(6) 1_555 1_555 yes
C(29) C(34) 1.428(5) 1_555 1_555 yes
C(30) C(31) 1.347(7) 1_555 1_555 yes
C(30) C(32) 2.398(7) 1_555 1_555 yes
C(30) C(33) 2.788(6) 1_555 1_555 yes
C(30) C(34) 2.449(6) 1_555 1_555 yes
C(31) C(32) 1.411(7) 1_555 1_555 yes
C(31) C(33) 2.405(6) 1_555 1_555 yes
C(31) C(34) 2.802(6) 1_555 1_555 yes
C(32) C(33) 1.359(5) 1_555 1_555 yes
C(32) C(34) 2.422(6) 1_555 1_555 yes
C(33) C(34) 1.428(5) 1_555 1_555 yes

loop_
_geom_contact_atom_site_label_1
_geom_contact_atom_site_label_2
_geom_contact_distance
_geom_contact_site_symmetry_1
_geom_contact_site_symmetry_2
O(1) C(1) 2.753(4) 1_555 1_555
O(1) C(11) 2.955(4) 1_555 1_555
O(1) C(12) 2.985(5) 1_555 1_555
O(1) C(15) 3.284(5) 1_555 3_544
O(1) C(19) 3.431(4) 1_555 1_555
O(1) C(20) 3.479(4) 1_555 1_555
O(1) C(25) 3.498(6) 1_555 1_554
O(1) C(26) 3.158(6) 1_555 1_554
O(2) C(1) 2.780(5) 1_555 1_555
O(2) C(2) 3.026(5) 1_555 1_555
O(2) C(3) 3.031(5) 1_555 1_555
O(2) C(8) 3.053(5) 1_555 1_555
O(2) C(14) 3.408(5) 1_555 4_444
O(2) C(22) 3.395(4) 1_555 1_555
O(2) C(33) 3.112(5) 1_555 1_555
O(2) C(34) 3.067(4) 1_555 1_555
N(1) C(2) 2.510(4) 1_555 1_555
N(1) C(4) 3.180(5) 1_555 1_555
N(1) C(8) 3.451(5) 1_555 1_555
N(1) C(19) 2.959(4) 1_555 1_555
N(1) C(22) 3.148(5) 1_555 1_555
N(1) C(23) 3.179(5) 1_555 1_555
N(1) C(34) 3.536(4) 1_555 1_555
C(1) C(4) 2.500(6) 1_555 1_555
C(1) C(8) 2.544(5) 1_555 1_555
C(2) C(3) 2.576(5) 1_555 1_555
C(2) C(8) 2.992(6) 1_555 1_555
C(2) C(9) 3.509(5) 1_555 1_555
C(2) C(20) 3.046(5) 1_555 1_555
C(3) C(6) 2.780(6) 1_555 1_555
C(3) C(9) 3.506(5) 1_555 1_555
C(3) C(20) 3.137(5) 1_555 1_555
C(4) C(7) 2.739(6) 1_555 1_555
C(5) C(8) 2.746(6) 1_555 1_555
C(9) C(11) 2.516(5) 1_555 1_555
C(9) C(12) 2.968(5) 1_555 1_555
C(9) C(21) 2.892(5) 1_555 1_555
C(9) C(22) 3.194(6) 1_555 1_555
C(9) C(23) 3.215(6) 1_555 1_555
C(10) C(12) 2.510(5) 1_555 1_555
C(10) C(17) 2.773(5) 1_555 1_555
C(10) C(20) 3.034(5) 1_555 1_555
C(10) C(21) 2.886(5) 1_555 1_555
C(10) C(22) 3.309(5) 1_555 1_555
C(10) C(34) 3.359(5) 1_555 1_555
C(11) C(14) 2.807(5) 1_555 1_555
C(11) C(18) 2.815(5) 1_555 1_555
C(12) C(15) 2.765(5) 1_555 1_555
C(12) C(22) 3.511(5) 1_555 1_555
C(13) C(16) 2.781(6) 1_555 1_555
C(16) C(19) 2.785(5) 1_555 1_555
C(19) C(20) 3.289(5) 1_555 1_555
C(19) C(21) 3.269(5) 1_555 1_555
C(19) C(33) 3.274(6) 1_555 1_555
C(19) C(34) 3.269(6) 1_555 1_555
C(20) C(22) 2.524(5) 1_555 1_555
C(20) C(23) 2.943(6) 1_555 1_555
C(20) C(33) 2.908(6) 1_555 1_555
C(20) C(34) 2.511(5) 1_555 1_555
C(21) C(28) 2.788(6) 1_555 1_555
C(22) C(25) 2.809(6) 1_555 1_555
C(22) C(29) 2.835(6) 1_555 1_555
C(23) C(26) 2.789(6) 1_555 1_555
C(24) C(27) 2.795(6) 1_555 1_555
C(27) C(34) 2.824(6) 1_555 1_555
C(29) C(32) 2.809(7) 1_555 1_555
C(30) C(33) 2.788(6) 1_555 1_555
C(31) C(34) 2.802(6) 1_555 1_555
O(1) C(26) 3.158(6) 1_555 1_554
O(1) C(15) 3.284(5) 1_555 3_544
O(1) C(25) 3.498(6) 1_555 1_554
O(1) C(17) 3.577(4) 1_555 3_544
O(2) C(14) 3.408(5) 1_555 4_444
C(6) C(14) 3.583(7) 1_555 4_443
